data_4518586
loop_
_publ_author_name
'Guo, Cui'
'Wang, Pei'
'Pang, Xiaoyan'
'Lin, Xiuping'
'Liao, Shengrong'
'Yang, Bin'
'Zhou, Xuefeng'
'Wang, Junfeng'
'Liu, Yonghong'

_publ_section_title
;
 Discovery of a Dimeric Zinc Complex and Five Cyclopentenone Derivatives
 from the Sponge-Associated Fungus Aspergillus ochraceopetaliformis
;
_journal_name_full 'ACS Omega'
_journal_paper_doi 10.1021/acsomega.0c06218
_journal_year 2021
_chemical_absolute_configuration ad
_chemical_formula_moiety '0.67(C48 H74.42 N8 O12 Zn2), 0.33(C48 H76 N8 O12 Zn2)'
_chemical_formula_sum 'C48 H76.36 N8 O12 Zn2'
_chemical_formula_weight 1088.27
_space_group_crystal_system monoclinic
_space_group_IT_number 4
_space_group_name_Hall 'P 2yb'
_space_group_name_H-M_alt 'P 1 21 1'
_atom_sites_solution_hydrogens geom
_audit_creation_date 2018-10-22
_audit_creation_method
;
Olex2 1.2
(compiled 2018.05.29 svn.r3508 for OlexSys, GUI svn.r5506)
;
_cell_angle_alpha 90
_cell_angle_beta 89.6390(10)
_cell_angle_gamma 90
_cell_formula_units_Z 6
_cell_length_a 11.85990(10)
_cell_length_b 24.2844(3)
_cell_length_c 29.9249(3)
_cell_measurement_reflns_used 31334
_cell_measurement_temperature 99.9(3)
_cell_measurement_theta_max 73.6840
_cell_measurement_theta_min 4.0080
_cell_volume 8618.52(16)
_computing_cell_refinement 'CrysAlisPro 1.171.39.33c (Rigaku OD, 2017)'
_computing_data_collection 'CrysAlisPro 1.171.39.33c (Rigaku OD, 2017)'
_computing_data_reduction 'CrysAlisPro 1.171.39.33c (Rigaku OD, 2017)'
_computing_molecular_graphics 'Olex2 (Dolomanov et al., 2009)'
_computing_publication_material 'Olex2 (Dolomanov et al., 2009)'
_computing_structure_refinement 'ShelXL (Sheldrick, 2015)'
_computing_structure_solution 'SHELXT 2014/5 (Sheldrick, 2014)'
_diffrn_ambient_environment N~2~
_diffrn_ambient_temperature 99.9(3)
_diffrn_detector 'CCD plate'
_diffrn_measured_fraction_theta_full 0.997
_diffrn_measured_fraction_theta_max 0.997
_diffrn_measurement_details
;
List of Runs (angles in degrees, time in seconds):

  # Type    Start    End  Width  t~exp~   \w     \q     \k     \f   Frames
--------------------------------------------------------------------------
  1  \w     -3.00  31.00   0.50    5.00    --    0.00 -82.00-180.00   68
  2  \w    -24.00  29.00   0.50    5.00    --    0.00 -82.00 -90.00  106
  3  \w    -43.00   2.00   0.50    5.00    --    0.00 -77.00  60.00   90
  4  \w    -22.00  13.00   0.50    5.00    --    0.00 -82.00 120.00   70
  5  \w    -32.00  -5.00   0.50    5.00    --    0.00 -82.00-180.00   54
  6  \w      6.00  39.00   0.50   30.00    --   94.60 -82.00 -30.00   66
  7  \w      7.00 107.00   0.50   30.00    --   94.60 -30.00 120.00  200
  8  \w     74.00 156.00   0.50   30.00    --   94.60  61.00 150.00  164
  9  \w     23.00  49.00   0.50   30.00    --   94.60 -82.00  30.00   52
 10  \w      5.00 112.00   0.50   30.00    --   94.60 -61.00  30.00  214
 11  \w     79.00 117.00   0.50   30.00    --   94.60 -82.00  30.00   76
 12  \w     57.00 122.00   0.50   30.00    --   94.60 -82.00 -30.00  130
 13  \w     60.00 116.00   0.50   30.00    --   94.60 -15.00 150.00  112
 14  \w      9.00 106.00   0.50   30.00    --   94.60 -61.00 -30.00  194
 15  \w     19.00  48.00   0.50   30.00    --   94.60 -15.00 150.00   58
;
_diffrn_measurement_device 'four-circle diffractometer'
_diffrn_measurement_device_type 'XtaLAB AFC12 (RINC): Kappa single'
_diffrn_measurement_method '\w scans'
_diffrn_orient_matrix_type 'CrysAlisPro convention (1999,Acta A55,543-557)'
_diffrn_orient_matrix_UB_11 0.1031401000
_diffrn_orient_matrix_UB_12 0.0354023000
_diffrn_orient_matrix_UB_13 -0.0126768000
_diffrn_orient_matrix_UB_21 -0.0624579000
_diffrn_orient_matrix_UB_22 0.0519516000
_diffrn_orient_matrix_UB_23 0.0162884000
_diffrn_orient_matrix_UB_31 0.0483434000
_diffrn_orient_matrix_UB_32 -0.0084169000
_diffrn_orient_matrix_UB_33 0.0471689000
_diffrn_radiation_monochromator mirror
_diffrn_radiation_probe x-ray
_diffrn_radiation_type CuK\a
_diffrn_radiation_wavelength 1.54184
_diffrn_reflns_av_R_equivalents 0.0374
_diffrn_reflns_av_unetI/netI 0.0482
_diffrn_reflns_Laue_measured_fraction_full 0.997
_diffrn_reflns_Laue_measured_fraction_max 0.997
_diffrn_reflns_limit_h_max 14
_diffrn_reflns_limit_h_min -13
_diffrn_reflns_limit_k_max 27
_diffrn_reflns_limit_k_min -29
_diffrn_reflns_limit_l_max 35
_diffrn_reflns_limit_l_min -35
_diffrn_reflns_number 50553
_diffrn_reflns_point_group_measured_fraction_full 0.835
_diffrn_reflns_point_group_measured_fraction_max 0.835
_diffrn_reflns_theta_full 67.080
_diffrn_reflns_theta_max 67.080
_diffrn_reflns_theta_min 3.929
_diffrn_source 'Rotating-anode X-ray tube'
_diffrn_source_type 'Rigaku (Cu) X-ray Source'
_exptl_absorpt_coefficient_mu 1.530
_exptl_absorpt_correction_T_max 1.00000
_exptl_absorpt_correction_T_min 0.71718
_exptl_absorpt_correction_type multi-scan
_exptl_absorpt_process_details
;
CrysAlisPro 1.171.39.33c (Rigaku Oxford Diffraction, 2017)
Empirical absorption correction using spherical harmonics,
 implemented in SCALE3 ABSPACK scaling algorithm.
;
_exptl_crystal_colour 'clear yellowish yellow'
_exptl_crystal_colour_lustre clear
_exptl_crystal_colour_modifier yellowish
_exptl_crystal_colour_primary yellow
_exptl_crystal_density_diffrn 1.258
_exptl_crystal_description block
_exptl_crystal_F_000 3458
_exptl_crystal_size_max 0.15
_exptl_crystal_size_mid 0.1
_exptl_crystal_size_min 0.1
_refine_diff_density_max 1.397
_refine_diff_density_min -0.487
_refine_diff_density_rms 0.096
_refine_ls_abs_structure_details
;
 Flack x determined using 7724 quotients [(I+)-(I-)]/[(I+)+(I-)]
 (Parsons, Flack and Wagner, Acta Cryst. B69 (2013) 249-259).
;
_refine_ls_abs_structure_Flack 0.050(12)
_refine_ls_extinction_method none
_refine_ls_goodness_of_fit_ref 1.044
_refine_ls_hydrogen_treatment constr
_refine_ls_matrix_type full
_refine_ls_number_parameters 2063
_refine_ls_number_reflns 25698
_refine_ls_number_restraints 41
_refine_ls_restrained_S_all 1.044
_refine_ls_R_factor_all 0.0830
_refine_ls_R_factor_gt 0.0777
_refine_ls_shift/su_max 1.290
_refine_ls_shift/su_mean 0.019
_refine_ls_structure_factor_coef Fsqd
_refine_ls_weighting_details 'w=1/[\s^2^(Fo^2^)+(0.1298P)^2^+12.5877P] where P=(Fo^2^+2Fc^2^)/3'
_refine_ls_weighting_scheme calc
_refine_ls_wR_factor_gt 0.2125
_refine_ls_wR_factor_ref 0.2168
_reflns_Friedel_coverage 0.632
_reflns_Friedel_fraction_full 0.664
_reflns_Friedel_fraction_max 0.664
_reflns_number_gt 22998
_reflns_number_total 25698
_reflns_threshold_expression 'I > 2\s(I)'
_cod_data_source_file ao0c06218_si_002.cif
_cod_data_source_block guocui_4_4_1_collect_sq
_cod_database_code 4518586
_shelx_shelxl_version_number 2014/7
_shelx_space_group_comment
;
The symmetry employed for this shelxl refinement is uniquely defined
by the following loop, which should always be used as a source of
symmetry information in preference to the above space-group names.
They are only intended as comments.
;
_shelx_estimated_absorpt_t_max 0.862
_shelx_estimated_absorpt_t_min 0.803
_reflns_odcompleteness_completeness 99.67
_reflns_odcompleteness_iscentric 1
_reflns_odcompleteness_theta 66.97
_olex2_refinement_description
;
1. Fixed Uiso
 At 1.2 times of:
  All C(H) groups, All C(H,H) groups, All C(H,H,H,H) groups
 At 1.5 times of:
  All C(H,H,H) groups, All O(H) groups
2. Restrained distances
 C1AB-C21A
 1.54 with sigma of 0.02
 C1AB-C11
 1.54 with sigma of 0.02
 C1AB-C5BB
 1.54 with sigma of 0.02
 C24-C113
 1.54 with sigma of 0.02
 C113-C10
 1.54 with sigma of 0.02
 C14-C10A
 1.54 with sigma of 0.02
 C14-C24A
 1.54 with sigma of 0.02
 C3CB-C6CB
 1.54 with sigma of 0.01
 C6CB-C5CB
 1.54 with sigma of 0.01
 C6CB-C6BB
 1.54 with sigma of 0.01
 C2CB-C0CB
 2.5 with sigma of 0.04
 C21A-C5BB
 2.5 with sigma of 0.04
 C10A-C24A
 2.5 with sigma of 0.04
 C2CB-C53
 2.5 with sigma of 0.04
 C2BA-C2AA \\sim C2BA-C2AB
 with sigma of 0.02
 C2AA-C3BA \\sim C2AB-C3BB
 with sigma of 0.02
 C2AA-C7AA \\sim C2AB-C7AB
 with sigma of 0.02
 C2BA-C3BA \\sim C2BA-C3BB
 with sigma of 0.04
 C2BA-C7AA \\sim C2BA-C7AB
 with sigma of 0.04
 C3BA-C7AA \\sim C3BB-C7AB
 with sigma of 0.04
 C7BA-C2CA \\sim C7BA-C2CB
 with sigma of 0.02
 C7BA-C0CA \\sim C7BA-C0CB
 with sigma of 0.02
 C95-C97 \\sim C95-C97A
 with sigma of 0.02
 C97-C9BA \\sim C97A-C9BB
 with sigma of 0.02
 C97-C1CA \\sim C97A-C1CB
 with sigma of 0.02
 C95-C9BA \\sim C95-C9BB
 with sigma of 0.04
 C95-C1CA \\sim C95-C1CB
 with sigma of 0.04
 C9BA-C1CA \\sim C9BB-C1CB
 with sigma of 0.04
 C169-C170 \\sim C169-C17
 with sigma of 0.02
 C170-C5AA \\sim C17-C5AB
 with sigma of 0.02
 C170-C8BA \\sim C17-C8BB
 with sigma of 0.02
 C169-C5AA \\sim C169-C5AB
 with sigma of 0.04
 C169-C8BA \\sim C169-C8BB
 with sigma of 0.04
 C5AA-C8BA \\sim C5AB-C8BB
 with sigma of 0.04
3. Uiso/Uaniso restraints and constraints
Uanis(C24) \\sim Ueq: with sigma of 0.01 and sigma for terminal atoms of 0.02
Uanis(C3BB) = Uanis(C3BA)
Uanis(C7AB) = Uanis(C7AA)
Uanis(C2AB) = Uanis(C2AA)
Uanis(C2CB) = Uanis(C2CA)
Uanis(C0CB) = Uanis(C0CA)
Uanis(C106) = Uanis(C6)
Uanis(C0AA) = Uanis(C0AB)
Uanis(N105) = Uanis(N1)
Uanis(C3CA) = Uanis(C3CB)
Uanis(O1) = Uanis(O1A)
Uanis(C36) = Uanis(C36A)
Uanis(C37) = Uanis(C37A)
Uanis(C4BA) = Uanis(C4BB)
Uanis(C1CA) = Uanis(C1CB)
Uanis(C9BB) = Uanis(C9BA)
Uanis(C154) = Uanis(C11)
Uanis(C1AA) = Uanis(C1AB)
Uanis(C21) = Uanis(C21A)
Uanis(C5BA) = Uanis(C5BB)
Uanis(C97A) = Uanis(C97)
Uanis(C1CB) = Uanis(C1CA)
Uanis(C113) = Uanis(C14)
Uanis(C24) = Uanis(C24A)
Uanis(C10) = Uanis(C10A)
Uanis(C5CA) = Uanis(C5CB)
Uanis(C8BB) = Uanis(C8BA)
Uanis(C5AB) = Uanis(C5AA)
Uanis(C17) = Uanis(C170)
Uanis(C4CA) = Uanis(C6CB)
Uanis(C6BA) = Uanis(C6BB)
4. Others
 Sof(H2BA)=Sof(C2AB)=Sof(H2AB)=Sof(C7AB)=Sof(H7AD)=Sof(H7AE)=Sof(H7AF)=
 Sof(C3BB)=Sof(H3BD)=Sof(H3BE)=Sof(H3BF)=1-FVAR(1)
 Sof(C2AA)=Sof(H2AA)=Sof(C3BA)=Sof(H3BA)=Sof(H3BB)=Sof(H3BC)=Sof(C7AA)=
 Sof(H7AA)=Sof(H7AB)=Sof(H7AC)=FVAR(1)
 Sof(H7BB)=Sof(C0CB)=Sof(H0CD)=Sof(H0CE)=Sof(H0CF)=Sof(C2CB)=Sof(H2CD)=
 Sof(H2CE)=Sof(H2CF)=1-FVAR(2)
 Sof(H7BA)=Sof(C2CA)=Sof(H2CA)=Sof(H2CB)=Sof(H2CC)=Sof(C0CA)=Sof(H0CA)=
 Sof(H0CB)=Sof(H0CC)=FVAR(2)
 Sof(C6)=Sof(C0AB)=Sof(H0AB)=Sof(N1)=1-FVAR(3)
 Sof(N105)=Sof(C106)=Sof(C0AA)=Sof(H0AA)=FVAR(3)
 Sof(C3CB)=Sof(H3CB)=Sof(O1A)=Sof(H1A)=Sof(C5CB)=Sof(H5CD)=Sof(H5CE)=Sof(H5CF)=
 Sof(C6CB)=Sof(H6CB)=Sof(C6BB)=Sof(H6BD)=Sof(H6BE)=Sof(H6BF)=1-FVAR(4)
 Sof(O1)=Sof(H1)=Sof(C3CA)=Sof(H3CA)=Sof(C4CA)=Sof(H4CA)=Sof(C5CA)=Sof(H5CA)=
 Sof(H5CB)=Sof(H5CC)=Sof(C6BA)=Sof(H6BA)=Sof(H6BB)=Sof(H6BC)=FVAR(4)
 Sof(H35C)=Sof(H35D)=Sof(C36A)=Sof(H36A)=Sof(C37A)=Sof(H37D)=Sof(H37E)=
 Sof(H37F)=Sof(C4BB)=Sof(H4BD)=Sof(H4BE)=Sof(H4BF)=1-FVAR(5)
 Sof(H35A)=Sof(H35B)=Sof(C36)=Sof(H36)=Sof(C37)=Sof(H37A)=Sof(H37B)=Sof(H37C)=
 Sof(C4BA)=Sof(H4BA)=Sof(H4BB)=Sof(H4BC)=FVAR(5)
 Sof(H95A)=Sof(C97A)=Sof(H97A)=Sof(C9BB)=Sof(H9BD)=Sof(H9BE)=Sof(H9BF)=
 Sof(C1CB)=Sof(H1CD)=Sof(H1CE)=Sof(H1CF)=1-FVAR(6)
 Sof(H95)=Sof(C97)=Sof(H97)=Sof(C9BA)=Sof(H9BA)=Sof(H9BB)=Sof(H9BC)=Sof(C1CA)=
 Sof(H1CA)=Sof(H1CB)=Sof(H1CC)=FVAR(6)
 Sof(C11)=Sof(H11)=Sof(C1AB)=Sof(C21A)=Sof(H21D)=Sof(C5BB)=Sof(H5BD)=Sof(H5BE)=
 Sof(H5BF)=1-FVAR(7)
 Sof(C154)=Sof(H15M)=Sof(H15N)=Sof(C1AA)=Sof(H1AA)=Sof(C21)=Sof(H21A)=
 Sof(H21B)=Sof(H21C)=Sof(C5BA)=Sof(H5BA)=Sof(H5BB)=Sof(H5BC)=FVAR(7)
 Sof(H11C)=Sof(H11D)=Sof(C14)=Sof(H14)=Sof(C24A)=Sof(H24D)=Sof(H24E)=Sof(H24F)=
 Sof(C10A)=Sof(H10O)=Sof(H10P)=Sof(H10Q)=1-FVAR(8)
 Sof(H11A)=Sof(H11B)=Sof(C113)=Sof(H113)=Sof(C10)=Sof(H10L)=Sof(H10M)=
 Sof(H10N)=Sof(C24)=Sof(H24A)=Sof(H24B)=Sof(H24C)=FVAR(8)
 Sof(H16E)=Sof(H16F)=Sof(C17)=Sof(H17)=Sof(C8BB)=Sof(H8BD)=Sof(H8BE)=Sof(H8BF)=
 Sof(C5AB)=Sof(H5AD)=Sof(H5AE)=Sof(H5AF)=1-FVAR(9)
 Sof(H16C)=Sof(H16D)=Sof(C170)=Sof(H170)=Sof(C5AA)=Sof(H5AA)=Sof(H5AB)=
 Sof(H5AC)=Sof(C8BA)=Sof(H8BA)=Sof(H8BB)=Sof(H8BC)=FVAR(9)
5.a Ternary CH refined with riding coordinates:
 C48(H48), C165(H165), C107(H107), C150(H150), C155(H155), C171(H171),
 C149(H149), C161(H161), C95(H95), C95(H95A), C76(H76), C164(H164), C108(H108),
 C41(H41), C49(H49), C99(H99), C180(H180), C156(H156), C172(H172), C46(H46),
 C71(H71), C38(H38), C177(H177), C97(H97), C36(H36), C77(H77), C113(H113),
 C170(H170), C42(H42), C104(H104), C39(H39), C3(H3), C2AA(H2AA), C2AB(H2AB),
 C7BA(H7BA), C7BA(H7BB), C3CA(H3CA), C4CA(H4CA), C3CB(H3CB), C6CB(H6CB),
 C36A(H36A), C97A(H97A), C1AA(H1AA), C11(H11), C14(H14), C17(H17)
5.b Secondary CH2 refined with riding coordinates:
 C35(H35A,H35B), C35(H35C,H35D), C98(H98A,H98B), C176(H17D,H17E), C45(H45A,
 H45B), C160(H16A,H16B), C53(H53A,H53B), C169(H16C,H16D), C169(H16E,H16F),
 C70(H70A,H70B), C112(H11A,H11B), C112(H11C,H11D), C103(H10G,H10H), C154(H15M,
 H15N)
5.c Aromatic/amide H refined with riding coordinates:
 C65(H65), C133(H133), C5(H5), C29(H29), C143(H143), C90(H90), C119(H119),
 C19(H19), C80(H80), C127(H127), C13(H13), C0AA(H0AA), C2BA(H2BA), C0AB(H0AB),
 C21A(H21D)
5.d Idealised Me refined as rotating group:
 C157(H15A,H15B,H15C), C173(H17F,H17G,H17H), C101(H10A,H10B,H10C), C109(H10D,
 H10E,H10F), C110(H11E,H11F,H11G), C151(H15D,H15E,H15F), C158(H15G,H15H,H15I),
 C72(H72A,H72B,H72C), C166(H16G,H16H,H16I), C152(H15J,H15K,H15L), C179(H17A,
 H17B,H17C), C50(H50A,H50B,H50C), C174(H17I,H17J,H17K), C81(H81A,H81B,H81C),
 C163(H16J,H16K,H16L), C43(H43A,H43B,H43C), C100(H10I,H10J,H10K), C167(H16M,
 H16N,H16O), C78(H78A,H78B,H78C), C37(H37A,H37B,H37C), C51(H51A,H51B,H51C),
 C162(H16P,H16Q,H16R), C178(H17L,H17M,H17N), C1(H1B,H1C,H1D), C2(H2A,H2B,H2C),
 C3AA(H3AA,H3AB,H3AC), C6AA(H6AA,H6AB,H6AC), C8AA(H8AA,H8AB,H8AC), C9(H9A,H9B,
 H9C), C10(H10L,H10M,H10N), C9AA(H9AA,H9AB,H9AC), C5AA(H5AA,H5AB,H5AC),
 C4AA(H4AA,H4AB,H4AC), C8BA(H8BA,H8BB,H8BC), C1BA(H1BA,H1BB,H1BC), C4BA(H4BA,
 H4BB,H4BC), C0BA(H0BA,H0BB,H0BC), C9BA(H9BA,H9BB,H9BC), C1CA(H1CA,H1CB,H1CC),
 C3BA(H3BA,H3BB,H3BC), C7AA(H7AA,H7AB,H7AC), C7AB(H7AD,H7AE,H7AF), C3BB(H3BD,
 H3BE,H3BF), C2CA(H2CA,H2CB,H2CC), C0CA(H0CA,H0CB,H0CC), C0CB(H0CD,H0CE,H0CF),
 C2CB(H2CD,H2CE,H2CF), C5CA(H5CA,H5CB,H5CC), C5CB(H5CD,H5CE,H5CF), C37A(H37D,
 H37E,H37F), C4BB(H4BD,H4BE,H4BF), C24(H24A,H24B,H24C), C9BB(H9BD,H9BE,H9BF),
 C1CB(H1CD,H1CE,H1CF), C21(H21A,H21B,H21C), C5BA(H5BA,H5BB,H5BC), C5BB(H5BD,
 H5BE,H5BF), C24A(H24D,H24E,H24F), C10A(H10O,H10P,H10Q), C8BB(H8BD,H8BE,H8BF),
 C5AB(H5AD,H5AE,H5AF), C6BA(H6BA,H6BB,H6BC), C6BB(H6BD,H6BE,H6BF)
5.e Idealised tetrahedral OH refined as rotating group:
 O159(H159), O52(H52), O175(H175), O111(H111), O44(H44), O168(H168),
 O153(H153), O96(H96), O40(H40), O79(H79), O182(H182), O1(H1), O1A(H1A)
;
_platon_squeeze_void_probe_radius 1.20
_olex2_submission_special_instructions 'No special instructions were received'
_oxdiff_exptl_absorpt_empirical_details
;
Empirical correction (ABSPACK) includes:
- Absorption correction using spherical harmonics
- Frame scaling
;
_oxdiff_exptl_absorpt_empirical_full_max 1.929
_oxdiff_exptl_absorpt_empirical_full_min 0.548

loop_
_space_group_symop_operation_xyz
'x, y, z'
'-x, y+1/2, -z'

loop_
_atom_site_label
_atom_site_type_symbol
_atom_site_fract_x
_atom_site_fract_y
_atom_site_fract_z
_atom_site_U_iso_or_equiv
_atom_site_adp_type
_atom_site_occupancy
_atom_site_site_symmetry_order
_atom_site_calc_flag
_atom_site_refinement_flags_posn
_atom_site_refinement_flags_adp
_atom_site_refinement_flags_occupancy
_atom_site_disorder_assembly
_atom_site_disorder_group
Zn25 Zn 0.75427(9) 0.75480(5) 0.13399(4) 0.0462(3) Uani 1 1 d . . . . .
Zn1 Zn 1.25630(10) 0.72537(6) 0.00956(4) 0.0530(3) Uani 1 1 d . . . . .
Zn66 Zn 0.76957(10) 0.24820(6) 0.31353(4) 0.0507(3) Uani 1 1 d . . . . .
Zn61 Zn 0.27226(11) 0.26954(6) 0.18318(4) 0.0567(3) Uani 1 1 d . . . . .
Zn13 Zn 0.71318(11) 0.23124(6) 0.66243(5) 0.0620(4) Uani 1 1 d . . . . .
Zn11 Zn 0.21395(11) 0.25340(6) 0.52946(4) 0.0588(3) Uani 1 1 d . . . . .
O85 O 0.2571(6) 0.3387(3) 0.1456(2) 0.0584(17) Uani 1 1 d . . . . .
O33 O 0.7248(5) 0.8244(3) 0.17179(19) 0.0485(14) Uani 1 1 d . . . . .
O24 O 0.6556(5) 0.7832(3) 0.0827(2) 0.0517(15) Uani 1 1 d . . . . .
O60 O 0.3862(6) 0.3007(3) 0.2273(2) 0.0597(17) Uani 1 1 d . . . . .
O159 O 1.0920(6) 0.4018(3) 0.6476(3) 0.0613(17) Uani 1 1 d . . . . .
H159 H 1.1296 0.3956 0.6699 0.092 Uiso 1 1 calc GR . . . .
O140 O 0.6440(7) 0.2613(3) 0.7203(2) 0.0682(18) Uani 1 1 d . . . . .
O62 O 0.3561(6) 0.1997(3) 0.2013(2) 0.0584(17) Uani 1 1 d . . . . .
O83 O 0.8645(6) 0.2199(3) 0.2605(2) 0.0551(15) Uani 1 1 d . . . . .
O52 O 0.9450(6) 0.9147(3) 0.0406(2) 0.0605(17) Uani 1 1 d . . . . .
H52 H 0.9120 0.9083 0.0172 0.091 Uiso 1 1 calc GR . . . .
O2 O 1.1884(5) 0.7983(3) 0.0301(2) 0.0536(15) Uani 1 1 d . . . . .
O9 O 1.1485(5) 0.6973(3) 0.0572(2) 0.0525(15) Uani 1 1 d . . . . .
O175 O 0.6109(7) 0.0930(3) 0.5333(3) 0.0631(18) Uani 1 1 d . . . . .
H175 H 0.6504 0.1048 0.5128 0.095 Uiso 1 1 calc GR . . . .
O84 O 0.8545(6) 0.3167(3) 0.2981(3) 0.0676(19) Uani 1 1 d . . . . .
O116 O 0.3339(6) 0.1943(3) 0.5276(2) 0.0622(18) Uani 1 1 d . . . . .
N63 N 0.4409(6) 0.2112(3) 0.2283(3) 0.0492(18) Uani 1 1 d . . . . .
O67 O 0.7958(6) 0.1791(3) 0.3494(2) 0.0564(16) Uani 1 1 d . . . . .
O73 O 0.7478(7) 0.2771(3) 0.3762(2) 0.0665(19) Uani 1 1 d . . . . .
O26 O 0.7599(6) 0.7214(3) 0.1954(2) 0.0582(16) Uani 1 1 d . . . . .
O123 O 0.3236(6) 0.2838(3) 0.5765(2) 0.0613(17) Uani 1 1 d . . . . .
O111 O 0.6002(6) 0.0843(3) 0.2210(2) 0.0590(16) Uani 1 1 d . . . . .
H111 H 0.6405 0.0962 0.2008 0.088 Uiso 1 1 calc GR . . . .
N6 N 0.9112(6) 0.7656(3) 0.1067(2) 0.0454(17) Uani 1 1 d . . . . .
O138 O 0.8281(6) 0.2929(3) 0.6606(3) 0.0679(19) Uani 1 1 d . . . . .
O131 O 0.2253(7) 0.3223(3) 0.4914(2) 0.070(2) Uani 1 1 d . . . . .
O147 O 0.7078(7) 0.1608(4) 0.6997(3) 0.072(2) Uani 1 1 d . . . . .
O124 O 0.1481(6) 0.2243(3) 0.4706(2) 0.0616(17) Uani 1 1 d . . . . .
N3 N 1.0980(6) 0.7877(3) 0.0560(2) 0.0440(16) Uani 1 1 d . . . . .
O34 O 0.6914(6) 0.6833(3) 0.1106(3) 0.079(2) Uani 1 1 d . . . . .
N92 N 0.9438(7) 0.3038(3) 0.2720(3) 0.0538(19) Uani 1 1 d . . . . .
N57 N 0.6163(6) 0.2371(3) 0.2822(2) 0.0469(17) Uani 1 1 d . . . . .
O17 O 1.2841(8) 0.6542(4) -0.0278(3) 0.077(2) Uani 1 1 d . . . . .
N135 N 0.9085(6) 0.2836(3) 0.6303(3) 0.055(2) Uani 1 1 d . . . . .
O10 O 1.2245(8) 0.7525(4) -0.0526(2) 0.083(3) Uani 1 1 d . . . . .
N30 N 0.7738(8) 0.8422(5) 0.2899(3) 0.067(3) Uani 1 1 d . . . . .
N21 N 0.5973(7) 0.6948(4) 0.0879(3) 0.066(2) Uani 1 1 d . . . . .
O44 O 0.4401(7) 0.5715(3) 0.1092(4) 0.084(2) Uani 1 1 d . . . . .
H44 H 0.3928 0.5936 0.1181 0.125 Uiso 1 1 calc GR . . . .
C59 C 0.4526(7) 0.2657(4) 0.2416(3) 0.047(2) Uani 1 1 d . . . . .
N117 N 0.4166(6) 0.2047(4) 0.5574(3) 0.0525(18) Uani 1 1 d . . . . .
N125 N 0.1494(7) 0.2629(4) 0.4402(3) 0.057(2) Uani 1 1 d . . . . .
N18 N 0.4111(6) 0.7189(4) 0.0407(3) 0.0522(19) Uani 1 1 d . . . . .
C86 C 0.2197(8) 0.3297(4) 0.1065(3) 0.052(2) Uani 1 1 d . . . . .
O168 O 0.0325(7) 0.1958(4) 0.3438(2) 0.077(2) Uani 1 1 d . . . . .
H168 H -0.0363 0.1949 0.3465 0.115 Uiso 1 1 calc GR . . . .
O153 O 0.5049(7) 0.2938(5) 0.8434(3) 0.090(3) Uani 1 1 d . . . . .
H153 H 0.4543 0.3165 0.8409 0.135 Uiso 1 1 calc GR . . . .
O96 O 1.1267(9) 0.4162(3) 0.3040(4) 0.088(3) Uani 1 1 d . . . . .
H96 H 1.1686 0.3916 0.3128 0.132 Uiso 1 1 calc GR . . . .
N74 N 0.7477(7) 0.2370(4) 0.4058(3) 0.058(2) Uani 1 1 d . . . . .
C48 C 1.0436(8) 0.8834(4) 0.0424(4) 0.056(2) Uani 1 1 d . . . . .
H48 H 1.0693 0.8761 0.0118 0.067 Uiso 1 1 calc R . . . .
C23 C 0.4832(6) 0.7579(4) 0.0480(3) 0.0451(18) Uani 1 1 d . . . . .
C126 C 0.1164(8) 0.2525(5) 0.3969(3) 0.058(2) Uani 1 1 d . . . . .
N11 N 1.2473(8) 0.7145(5) -0.0832(3) 0.077(3) Uani 1 1 d . . . . .
N120 N 0.5812(7) 0.2282(3) 0.6169(3) 0.0525(18) Uani 1 1 d . . . . .
N105 N 0.146(4) 0.3521(15) 0.0395(13) 0.062(5) Uani 0.579(15) 1 d . . P A 1
C118 C 0.5020(8) 0.1688(4) 0.5603(3) 0.048(2) Uani 1 1 d . . . . .
C64 C 0.5148(7) 0.1711(4) 0.2402(3) 0.048(2) Uani 1 1 d . . . . .
N141 N 0.6371(7) 0.2202(4) 0.7509(3) 0.061(2) Uani 1 1 d . . . . .
C35 C 0.7385(9) 0.9140(5) 0.2333(4) 0.066(3) Uani 1 1 d . . . . .
H35A H 0.7298 0.9359 0.2602 0.079 Uiso 0.683(15) 1 calc R . P B 1
H35B H 0.6699 0.9179 0.2161 0.079 Uiso 0.683(15) 1 calc R . P B 1
H35C H 0.6781 0.9304 0.2508 0.079 Uiso 0.317(15) 1 calc R . P B 2
H35D H 0.7183 0.9164 0.2020 0.079 Uiso 0.317(15) 1 calc R . P B 2
N89 N 1.1256(6) 0.2784(4) 0.2211(3) 0.0522(18) Uani 1 1 d . . . . .
N132 N 1.0752(7) 0.2609(4) 0.5702(3) 0.059(2) Uani 1 1 d . . . . .
C165 C 0.1884(11) 0.1590(6) 0.3845(5) 0.080(4) Uani 1 1 d . . . . .
H165 H 0.2274 0.1631 0.4130 0.096 Uiso 1 1 calc R . . . .
C58 C 0.5467(7) 0.2759(4) 0.2701(3) 0.049(2) Uani 1 1 d . . . . .
C93 C 0.9480(7) 0.2543(4) 0.2518(3) 0.050(2) Uani 1 1 d . . . . .
O148 O 0.8258(7) 0.2001(3) 0.6168(3) 0.081(2) Uani 1 1 d . . . . .
N82 N 0.7399(9) 0.1522(5) 0.4651(3) 0.069(2) Uani 1 1 d . . . . .
C28 C 0.7859(9) 0.7480(6) 0.2694(3) 0.067(3) Uani 1 1 d . . . . .
C65 C 0.6016(8) 0.1850(4) 0.2679(3) 0.048(2) Uani 1 1 d . . . . .
H65 H 0.6517 0.1579 0.2770 0.057 Uiso 1 1 calc R . . . .
C31 C 0.7516(8) 0.8558(5) 0.2461(3) 0.059(3) Uani 1 1 d . . . . .
C22 C 0.5832(8) 0.7485(4) 0.0723(3) 0.051(2) Uani 1 1 d . . . . .
C7 C 0.9843(7) 0.7244(4) 0.0962(3) 0.0458(19) Uani 1 1 d . . . . .
C94 C 1.0407(8) 0.2417(4) 0.2238(3) 0.050(2) Uani 1 1 d . . . . .
C98 C 1.0425(9) 0.1914(5) 0.1952(4) 0.064(3) Uani 1 1 d . . . . .
H98A H 1.0801 0.2009 0.1674 0.076 Uiso 1 1 calc R . . . .
H98B H 0.9651 0.1823 0.1880 0.076 Uiso 1 1 calc R . . . .
C102 C 0.1890(10) 0.3710(5) 0.0759(4) 0.069(3) Uani 1 1 d . . . . .
C91 C 1.0275(9) 0.3421(4) 0.2697(4) 0.058(2) Uani 1 1 d . . . . .
C121 C 0.4951(8) 0.2621(4) 0.6137(3) 0.052(2) Uani 1 1 d . . . . .
C75 C 0.7226(10) 0.2506(6) 0.4489(3) 0.069(3) Uani 1 1 d . . . . .
C107 C 0.4945(8) 0.1137(4) 0.2213(4) 0.056(2) Uani 1 1 d . . . . .
H107 H 0.4678 0.1172 0.1905 0.067 Uiso 1 1 calc R . . . .
C176 C 0.4878(9) 0.3115(4) 0.6431(3) 0.057(2) Uani 1 1 d . . . . .
H17D H 0.5088 0.3008 0.6732 0.069 Uiso 1 1 calc R . . . .
H17E H 0.4099 0.3238 0.6442 0.069 Uiso 1 1 calc R . . . .
C133 C 1.0751(8) 0.3088(4) 0.5937(3) 0.052(2) Uani 1 1 d . . . . .
H133 H 1.1345 0.3334 0.5897 0.062 Uiso 1 1 calc R . . . .
C122 C 0.4069(7) 0.2530(4) 0.5820(3) 0.051(2) Uani 1 1 d . . . . .
C5 C 0.9333(7) 0.8173(4) 0.0917(3) 0.0434(19) Uani 1 1 d . . . . .
H5 H 0.8846 0.8457 0.0997 0.052 Uiso 1 1 calc R . . . .
C150 C 0.6762(11) 0.3286(5) 0.8066(4) 0.069(3) Uani 1 1 d . . . . .
H150 H 0.7241 0.3224 0.7802 0.083 Uiso 1 1 calc R . . . .
C155 C 0.9877(8) 0.3733(4) 0.6508(4) 0.056(2) Uani 1 1 d . . . . .
H155 H 0.9741 0.3634 0.6821 0.067 Uiso 1 1 calc R . . . .
N144 N 0.6175(10) 0.1394(5) 0.8124(5) 0.087(3) Uani 1 1 d . . . . .
C4 C 1.0235(7) 0.8291(4) 0.0654(3) 0.047(2) Uani 1 1 d . . . . .
C171 C 0.5047(9) 0.1181(4) 0.5318(4) 0.057(2) Uani 1 1 d . . . . .
H171 H 0.4888 0.1286 0.5008 0.069 Uiso 1 1 calc R . . . .
C29 C 0.7866(10) 0.7908(6) 0.2991(4) 0.069(3) Uani 1 1 d . . . . .
H29 H 0.7972 0.7818 0.3290 0.083 Uiso 1 1 calc R . . . .
C68 C 0.7676(8) 0.1860(5) 0.3911(3) 0.054(2) Uani 1 1 d . . . . .
C130 C 0.1912(9) 0.3162(5) 0.4527(4) 0.060(2) Uani 1 1 d . . . . .
C32 C 0.7481(8) 0.8147(4) 0.2130(3) 0.052(2) Uani 1 1 d . . . . .
N27 N 0.7607(6) 0.7624(4) 0.2268(3) 0.0526(19) Uani 1 1 d . . . . .
C149 C 0.5706(8) 0.2919(5) 0.8027(3) 0.057(2) Uani 1 1 d . . . . .
H149 H 0.5239 0.3068 0.7786 0.068 Uiso 1 1 calc R . . . .
C142 C 0.5962(8) 0.2346(5) 0.7918(4) 0.061(3) Uani 1 1 d . . . . .
N87 N 0.2114(10) 0.2769(4) 0.0942(4) 0.084(3) Uani 1 1 d . . . . .
C161 C 1.0726(10) 0.1321(5) 0.5564(6) 0.087(4) Uani 1 1 d . . . . .
H161 H 1.1456 0.1501 0.5608 0.105 Uiso 1 1 calc R . . . .
C136 C 0.9049(9) 0.2337(4) 0.6086(3) 0.055(2) Uani 1 1 d . . . . .
C129 C 0.1925(11) 0.3550(5) 0.4195(4) 0.070(3) Uani 1 1 d . . . . .
C95 C 1.0213(11) 0.3939(5) 0.2939(5) 0.074(3) Uani 1 1 d D . . . .
H95 H 0.9788 0.3883 0.3217 0.089 Uiso 0.66(2) 1 calc R . P C 1
H95A H 0.9970 0.3810 0.3235 0.089 Uiso 0.34(2) 1 calc R . P C 2
C76 C 0.6996(12) 0.3073(6) 0.4631(4) 0.080(4) Uani 1 1 d . . . . .
H76 H 0.6503 0.3239 0.4406 0.096 Uiso 1 1 calc R . . . .
C134 C 0.9892(8) 0.3222(4) 0.6236(3) 0.055(2) Uani 1 1 d . . . . .
C16 C 1.2800(10) 0.6632(5) -0.0681(3) 0.063(3) Uani 1 1 d . . . . .
C164 C 0.0826(8) 0.1944(5) 0.3863(3) 0.059(2) Uani 1 1 d . . . . .
H164 H 0.0294 0.1803 0.4087 0.071 Uiso 1 1 calc R . . . .
C137 C 0.9903(8) 0.2234(5) 0.5764(3) 0.058(2) Uani 1 1 d . . . . .
C45 C 0.4660(8) 0.8163(5) 0.0310(3) 0.057(2) Uani 1 1 d . . . . .
H45A H 0.4868 0.8419 0.0544 0.068 Uiso 1 1 calc R . . . .
H45B H 0.3866 0.8217 0.0248 0.068 Uiso 1 1 calc R . . . .
C8 C 1.0808(7) 0.7336(4) 0.0696(3) 0.049(2) Uani 1 1 d . . . . .
C69 C 0.7674(9) 0.1418(5) 0.4229(3) 0.060(3) Uani 1 1 d . . . . .
C143 C 0.5881(11) 0.1901(5) 0.8223(5) 0.084(4) Uani 1 1 d . . . . .
H143 H 0.5605 0.1972 0.8509 0.101 Uiso 1 1 calc R . . . .
C145 C 0.6554(11) 0.1270(5) 0.7714(6) 0.082(4) Uani 1 1 d . . . . .
N128 N 0.1546(10) 0.3465(5) 0.3780(4) 0.080(3) Uani 1 1 d . . . . .
C108 C 0.4102(10) 0.0798(5) 0.2477(4) 0.069(3) Uani 1 1 d . . . . .
H108 H 0.3424 0.1025 0.2515 0.083 Uiso 1 1 calc R . . . .
C41 C 0.5432(10) 0.5990(5) 0.1015(5) 0.075(3) Uani 1 1 d . . . . .
H41 H 0.5785 0.6052 0.1305 0.090 Uiso 1 1 calc R . . . .
C90 C 1.1201(8) 0.3260(4) 0.2429(3) 0.053(2) Uani 1 1 d . . . . .
H90 H 1.1807 0.3501 0.2402 0.064 Uiso 1 1 calc R . . . .
N14 N 1.3017(9) 0.6353(5) -0.1459(3) 0.077(3) Uani 1 1 d . . . . .
C119 C 0.5846(8) 0.1817(4) 0.5910(3) 0.053(2) Uani 1 1 d . . . . .
H119 H 0.6452 0.1578 0.5941 0.063 Uiso 1 1 calc R . . . .
C160 C 0.9889(9) 0.1757(5) 0.5469(4) 0.063(3) Uani 1 1 d . . . . .
H16A H 1.0008 0.1884 0.5165 0.076 Uiso 1 1 calc R . . . .
H16B H 0.9143 0.1594 0.5484 0.076 Uiso 1 1 calc R . . . .
C49 C 1.1378(10) 0.9179(5) 0.0672(4) 0.069(3) Uani 1 1 d . . . . .
H49 H 1.2003 0.8932 0.0745 0.083 Uiso 1 1 calc R . . . .
C99 C 1.0987(14) 0.1392(6) 0.2136(6) 0.095(4) Uani 1 1 d . . . . .
H99 H 1.1753 0.1485 0.2232 0.114 Uiso 1 1 calc R . . . .
C53 C 0.9580(9) 0.6670(4) 0.1131(4) 0.068(3) Uani 1 1 d D . . . .
H53A H 0.8787 0.6599 0.1080 0.082 Uiso 1 1 calc R . . . .
H53B H 1.0004 0.6410 0.0950 0.082 Uiso 1 1 calc R . . . .
C20 C 0.5245(9) 0.6541(4) 0.0803(4) 0.063(3) Uani 1 1 d . . . . .
C146 C 0.6710(10) 0.1687(5) 0.7373(5) 0.074(3) Uani 1 1 d . . . . .
C180 C 1.2652(18) 0.8246(9) -0.1361(5) 0.117(7) Uani 1 1 d . . . . .
H180 H 1.2827 0.8296 -0.1044 0.141 Uiso 1 1 calc R . . . .
O40 O 0.8739(14) 0.6853(6) 0.3185(4) 0.136(6) Uani 1 1 d . . . . .
H40 H 0.8541 0.6597 0.3345 0.204 Uiso 1 1 calc GR . . . .
C19 C 0.4282(9) 0.6681(4) 0.0567(4) 0.060(3) Uani 1 1 d . . . . .
H19 H 0.3736 0.6413 0.0519 0.072 Uiso 1 1 calc R . . . .
C80 C 0.7192(11) 0.2053(5) 0.4776(4) 0.072(3) Uani 1 1 d . . . . .
H80 H 0.7015 0.2117 0.5075 0.087 Uiso 1 1 calc R . . . .
O79 O 0.6426(15) 0.3086(6) 0.5034(3) 0.138(6) Uani 1 1 d . . . . .
H79 H 0.6732 0.2876 0.5211 0.207 Uiso 1 1 calc GR . . . .
C15 C 1.3101(12) 0.6241(6) -0.1029(4) 0.078(3) Uani 1 1 d . . . . .
C169 C 0.2316(13) 0.4115(5) 0.4318(5) 0.082(4) Uani 1 1 d D . . . .
H16C H 0.2474 0.4322 0.4048 0.099 Uiso 0.89(4) 1 calc R . P D 1
H16D H 0.3009 0.4088 0.4487 0.099 Uiso 0.89(4) 1 calc R . P D 1
H16E H 0.2515 0.4340 0.4061 0.099 Uiso 0.11(4) 1 calc R . P D 2
H16F H 0.2918 0.4115 0.4535 0.099 Uiso 0.11(4) 1 calc R . P D 2
C156 C 0.8937(10) 0.4132(5) 0.6355(4) 0.069(3) Uani 1 1 d . . . . .
H156 H 0.8245 0.3919 0.6311 0.083 Uiso 1 1 calc R . . . .
C157 C 0.8714(11) 0.4560(5) 0.6707(5) 0.079(3) Uani 1 1 d . . . . .
H15A H 0.9093 0.4458 0.6978 0.119 Uiso 1 1 calc GR . . . .
H15B H 0.7918 0.4583 0.6763 0.119 Uiso 1 1 calc GR . . . .
H15C H 0.8989 0.4910 0.6606 0.119 Uiso 1 1 calc GR . . . .
C127 C 0.1229(11) 0.2932(5) 0.3671(4) 0.072(3) Uani 1 1 d . . . . .
H127 H 0.1053 0.2855 0.3375 0.087 Uiso 1 1 calc R . . . .
C70 C 0.7870(11) 0.0857(5) 0.4074(4) 0.068(3) Uani 1 1 d . . . . .
H70A H 0.8002 0.0626 0.4333 0.081 Uiso 1 1 calc R . . . .
H70B H 0.8554 0.0854 0.3895 0.081 Uiso 1 1 calc R . . . .
C172 C 0.4149(12) 0.0757(5) 0.5474(4) 0.078(3) Uani 1 1 d . . . . .
H172 H 0.3425 0.0946 0.5513 0.093 Uiso 1 1 calc R . . . .
C112 C 0.5675(10) 0.3337(4) 0.2852(4) 0.063(3) Uani 1 1 d . . . . .
H11A H 0.5555 0.3592 0.2607 0.075 Uiso 0.324(14) 1 calc R . P E 1
H11B H 0.6447 0.3377 0.2953 0.075 Uiso 0.324(14) 1 calc R . P E 1
H11C H 0.6470 0.3417 0.2810 0.075 Uiso 0.676(14) 1 calc R . P E 2
H11D H 0.5259 0.3583 0.2658 0.075 Uiso 0.676(14) 1 calc R . P E 2
C46 C 0.5342(12) 0.8302(8) -0.0114(5) 0.100(5) Uani 1 1 d . . . . .
H46 H 0.6143 0.8282 -0.0038 0.120 Uiso 1 1 calc R . . . .
C173 C 0.4029(16) 0.0315(6) 0.5104(5) 0.103(5) Uani 1 1 d . . . . .
H17F H 0.3667 0.0474 0.4849 0.155 Uiso 1 1 calc GR . . . .
H17G H 0.3582 0.0014 0.5215 0.155 Uiso 1 1 calc GR . . . .
H17H H 0.4762 0.0182 0.5020 0.155 Uiso 1 1 calc GR . . . .
C71 C 0.6905(11) 0.0595(5) 0.3795(4) 0.070(3) Uani 1 1 d . . . . .
H71 H 0.6745 0.0845 0.3546 0.084 Uiso 1 1 calc R . . . .
O88 O 0.2334(11) 0.2361(4) 0.1237(3) 0.105(4) Uani 1 1 d . . . . .
C101 C 1.0386(17) 0.1138(5) 0.2512(5) 0.101(5) Uani 1 1 d . . . . .
H10A H 1.0127 0.1419 0.2713 0.152 Uiso 1 1 calc GR . . . .
H10B H 1.0886 0.0893 0.2667 0.152 Uiso 1 1 calc GR . . . .
H10C H 0.9752 0.0934 0.2402 0.152 Uiso 1 1 calc GR . . . .
C109 C 0.4525(12) 0.0651(6) 0.2946(4) 0.081(3) Uani 1 1 d . . . . .
H10D H 0.5167 0.0412 0.2921 0.121 Uiso 1 1 calc GR . . . .
H10E H 0.3936 0.0468 0.3109 0.121 Uiso 1 1 calc GR . . . .
H10F H 0.4736 0.0981 0.3100 0.121 Uiso 1 1 calc GR . . . .
C110 C 0.3762(15) 0.0291(6) 0.2215(7) 0.113(6) Uani 1 1 d . . . . .
H11E H 0.3463 0.0400 0.1931 0.169 Uiso 1 1 calc GR . . . .
H11F H 0.3197 0.0091 0.2379 0.169 Uiso 1 1 calc GR . . . .
H11G H 0.4409 0.0060 0.2169 0.169 Uiso 1 1 calc GR . . . .
C151 C 0.6485(15) 0.3882(6) 0.8093(5) 0.094(4) Uani 1 1 d . . . . .
H15D H 0.6397 0.4028 0.7798 0.141 Uiso 1 1 calc GR . . . .
H15E H 0.7085 0.4073 0.8242 0.141 Uiso 1 1 calc GR . . . .
H15F H 0.5796 0.3930 0.8259 0.141 Uiso 1 1 calc GR . . . .
C38 C 0.8070(11) 0.6868(6) 0.2806(4) 0.083(4) Uani 1 1 d . . . . .
H38 H 0.8496 0.6702 0.2558 0.099 Uiso 1 1 calc R . . . .
C158 C 0.9265(14) 0.4388(6) 0.5917(4) 0.088(4) Uani 1 1 d . . . . .
H15G H 1.0056 0.4472 0.5918 0.132 Uiso 1 1 calc GR . . . .
H15H H 0.8842 0.4720 0.5873 0.132 Uiso 1 1 calc GR . . . .
H15I H 0.9108 0.4135 0.5678 0.132 Uiso 1 1 calc GR . . . .
C72 C 0.7305(15) 0.0043(6) 0.3593(5) 0.098(5) Uani 1 1 d . . . . .
H72A H 0.7861 0.0112 0.3366 0.146 Uiso 1 1 calc GR . . . .
H72B H 0.6674 -0.0146 0.3465 0.146 Uiso 1 1 calc GR . . . .
H72C H 0.7628 -0.0181 0.3824 0.146 Uiso 1 1 calc GR . . . .
C166 C 0.1544(16) 0.0972(6) 0.3796(6) 0.106(5) Uani 1 1 d . . . . .
H16G H 0.1114 0.0861 0.4054 0.159 Uiso 1 1 calc GR . . . .
H16H H 0.2211 0.0750 0.3772 0.159 Uiso 1 1 calc GR . . . .
H16I H 0.1096 0.0926 0.3532 0.159 Uiso 1 1 calc GR . . . .
C152 C 0.7425(12) 0.3101(6) 0.8489(5) 0.087(4) Uani 1 1 d . . . . .
H15J H 0.7005 0.3200 0.8753 0.131 Uiso 1 1 calc GR . . . .
H15K H 0.8146 0.3279 0.8493 0.131 Uiso 1 1 calc GR . . . .
H15L H 0.7529 0.2709 0.8483 0.131 Uiso 1 1 calc GR . . . .
C177 C 0.5612(13) 0.3595(6) 0.6287(7) 0.105(6) Uani 1 1 d . . . . .
H177 H 0.6369 0.3451 0.6225 0.126 Uiso 1 1 calc R . . . .
O182 O 1.0777(8) 0.7915(8) -0.1202(4) 0.134(5) Uani 1 1 d . . . . .
H182 H 1.0327 0.8032 -0.1386 0.201 Uiso 1 1 calc GR . . . .
C179 C 1.3739(15) 0.8126(9) -0.1631(5) 0.111(6) Uani 1 1 d . . . . .
H17A H 1.4041 0.7776 -0.1542 0.167 Uiso 1 1 calc GR . . . .
H17B H 1.4283 0.8409 -0.1575 0.167 Uiso 1 1 calc GR . . . .
H17C H 1.3568 0.8117 -0.1944 0.167 Uiso 1 1 calc GR . . . .
C50 C 1.0921(13) 0.9420(6) 0.1102(5) 0.088(4) Uani 1 1 d . . . . .
H50A H 1.0454 0.9732 0.1036 0.132 Uiso 1 1 calc GR . . . .
H50B H 1.1536 0.9533 0.1288 0.132 Uiso 1 1 calc GR . . . .
H50C H 1.0481 0.9147 0.1256 0.132 Uiso 1 1 calc GR . . . .
C97 C 0.958(2) 0.4388(8) 0.2641(7) 0.078(6) Uani 0.66(2) 1 d D . P C 1
H97 H 0.8853 0.4233 0.2545 0.094 Uiso 0.66(2) 1 calc R . P C 1
C174 C 0.4473(17) 0.0489(6) 0.5916(5) 0.110(6) Uani 1 1 d . . . . .
H17I H 0.5230 0.0351 0.5895 0.165 Uiso 1 1 calc GR . . . .
H17J H 0.3966 0.0191 0.5980 0.165 Uiso 1 1 calc GR . . . .
H17K H 0.4428 0.0757 0.6152 0.165 Uiso 1 1 calc GR . . . .
C36 C 0.8402(15) 0.9379(7) 0.2051(6) 0.063(4) Uani 0.683(15) 1 d . . P B 1
H36 H 0.8502 0.9166 0.1775 0.076 Uiso 0.683(15) 1 calc R . P B 1
C81 C 0.5849(13) 0.0546(7) 0.4069(5) 0.091(4) Uani 1 1 d . . . . .
H81A H 0.6026 0.0393 0.4356 0.136 Uiso 1 1 calc GR . . . .
H81B H 0.5323 0.0310 0.3919 0.136 Uiso 1 1 calc GR . . . .
H81C H 0.5520 0.0904 0.4109 0.136 Uiso 1 1 calc GR . . . .
C103 C 0.1992(15) 0.4307(6) 0.0892(5) 0.092(4) Uani 1 1 d . . . . .
H10G H 0.1759 0.4335 0.1202 0.110 Uiso 1 1 calc R . . . .
H10H H 0.2786 0.4400 0.0880 0.110 Uiso 1 1 calc R . . . .
C163 C 1.0851(16) 0.0929(6) 0.5146(6) 0.109(6) Uani 1 1 d . . . . .
H16J H 1.0117 0.0817 0.5047 0.164 Uiso 1 1 calc GR . . . .
H16K H 1.1280 0.0610 0.5227 0.164 Uiso 1 1 calc GR . . . .
H16L H 1.1232 0.1121 0.4909 0.164 Uiso 1 1 calc GR . . . .
C77 C 0.8100(17) 0.3427(6) 0.4647(5) 0.102(5) Uani 1 1 d . . . . .
H77 H 0.8433 0.3434 0.4346 0.123 Uiso 1 1 calc R . . . .
C113 C 0.477(5) 0.3476(13) 0.3276(13) 0.067(4) Uani 0.324(14) 1 d D . P E 1
H113 H 0.4028 0.3483 0.3132 0.081 Uiso 0.324(14) 1 calc R . P E 1
C43 C 0.5659(15) 0.5473(7) 0.0285(7) 0.122(7) Uani 1 1 d . . . . .
H43A H 0.4974 0.5273 0.0342 0.182 Uiso 1 1 calc GR . . . .
H43B H 0.6162 0.5249 0.0110 0.182 Uiso 1 1 calc GR . . . .
H43C H 0.5490 0.5805 0.0124 0.182 Uiso 1 1 calc GR . . . .
C170 C 0.1409(16) 0.4423(8) 0.4601(8) 0.110(7) Uani 0.89(4) 1 d D . P D 1
H170 H 0.1163 0.4199 0.4856 0.132 Uiso 0.89(4) 1 calc R . P D 1
C100 C 1.1064(18) 0.0985(7) 0.1742(7) 0.125(7) Uani 1 1 d . . . . .
H10I H 1.0387 0.1006 0.1569 0.187 Uiso 1 1 calc GR . . . .
H10J H 1.1154 0.0618 0.1855 0.187 Uiso 1 1 calc GR . . . .
H10K H 1.1700 0.1078 0.1557 0.187 Uiso 1 1 calc GR . . . .
C42 C 0.6229(11) 0.5621(5) 0.0738(6) 0.087(4) Uani 1 1 d . . . . .
H42 H 0.6898 0.5842 0.0667 0.105 Uiso 1 1 calc R . . . .
C167 C 0.2710(17) 0.1740(9) 0.3476(7) 0.138(8) Uani 1 1 d . . . . .
H16M H 0.2437 0.1604 0.3195 0.207 Uiso 1 1 calc GR . . . .
H16N H 0.3431 0.1578 0.3537 0.207 Uiso 1 1 calc GR . . . .
H16O H 0.2786 0.2133 0.3460 0.207 Uiso 1 1 calc GR . . . .
C154 C 0.682(4) 0.066(2) 0.7646(18) 0.099(14) Uani 0.705(17) 1 d . . P F 1
H15M H 0.6888 0.0605 0.7325 0.118 Uiso 0.705(17) 1 calc R . P F 1
H15N H 0.7571 0.0602 0.7766 0.118 Uiso 0.705(17) 1 calc R . P F 1
C13 C 1.2677(11) 0.6856(8) -0.1565(4) 0.085(4) Uani 1 1 d . . . . .
H13 H 1.2605 0.6931 -0.1868 0.102 Uiso 1 1 calc R . . . .
C78 C 0.8955(16) 0.3216(7) 0.4960(5) 0.108(6) Uani 1 1 d . . . . .
H78A H 0.8701 0.3273 0.5262 0.162 Uiso 1 1 calc GR . . . .
H78B H 0.9654 0.3407 0.4913 0.162 Uiso 1 1 calc GR . . . .
H78C H 0.9067 0.2829 0.4909 0.162 Uiso 1 1 calc GR . . . .
C37 C 0.9456(18) 0.9384(12) 0.2307(8) 0.097(7) Uani 0.683(15) 1 d . . P B 1
H37A H 0.9286 0.9428 0.2619 0.145 Uiso 0.683(15) 1 calc GR . P B 1
H37B H 0.9921 0.9684 0.2208 0.145 Uiso 0.683(15) 1 calc GR . P B 1
H37C H 0.9850 0.9043 0.2262 0.145 Uiso 0.683(15) 1 calc GR . P B 1
C51 C 1.1822(16) 0.9626(7) 0.0348(6) 0.113(6) Uani 1 1 d . . . . .
H51A H 1.1950 0.9467 0.0058 0.170 Uiso 1 1 calc GR . . . .
H51B H 1.2517 0.9774 0.0459 0.170 Uiso 1 1 calc GR . . . .
H51C H 1.1276 0.9917 0.0324 0.170 Uiso 1 1 calc GR . . . .
C162 C 1.050(2) 0.0985(7) 0.5958(5) 0.142(9) Uani 1 1 d . . . . .
H16P H 1.0503 0.1214 0.6219 0.214 Uiso 1 1 calc GR . . . .
H16Q H 1.1072 0.0708 0.5984 0.214 Uiso 1 1 calc GR . . . .
H16R H 0.9776 0.0812 0.5929 0.214 Uiso 1 1 calc GR . . . .
C104 C 0.1381(14) 0.4736(6) 0.0643(6) 0.102(5) Uani 1 1 d . . . . .
H104 H 0.1481 0.4686 0.0321 0.123 Uiso 1 1 calc R . . . .
C12 C 1.2418(18) 0.7279(9) -0.1278(4) 0.120(7) Uani 1 1 d . . . . .
C39 C 0.6990(18) 0.6553(8) 0.2862(10) 0.162(12) Uani 1 1 d . . . . .
H39 H 0.6673 0.6572 0.2561 0.195 Uiso 1 1 calc R . . . .
C178 C 0.517(3) 0.3884(7) 0.5848(8) 0.179(14) Uani 1 1 d . . . . .
H17L H 0.5165 0.3622 0.5608 0.268 Uiso 1 1 calc GR . . . .
H17M H 0.5667 0.4184 0.5772 0.268 Uiso 1 1 calc GR . . . .
H17N H 0.4426 0.4022 0.5898 0.268 Uiso 1 1 calc GR . . . .
C106 C 0.1366(14) 0.2640(8) 0.0606(5) 0.057(3) Uani 0.579(15) 1 d . . P A 1
C3 C 1.1834(16) 0.7803(10) -0.1417(5) 0.119(7) Uani 1 1 d . . . . .
H3 H 1.1684 0.7772 -0.1737 0.143 Uiso 1 1 calc R . . . .
C0AA C 0.120(2) 0.3054(12) 0.0302(9) 0.067(6) Uani 0.579(15) 1 d . . P A 1
H0AA H 0.0897 0.2975 0.0024 0.080 Uiso 0.579(15) 1 calc R . P A 1
C1 C 0.5131(16) 0.7883(12) -0.0483(5) 0.152(10) Uani 1 1 d . . . . .
H1B H 0.5088 0.7521 -0.0355 0.229 Uiso 1 1 calc GR . . . .
H1C H 0.5737 0.7897 -0.0696 0.229 Uiso 1 1 calc GR . . . .
H1D H 0.4433 0.7968 -0.0629 0.229 Uiso 1 1 calc GR . . . .
C2 C 0.771(2) 0.4013(9) 0.4764(9) 0.181(14) Uani 1 1 d . . . . .
H2A H 0.7132 0.4125 0.4560 0.271 Uiso 1 1 calc GR . . . .
H2B H 0.8337 0.4261 0.4742 0.271 Uiso 1 1 calc GR . . . .
H2C H 0.7416 0.4018 0.5064 0.271 Uiso 1 1 calc GR . . . .
C3AA C 0.509(2) 0.8888(9) -0.0248(7) 0.146(9) Uani 1 1 d . . . . .
H3AA H 0.4406 0.8900 -0.0415 0.220 Uiso 1 1 calc GR . . . .
H3AB H 0.5702 0.9027 -0.0428 0.220 Uiso 1 1 calc GR . . . .
H3AC H 0.5014 0.9111 0.0016 0.220 Uiso 1 1 calc GR . . . .
C6AA C 0.6623(15) 0.5129(7) 0.0982(8) 0.127(7) Uani 1 1 d . . . . .
H6AA H 0.7184 0.5235 0.1195 0.190 Uiso 1 1 calc GR . . . .
H6AB H 0.6942 0.4871 0.0774 0.190 Uiso 1 1 calc GR . . . .
H6AC H 0.5997 0.4961 0.1135 0.190 Uiso 1 1 calc GR . . . .
C8AA C 1.205(2) 0.8814(10) -0.1569(8) 0.149(9) Uani 1 1 d . . . . .
H8AA H 1.2448 0.9133 -0.1462 0.224 Uiso 1 1 calc GR . . . .
H8AB H 1.1280 0.8831 -0.1475 0.224 Uiso 1 1 calc GR . . . .
H8AC H 1.2092 0.8804 -0.1890 0.224 Uiso 1 1 calc GR . . . .
C9 C 0.1763(19) 0.5315(7) 0.0787(9) 0.141(8) Uani 1 1 d . . . . .
H9A H 0.1969 0.5309 0.1096 0.212 Uiso 1 1 calc GR . . . .
H9B H 0.1157 0.5571 0.0744 0.212 Uiso 1 1 calc GR . . . .
H9C H 0.2401 0.5425 0.0609 0.212 Uiso 1 1 calc GR . . . .
C10 C 0.494(5) 0.4075(16) 0.3440(18) 0.105(7) Uani 0.324(14) 1 d D . P E 1
H10L H 0.5696 0.4121 0.3543 0.158 Uiso 0.324(14) 1 calc GR . P E 1
H10M H 0.4420 0.4151 0.3681 0.158 Uiso 0.324(14) 1 calc GR . P E 1
H10N H 0.4797 0.4326 0.3198 0.158 Uiso 0.324(14) 1 calc GR . P E 1
C9AA C 0.5712(17) 0.4025(7) 0.6642(9) 0.143(9) Uani 1 1 d . . . . .
H9AA H 0.4974 0.4151 0.6727 0.215 Uiso 1 1 calc GR . . . .
H9AB H 0.6147 0.4329 0.6530 0.215 Uiso 1 1 calc GR . . . .
H9AC H 0.6080 0.3870 0.6898 0.215 Uiso 1 1 calc GR . . . .
C5AA C 0.038(2) 0.4557(8) 0.4281(12) 0.159(13) Uani 0.89(4) 1 d D . P D 1
H5AA H 0.0664 0.4682 0.3997 0.239 Uiso 0.89(4) 1 calc GR . P D 1
H5AB H -0.0079 0.4839 0.4413 0.239 Uiso 0.89(4) 1 calc GR . P D 1
H5AC H -0.0061 0.4230 0.4238 0.239 Uiso 0.89(4) 1 calc GR . P D 1
C4AA C 0.0115(16) 0.4683(13) 0.0777(11) 0.183(13) Uani 1 1 d . . . . .
H4AA H -0.0284 0.4493 0.0545 0.274 Uiso 1 1 calc GR . . . .
H4AB H -0.0203 0.5044 0.0816 0.274 Uiso 1 1 calc GR . . . .
H4AC H 0.0050 0.4480 0.1051 0.274 Uiso 1 1 calc GR . . . .
C8BA C 0.196(3) 0.4961(12) 0.4760(16) 0.25(3) Uani 0.89(4) 1 d D . P D 1
H8BA H 0.2666 0.4881 0.4898 0.378 Uiso 0.89(4) 1 calc GR . P D 1
H8BB H 0.1469 0.5139 0.4972 0.378 Uiso 0.89(4) 1 calc GR . P D 1
H8BC H 0.2076 0.5200 0.4508 0.378 Uiso 0.89(4) 1 calc GR . P D 1
C1BA C 0.6117(17) 0.6739(8) 0.3117(7) 0.120(6) Uani 1 1 d . . . . .
H1BA H 0.6400 0.6878 0.3395 0.180 Uiso 1 1 calc GR . . . .
H1BB H 0.5601 0.6442 0.3175 0.180 Uiso 1 1 calc GR . . . .
H1BC H 0.5733 0.7028 0.2961 0.180 Uiso 1 1 calc GR . . . .
C4BA C 0.814(2) 0.9985(9) 0.1939(11) 0.112(9) Uani 0.683(15) 1 d . . P B 1
H4BA H 0.7397 1.0012 0.1818 0.169 Uiso 0.683(15) 1 calc GR . P B 1
H4BB H 0.8681 1.0117 0.1724 0.169 Uiso 0.683(15) 1 calc GR . P B 1
H4BC H 0.8189 1.0202 0.2206 0.169 Uiso 0.683(15) 1 calc GR . P B 1
C0BA C 0.727(2) 0.5929(9) 0.2905(10) 0.170(12) Uani 1 1 d . . . . .
H0BA H 0.7881 0.5838 0.2708 0.255 Uiso 1 1 calc GR . . . .
H0BB H 0.6615 0.5716 0.2826 0.255 Uiso 1 1 calc GR . . . .
H0BC H 0.7475 0.5848 0.3207 0.255 Uiso 1 1 calc GR . . . .
C9BA C 1.028(3) 0.4534(9) 0.2220(9) 0.094(8) Uani 0.66(2) 1 d D . P C 1
H9BA H 1.0877 0.4781 0.2302 0.141 Uiso 0.66(2) 1 calc GR . P C 1
H9BB H 0.9806 0.4708 0.2003 0.141 Uiso 0.66(2) 1 calc GR . P C 1
H9BC H 1.0598 0.4204 0.2095 0.141 Uiso 0.66(2) 1 calc GR . P C 1
C1CA C 0.936(3) 0.4867(10) 0.2898(12) 0.130(11) Uani 0.66(2) 1 d D . P C 1
H1CA H 0.9707 0.4830 0.3185 0.195 Uiso 0.66(2) 1 calc GR . P C 1
H1CB H 0.8561 0.4912 0.2936 0.195 Uiso 0.66(2) 1 calc GR . P C 1
H1CC H 0.9666 0.5182 0.2747 0.195 Uiso 0.66(2) 1 calc GR . P C 1
C2BA C 1.3624(13) 0.5679(7) -0.0883(5) 0.106(5) Uani 1 1 d D . . . .
H2BA H 1.4365 0.5587 -0.0814 0.127 Uiso 0.416(12) 1 calc R . P G 2
C2AA C 1.462(2) 0.5446(12) -0.1071(7) 0.098(7) Uani 0.584(12) 1 d D . P G 1
H2AA H 1.4514 0.5438 -0.1396 0.117 Uiso 0.584(12) 1 calc R . P G 1
C3BA C 1.563(3) 0.5854(13) -0.0976(11) 0.130(10) Uani 0.584(12) 1 d D . P G 1
H3BA H 1.5621 0.6149 -0.1189 0.195 Uiso 0.584(12) 1 calc GR . P G 1
H3BB H 1.6333 0.5658 -0.1001 0.195 Uiso 0.584(12) 1 calc GR . P G 1
H3BC H 1.5557 0.6001 -0.0679 0.195 Uiso 0.584(12) 1 calc GR . P G 1
C7AA C 1.499(3) 0.4915(12) -0.0943(14) 0.136(10) Uani 0.584(12) 1 d D . P G 1
H7AA H 1.5243 0.4925 -0.0640 0.205 Uiso 0.584(12) 1 calc GR . P G 1
H7AB H 1.5596 0.4801 -0.1135 0.205 Uiso 0.584(12) 1 calc GR . P G 1
H7AC H 1.4375 0.4659 -0.0968 0.205 Uiso 0.584(12) 1 calc GR . P G 1
C2AB C 1.265(3) 0.5358(15) -0.0885(10) 0.098(7) Uani 0.416(12) 1 d D . P G 2
H2AB H 1.2321 0.5375 -0.1185 0.117 Uiso 0.416(12) 1 calc R . P G 2
C7AB C 1.178(4) 0.5400(18) -0.0569(18) 0.136(10) Uani 0.416(12) 1 d D . P G 2
H7AD H 1.2095 0.5453 -0.0278 0.205 Uiso 0.416(12) 1 calc GR . P G 2
H7AE H 1.1339 0.5068 -0.0571 0.205 Uiso 0.416(12) 1 calc GR . P G 2
H7AF H 1.1306 0.5708 -0.0642 0.205 Uiso 0.416(12) 1 calc GR . P G 2
C3BB C 1.316(4) 0.4757(16) -0.0813(16) 0.130(10) Uani 0.416(12) 1 d D . P G 2
H3BD H 1.3343 0.4598 -0.1097 0.195 Uiso 0.416(12) 1 calc GR . P G 2
H3BE H 1.2608 0.4531 -0.0663 0.195 Uiso 0.416(12) 1 calc GR . P G 2
H3BF H 1.3823 0.4781 -0.0634 0.195 Uiso 0.416(12) 1 calc GR . P G 2
C7BA C 0.9814(17) 0.6550(6) 0.1602(5) 0.103(5) Uani 1 1 d D . . . .
H7BA H 0.9497 0.6847 0.1786 0.123 Uiso 0.671(15) 1 calc R . P H 1
H7BB H 0.9049 0.6545 0.1728 0.123 Uiso 0.329(15) 1 calc R . P H 2
C2CA C 1.1039(16) 0.6540(8) 0.1662(6) 0.079(5) Uani 0.671(15) 1 d D . P H 1
H2CA H 1.1372 0.6290 0.1450 0.118 Uiso 0.671(15) 1 calc GR . P H 1
H2CB H 1.1209 0.6419 0.1960 0.118 Uiso 0.671(15) 1 calc GR . P H 1
H2CC H 1.1340 0.6902 0.1616 0.118 Uiso 0.671(15) 1 calc GR . P H 1
C0CA C 0.933(2) 0.6011(7) 0.1758(7) 0.081(5) Uani 0.671(15) 1 d D . P H 1
H0CA H 0.8631 0.6076 0.1911 0.121 Uiso 0.671(15) 1 calc GR . P H 1
H0CB H 0.9853 0.5838 0.1959 0.121 Uiso 0.671(15) 1 calc GR . P H 1
H0CC H 0.9207 0.5776 0.1506 0.121 Uiso 0.671(15) 1 calc GR . P H 1
C0CB C 1.025(4) 0.6019(11) 0.1759(14) 0.081(5) Uani 0.329(15) 1 d D . P H 2
H0CD H 0.9970 0.5729 0.1573 0.121 Uiso 0.329(15) 1 calc GR . P H 2
H0CE H 1.0007 0.5958 0.2062 0.121 Uiso 0.329(15) 1 calc GR . P H 2
H0CF H 1.1060 0.6022 0.1747 0.121 Uiso 0.329(15) 1 calc GR . P H 2
C2CB C 1.036(3) 0.6999(13) 0.1884(10) 0.079(5) Uani 0.329(15) 1 d D . P H 2
H2CD H 1.0772 0.7245 0.1693 0.118 Uiso 0.329(15) 1 calc GR . P H 2
H2CE H 1.0864 0.6833 0.2094 0.118 Uiso 0.329(15) 1 calc GR . P H 2
H2CF H 0.9785 0.7199 0.2042 0.118 Uiso 0.329(15) 1 calc GR . P H 2
O1 O 0.0248(16) 0.2012(9) 0.0185(6) 0.092(4) Uani 0.570(12) 1 d . . P A 1
H1 H 0.0396 0.1758 0.0013 0.138 Uiso 0.570(12) 1 calc GR . P A 1
C3CA C 0.1104(19) 0.2041(11) 0.0530(7) 0.074(5) Uani 0.570(12) 1 d . . P A 1
H3CA H 0.0767 0.1897 0.0806 0.089 Uiso 0.570(12) 1 calc R . P A 1
C6 C 0.2036(19) 0.2621(12) 0.0469(7) 0.057(3) Uani 0.421(15) 1 d . . P A 2
C0AB C 0.174(3) 0.3071(18) 0.0199(13) 0.067(6) Uani 0.421(15) 1 d . . P A 2
H0AB H 0.1663 0.2982 -0.0102 0.080 Uiso 0.421(15) 1 calc R . P A 2
N1 N 0.152(6) 0.364(2) 0.029(2) 0.062(5) Uani 0.421(15) 1 d . . P A 2
C4CA C 0.207(3) 0.1657(11) 0.0399(11) 0.093(7) Uani 0.570(12) 1 d . . P A 1
H4CA H 0.2659 0.1709 0.0622 0.112 Uiso 0.570(12) 1 calc R . P A 1
C5CA C 0.257(2) 0.1805(14) -0.0035(10) 0.107(8) Uani 0.570(12) 1 d . . P A 1
H5CA H 0.2466 0.1506 -0.0242 0.160 Uiso 0.570(12) 1 calc GR . P A 1
H5CB H 0.3357 0.1876 0.0001 0.160 Uiso 0.570(12) 1 calc GR . P A 1
H5CC H 0.2203 0.2129 -0.0149 0.160 Uiso 0.570(12) 1 calc GR . P A 1
C3CB C 0.216(2) 0.2023(15) 0.0310(9) 0.074(5) Uani 0.430(12) 1 d D . P A 2
H3CB H 0.2035 0.2025 -0.0014 0.089 Uiso 0.430(12) 1 calc R . P A 2
O1A O 0.3323(19) 0.1838(12) 0.0379(7) 0.092(4) Uani 0.430(12) 1 d . . P A 2
H1A H 0.3436 0.1798 0.0647 0.138 Uiso 0.430(12) 1 calc GR . P A 2
C5CB C 0.010(3) 0.1926(19) 0.0428(15) 0.107(8) Uani 0.430(12) 1 d D . P A 2
H5CD H 0.0220 0.2313 0.0380 0.160 Uiso 0.430(12) 1 calc GR . P A 2
H5CE H -0.0383 0.1875 0.0683 0.160 Uiso 0.430(12) 1 calc GR . P A 2
H5CF H -0.0242 0.1767 0.0169 0.160 Uiso 0.430(12) 1 calc GR . P A 2
C6CB C 0.125(2) 0.1642(13) 0.0514(14) 0.093(7) Uani 0.430(12) 1 d D . P A 2
H6CB H 0.1371 0.1604 0.0836 0.112 Uiso 0.430(12) 1 calc R . P A 2
C36A C 0.845(3) 0.9452(14) 0.2410(13) 0.063(4) Uani 0.317(15) 1 d . . P B 2
H36A H 0.8736 0.9368 0.2709 0.076 Uiso 0.317(15) 1 calc R . P B 2
C37A C 0.923(4) 0.924(3) 0.2076(18) 0.097(7) Uani 0.317(15) 1 d . . P B 2
H37D H 0.9757 0.8995 0.2216 0.145 Uiso 0.317(15) 1 calc GR . P B 2
H37E H 0.9631 0.9540 0.1940 0.145 Uiso 0.317(15) 1 calc GR . P B 2
H37F H 0.8819 0.9043 0.1851 0.145 Uiso 0.317(15) 1 calc GR . P B 2
C4BB C 0.822(5) 1.012(2) 0.237(2) 0.112(9) Uani 0.317(15) 1 d . . P B 2
H4BD H 0.7451 1.0184 0.2281 0.169 Uiso 0.317(15) 1 calc GR . P B 2
H4BE H 0.8715 1.0274 0.2143 0.169 Uiso 0.317(15) 1 calc GR . P B 2
H4BF H 0.8359 1.0295 0.2648 0.169 Uiso 0.317(15) 1 calc GR . P B 2
C24 C 0.464(3) 0.3031(16) 0.3645(12) 0.080(5) Uani 0.324(14) 1 d D U P E 1
H24A H 0.4850 0.2678 0.3526 0.120 Uiso 0.324(14) 1 calc GR . P E 1
H24B H 0.3864 0.3017 0.3743 0.120 Uiso 0.324(14) 1 calc GR . P E 1
H24C H 0.5111 0.3121 0.3893 0.120 Uiso 0.324(14) 1 calc GR . P E 1
C97A C 0.919(3) 0.4338(16) 0.2813(14) 0.078(6) Uani 0.34(2) 1 d D . P C 2
H97A H 0.8556 0.4117 0.2704 0.094 Uiso 0.34(2) 1 calc R . P C 2
C9BB C 0.969(5) 0.4677(18) 0.2421(16) 0.094(8) Uani 0.34(2) 1 d D . P C 2
H9BD H 1.0109 0.4983 0.2537 0.141 Uiso 0.34(2) 1 calc GR . P C 2
H9BE H 0.9092 0.4811 0.2236 0.141 Uiso 0.34(2) 1 calc GR . P C 2
H9BF H 1.0185 0.4447 0.2246 0.141 Uiso 0.34(2) 1 calc GR . P C 2
C1CB C 0.881(6) 0.467(2) 0.3170(19) 0.130(11) Uani 0.34(2) 1 d D . P C 2
H1CD H 0.8612 0.4447 0.3421 0.195 Uiso 0.34(2) 1 calc GR . P C 2
H1CE H 0.8158 0.4880 0.3077 0.195 Uiso 0.34(2) 1 calc GR . P C 2
H1CF H 0.9397 0.4925 0.3254 0.195 Uiso 0.34(2) 1 calc GR . P C 2
C1AA C 0.617(3) 0.0217(10) 0.7804(14) 0.147(13) Uani 0.705(17) 1 d . . P F 1
H1AA H 0.6404 0.0214 0.8117 0.176 Uiso 0.705(17) 1 calc R . P F 1
C21 C 0.664(3) -0.0323(12) 0.7656(17) 0.22(2) Uani 0.705(17) 1 d . . P F 1
H21A H 0.6459 -0.0383 0.7348 0.335 Uiso 0.705(17) 1 calc GR . P F 1
H21B H 0.6321 -0.0613 0.7834 0.335 Uiso 0.705(17) 1 calc GR . P F 1
H21C H 0.7444 -0.0320 0.7691 0.335 Uiso 0.705(17) 1 calc GR . P F 1
C5BA C 0.503(3) 0.0199(15) 0.7864(12) 0.147(11) Uani 0.705(17) 1 d . . P F 1
H5BA H 0.4744 0.0566 0.7911 0.221 Uiso 0.705(17) 1 calc GR . P F 1
H5BB H 0.4849 -0.0024 0.8120 0.221 Uiso 0.705(17) 1 calc GR . P F 1
H5BC H 0.4681 0.0044 0.7603 0.221 Uiso 0.705(17) 1 calc GR . P F 1
C11 C 0.698(12) 0.075(6) 0.753(5) 0.099(14) Uani 0.295(17) 1 d D . P F 2
H11 H 0.7607 0.0830 0.7320 0.118 Uiso 0.295(17) 1 calc R . P F 2
C1AB C 0.598(4) 0.052(2) 0.726(3) 0.147(13) Uani 0.295(17) 1 d D . P F 2
C21A C 0.677(5) 0.015(3) 0.753(3) 0.22(2) Uani 0.295(17) 1 d D . P F 2
H21D H 0.6975 -0.0200 0.7626 0.268 Uiso 0.295(17) 1 calc R . P F 2
C5BB C 0.477(4) 0.035(3) 0.737(3) 0.147(11) Uani 0.295(17) 1 d D . P F 2
H5BD H 0.4777 -0.0007 0.7512 0.221 Uiso 0.295(17) 1 calc GR . P F 2
H5BE H 0.4343 0.0324 0.7097 0.221 Uiso 0.295(17) 1 calc GR . P F 2
H5BF H 0.4429 0.0612 0.7564 0.221 Uiso 0.295(17) 1 calc GR . P F 2
C14 C 0.5374(16) 0.3472(7) 0.3319(7) 0.067(4) Uani 0.676(14) 1 d D . P E 2
H14 H 0.5672 0.3182 0.3512 0.081 Uiso 0.676(14) 1 calc R . P E 2
C24A C 0.4088(15) 0.3493(9) 0.3381(7) 0.080(5) Uani 0.676(14) 1 d D . P E 2
H24D H 0.3795 0.3812 0.3233 0.120 Uiso 0.676(14) 1 calc GR . P E 2
H24E H 0.3910 0.3512 0.3694 0.120 Uiso 0.676(14) 1 calc GR . P E 2
H24F H 0.3757 0.3168 0.3256 0.120 Uiso 0.676(14) 1 calc GR . P E 2
C10A C 0.587(2) 0.4021(9) 0.3467(9) 0.105(7) Uani 0.676(14) 1 d D . P E 2
H10O H 0.6678 0.4010 0.3436 0.158 Uiso 0.676(14) 1 calc GR . P E 2
H10P H 0.5677 0.4087 0.3774 0.158 Uiso 0.676(14) 1 calc GR . P E 2
H10Q H 0.5576 0.4312 0.3285 0.158 Uiso 0.676(14) 1 calc GR . P E 2
C17 C 0.114(5) 0.426(5) 0.452(4) 0.110(7) Uani 0.11(4) 1 d D . P D 2
H17 H 0.0660 0.3928 0.4538 0.132 Uiso 0.11(4) 1 calc R . P D 2
C8BB C 0.135(16) 0.448(9) 0.499(4) 0.25(3) Uani 0.11(4) 1 d D . P D 2
H8BD H 0.1716 0.4836 0.4970 0.378 Uiso 0.11(4) 1 calc GR . P D 2
H8BE H 0.1821 0.4234 0.5154 0.378 Uiso 0.11(4) 1 calc GR . P D 2
H8BF H 0.0643 0.4526 0.5148 0.378 Uiso 0.11(4) 1 calc GR . P D 2
C5AB C 0.057(14) 0.471(9) 0.422(7) 0.159(13) Uani 0.11(4) 1 d D . P D 2
H5AD H -0.0133 0.4825 0.4348 0.239 Uiso 0.11(4) 1 calc GR . P D 2
H5AE H 0.0438 0.4562 0.3926 0.239 Uiso 0.11(4) 1 calc GR . P D 2
H5AF H 0.1065 0.5024 0.4193 0.239 Uiso 0.11(4) 1 calc GR . P D 2
C6BA C 0.164(8) 0.1048(15) 0.0452(12) 0.107(13) Uani 0.570(12) 1 d . . P A 1
H6BA H 0.1736 0.0931 0.0756 0.160 Uiso 0.570(12) 1 calc GR . P A 1
H6BB H 0.2063 0.0811 0.0257 0.160 Uiso 0.570(12) 1 calc GR . P A 1
H6BC H 0.0854 0.1029 0.0376 0.160 Uiso 0.570(12) 1 calc GR . P A 1
C6BB C 0.148(10) 0.1088(19) 0.0279(17) 0.107(13) Uani 0.430(12) 1 d D . P A 2
H6BD H 0.1214 0.1105 -0.0023 0.160 Uiso 0.430(12) 1 calc GR . P A 2
H6BE H 0.1093 0.0799 0.0436 0.160 Uiso 0.430(12) 1 calc GR . P A 2
H6BF H 0.2275 0.1015 0.0278 0.160 Uiso 0.430(12) 1 calc GR . P A 2

loop_
_atom_site_aniso_label
_atom_site_aniso_U_11
_atom_site_aniso_U_22
_atom_site_aniso_U_33
_atom_site_aniso_U_23
_atom_site_aniso_U_13
_atom_site_aniso_U_12
Zn25 0.0398(5) 0.0542(7) 0.0447(6) -0.0008(6) 0.0002(4) 0.0007(5)
Zn1 0.0430(6) 0.0787(9) 0.0373(6) -0.0146(6) -0.0012(4) 0.0017(6)
Zn66 0.0485(6) 0.0589(7) 0.0447(6) -0.0025(6) -0.0103(5) 0.0038(6)
Zn61 0.0484(6) 0.0642(8) 0.0577(7) 0.0115(6) -0.0153(5) -0.0064(6)
Zn13 0.0542(7) 0.0636(8) 0.0682(8) -0.0167(7) -0.0046(6) 0.0028(6)
Zn11 0.0641(7) 0.0693(8) 0.0430(6) -0.0114(6) -0.0065(5) 0.0048(7)
O85 0.055(4) 0.068(4) 0.052(4) 0.008(3) 0.007(3) -0.004(3)
O33 0.052(3) 0.055(4) 0.039(3) 0.001(3) 0.009(3) 0.005(3)
O24 0.039(3) 0.055(4) 0.060(4) -0.008(3) -0.005(3) -0.002(3)
O60 0.055(4) 0.054(4) 0.070(4) 0.013(3) -0.023(3) 0.005(3)
O159 0.053(4) 0.060(4) 0.071(5) 0.002(4) -0.006(3) -0.013(3)
O140 0.083(5) 0.059(4) 0.063(4) -0.002(4) -0.011(4) 0.005(4)
O62 0.055(4) 0.061(4) 0.059(4) -0.002(3) -0.027(3) -0.011(3)
O83 0.057(4) 0.056(4) 0.052(3) 0.002(3) -0.004(3) -0.011(3)
O52 0.064(4) 0.054(4) 0.064(4) 0.005(3) -0.006(3) 0.001(3)
O2 0.039(3) 0.063(4) 0.059(4) 0.002(3) 0.013(3) -0.009(3)
O9 0.039(3) 0.050(4) 0.068(4) -0.007(3) 0.007(3) 0.008(3)
O175 0.075(5) 0.047(4) 0.067(5) -0.001(3) 0.009(4) 0.011(3)
O84 0.058(4) 0.058(4) 0.086(5) -0.004(4) -0.007(4) 0.008(3)
O116 0.057(4) 0.073(5) 0.057(4) -0.022(3) -0.019(3) 0.004(3)
N63 0.047(4) 0.054(5) 0.047(4) 0.003(3) -0.009(3) -0.009(3)
O67 0.054(4) 0.078(5) 0.038(3) -0.002(3) -0.002(3) 0.011(3)
O73 0.089(5) 0.062(4) 0.049(4) 0.004(3) -0.017(3) 0.001(4)
O26 0.069(4) 0.058(4) 0.047(3) -0.002(3) 0.012(3) 0.004(3)
O123 0.061(4) 0.065(4) 0.058(4) -0.016(3) -0.014(3) 0.010(3)
O111 0.063(4) 0.056(4) 0.058(4) 0.004(3) 0.004(3) 0.008(3)
N6 0.053(4) 0.051(5) 0.032(3) -0.005(3) -0.003(3) 0.010(3)
O138 0.049(4) 0.073(5) 0.081(5) -0.023(4) 0.012(3) 0.000(3)
O131 0.090(5) 0.069(5) 0.050(4) -0.018(3) -0.009(4) -0.009(4)
O147 0.067(5) 0.081(5) 0.069(5) -0.022(4) -0.009(4) 0.010(4)
O124 0.074(4) 0.061(4) 0.050(4) -0.006(3) -0.015(3) 0.004(4)
N3 0.043(4) 0.051(4) 0.038(4) -0.001(3) 0.005(3) -0.009(3)
O34 0.058(4) 0.065(5) 0.115(7) -0.012(5) -0.036(4) 0.003(4)
N92 0.054(4) 0.050(5) 0.058(5) 0.007(4) -0.013(4) -0.001(4)
N57 0.053(4) 0.044(4) 0.044(4) 0.006(3) -0.001(3) -0.001(3)
O17 0.103(6) 0.081(5) 0.048(4) -0.018(4) 0.000(4) 0.004(5)
N135 0.045(4) 0.057(5) 0.064(5) -0.017(4) -0.003(4) 0.002(3)
O10 0.095(6) 0.105(6) 0.048(4) -0.007(4) 0.000(4) 0.048(5)
N30 0.058(5) 0.093(7) 0.049(5) -0.013(5) -0.009(4) 0.021(5)
N21 0.044(4) 0.062(5) 0.091(7) -0.024(5) -0.017(4) 0.013(4)
O44 0.075(5) 0.057(4) 0.120(7) -0.009(5) -0.023(5) -0.006(4)
C59 0.049(5) 0.040(5) 0.052(5) 0.007(4) -0.009(4) -0.006(4)
N117 0.047(4) 0.067(5) 0.043(4) -0.007(4) -0.002(3) -0.004(4)
N125 0.059(4) 0.067(5) 0.044(4) -0.010(4) -0.010(3) 0.005(4)
N18 0.036(3) 0.074(6) 0.046(4) -0.013(4) -0.006(3) -0.002(4)
C86 0.041(4) 0.065(6) 0.051(5) 0.010(5) -0.006(4) 0.008(4)
O168 0.068(5) 0.106(6) 0.056(4) -0.008(4) -0.014(4) -0.023(5)
O153 0.079(5) 0.128(8) 0.062(5) 0.029(5) 0.026(4) 0.045(5)
O96 0.103(7) 0.052(4) 0.109(7) 0.007(5) -0.044(6) -0.025(4)
N74 0.062(5) 0.070(6) 0.042(4) -0.008(4) -0.007(3) 0.004(4)
C48 0.047(5) 0.054(6) 0.067(6) 0.006(5) 0.003(4) 0.003(4)
C23 0.034(4) 0.055(5) 0.046(4) -0.008(4) 0.006(3) -0.003(4)
C126 0.060(5) 0.063(6) 0.052(5) -0.011(5) -0.005(4) -0.005(5)
N11 0.063(5) 0.135(10) 0.032(4) -0.019(5) 0.005(4) 0.014(6)
N120 0.056(4) 0.049(4) 0.052(4) -0.010(4) 0.006(3) -0.002(4)
N105 0.089(9) 0.049(19) 0.047(19) 0.038(9) -0.018(12) -0.005(12)
C118 0.051(5) 0.046(5) 0.046(5) -0.001(4) 0.003(4) 0.002(4)
C64 0.044(4) 0.046(5) 0.054(5) 0.000(4) -0.002(4) -0.002(4)
N141 0.056(4) 0.051(5) 0.075(6) 0.010(4) -0.010(4) -0.005(4)
C35 0.056(6) 0.071(7) 0.071(7) -0.016(6) 0.007(5) 0.001(5)
N89 0.047(4) 0.062(5) 0.047(4) 0.004(4) -0.005(3) -0.009(4)
N132 0.071(5) 0.060(5) 0.045(4) 0.004(4) -0.020(4) -0.003(4)
C165 0.064(7) 0.104(10) 0.073(8) -0.032(7) -0.010(6) 0.008(6)
C58 0.045(4) 0.056(5) 0.046(5) 0.008(4) -0.005(4) 0.001(4)
C93 0.044(4) 0.046(5) 0.059(5) 0.008(5) -0.015(4) -0.008(4)
O148 0.061(4) 0.062(5) 0.118(7) -0.035(5) -0.007(4) -0.002(4)
N82 0.074(6) 0.090(7) 0.045(5) -0.007(5) -0.007(4) 0.004(5)
C28 0.063(6) 0.089(8) 0.050(5) 0.011(6) -0.002(4) 0.003(6)
C65 0.053(5) 0.048(5) 0.043(5) 0.002(4) -0.012(4) 0.006(4)
C31 0.048(5) 0.086(8) 0.044(5) -0.011(5) 0.002(4) 0.004(5)
C22 0.056(5) 0.052(5) 0.046(4) -0.001(4) 0.001(4) 0.010(4)
C7 0.035(4) 0.054(5) 0.048(5) 0.004(4) 0.006(3) -0.002(4)
C94 0.055(5) 0.042(5) 0.054(5) 0.012(4) -0.006(4) 0.002(4)
C98 0.055(6) 0.072(7) 0.064(6) 0.002(5) -0.005(5) -0.018(5)
C102 0.067(6) 0.081(8) 0.059(6) 0.011(6) -0.009(5) 0.002(6)
C91 0.058(6) 0.046(5) 0.072(7) 0.011(5) -0.022(5) -0.008(4)
C121 0.056(5) 0.047(5) 0.052(5) -0.005(4) 0.000(4) 0.011(4)
C75 0.073(6) 0.093(8) 0.040(5) -0.011(6) -0.001(4) 0.019(6)
C107 0.053(5) 0.053(5) 0.062(6) -0.009(5) -0.006(4) 0.003(4)
C176 0.059(5) 0.063(6) 0.050(5) -0.011(5) -0.001(4) 0.005(5)
C133 0.055(5) 0.052(5) 0.049(5) -0.010(4) -0.017(4) 0.005(4)
C122 0.045(4) 0.057(5) 0.051(5) -0.010(5) -0.001(4) 0.002(4)
C5 0.037(4) 0.046(5) 0.047(5) -0.005(4) 0.000(3) 0.001(3)
C150 0.077(7) 0.061(7) 0.069(7) -0.008(5) 0.001(6) 0.012(6)
C155 0.046(5) 0.047(5) 0.074(7) -0.002(5) -0.004(4) -0.002(4)
N144 0.080(7) 0.068(7) 0.112(10) 0.017(6) 0.000(7) 0.008(5)
C4 0.042(4) 0.062(5) 0.038(4) -0.002(4) -0.006(3) -0.002(4)
C171 0.069(6) 0.046(5) 0.057(6) 0.000(4) 0.000(5) -0.006(5)
C29 0.069(7) 0.093(9) 0.045(5) 0.010(6) -0.014(5) 0.002(6)
C68 0.050(5) 0.066(6) 0.047(5) -0.002(5) 0.005(4) 0.004(5)
C130 0.062(6) 0.059(6) 0.058(6) -0.001(5) 0.003(5) 0.005(5)
C32 0.055(5) 0.058(6) 0.045(5) -0.001(4) -0.005(4) 0.011(4)
N27 0.043(4) 0.058(5) 0.056(4) -0.003(4) 0.003(3) 0.005(4)
C149 0.047(5) 0.068(6) 0.056(6) 0.015(5) 0.008(4) 0.015(4)
C142 0.050(5) 0.073(7) 0.061(6) 0.007(5) 0.000(4) 0.002(5)
N87 0.107(8) 0.072(6) 0.072(6) 0.019(5) -0.046(6) -0.009(6)
C161 0.059(7) 0.056(7) 0.147(14) -0.022(8) -0.025(7) 0.000(5)
C136 0.059(5) 0.050(5) 0.056(5) -0.012(4) -0.008(4) 0.000(4)
C129 0.078(7) 0.073(7) 0.059(6) -0.015(6) -0.011(5) -0.004(6)
C95 0.075(7) 0.054(6) 0.093(9) -0.003(6) -0.030(6) -0.003(5)
C76 0.099(9) 0.094(9) 0.047(6) -0.010(6) -0.008(6) 0.036(8)
C134 0.045(5) 0.065(6) 0.055(5) -0.006(5) -0.016(4) 0.003(4)
C16 0.065(6) 0.080(8) 0.042(6) -0.009(5) -0.006(4) 0.007(5)
C164 0.048(5) 0.076(7) 0.053(6) -0.009(5) 0.000(4) -0.005(5)
C137 0.055(5) 0.071(6) 0.047(5) -0.014(5) -0.005(4) -0.004(5)
C45 0.044(5) 0.079(7) 0.048(5) 0.014(5) -0.008(4) 0.000(5)
C8 0.039(4) 0.069(6) 0.039(4) 0.004(4) -0.006(3) 0.000(4)
C69 0.061(6) 0.068(7) 0.051(6) 0.002(5) 0.000(5) 0.011(5)
C143 0.075(8) 0.067(8) 0.109(10) 0.034(7) 0.018(7) 0.017(6)
C145 0.071(7) 0.058(7) 0.117(11) 0.010(7) -0.006(8) 0.005(6)
N128 0.093(7) 0.083(7) 0.066(6) 0.009(5) -0.023(5) -0.003(6)
C108 0.065(6) 0.054(6) 0.088(8) -0.003(6) -0.005(6) -0.005(5)
C41 0.061(6) 0.049(6) 0.115(10) -0.008(6) -0.013(6) 0.002(5)
C90 0.049(5) 0.054(6) 0.056(5) 0.011(4) -0.003(4) -0.017(4)
N14 0.079(6) 0.114(9) 0.039(5) -0.019(5) -0.001(4) -0.009(6)
C119 0.044(5) 0.057(6) 0.057(5) -0.004(4) 0.005(4) -0.002(4)
C160 0.061(6) 0.063(6) 0.066(6) -0.017(5) 0.001(5) -0.011(5)
C49 0.069(7) 0.055(6) 0.083(8) 0.003(6) -0.007(6) -0.018(5)
C99 0.088(9) 0.085(10) 0.112(12) -0.017(9) -0.008(8) -0.017(8)
C53 0.053(6) 0.054(6) 0.098(9) 0.027(6) 0.021(6) 0.015(5)
C20 0.058(6) 0.051(6) 0.081(7) -0.014(5) -0.015(5) 0.000(5)
C146 0.067(7) 0.069(7) 0.086(9) -0.008(7) -0.023(6) 0.013(6)
C180 0.144(16) 0.161(18) 0.046(7) 0.008(9) 0.009(9) -0.029(14)
O40 0.204(14) 0.130(10) 0.074(6) -0.010(6) -0.029(8) 0.092(10)
C19 0.050(5) 0.056(6) 0.074(7) -0.015(5) -0.007(5) -0.003(4)
C80 0.088(8) 0.081(8) 0.048(6) -0.004(6) -0.011(5) 0.004(6)
O79 0.215(15) 0.135(11) 0.064(6) -0.005(6) 0.033(8) 0.080(10)
C15 0.104(9) 0.092(9) 0.039(5) -0.021(6) -0.003(6) 0.003(7)
C169 0.094(9) 0.066(7) 0.088(9) -0.016(6) 0.003(7) -0.022(7)
C156 0.065(6) 0.060(6) 0.083(8) -0.006(6) -0.008(6) 0.013(5)
C157 0.074(7) 0.058(7) 0.106(10) -0.016(6) -0.007(7) 0.018(6)
C127 0.080(7) 0.078(8) 0.058(6) -0.005(6) -0.019(6) -0.012(6)
C70 0.076(7) 0.070(7) 0.057(6) 0.009(5) 0.001(5) 0.005(6)
C172 0.091(9) 0.057(6) 0.085(8) -0.012(6) 0.010(7) -0.009(6)
C112 0.066(6) 0.057(6) 0.065(6) -0.005(5) -0.021(5) -0.010(5)
C46 0.061(7) 0.164(16) 0.075(9) 0.036(10) 0.006(6) -0.024(8)
C173 0.136(13) 0.075(9) 0.099(10) -0.033(8) 0.032(10) -0.040(9)
C71 0.089(8) 0.057(6) 0.064(7) 0.002(5) 0.001(6) 0.010(6)
O88 0.182(11) 0.056(5) 0.078(6) 0.004(4) -0.063(7) 0.003(6)
C101 0.171(16) 0.055(7) 0.077(9) -0.009(6) -0.008(10) 0.021(9)
C109 0.084(8) 0.074(8) 0.083(8) 0.018(6) 0.014(7) -0.012(6)
C110 0.104(11) 0.059(8) 0.174(18) -0.017(9) 0.016(11) -0.029(8)
C151 0.119(12) 0.074(8) 0.090(10) -0.001(7) -0.013(8) 0.037(8)
C38 0.080(8) 0.110(10) 0.059(7) 0.025(7) 0.016(6) 0.041(8)
C158 0.113(11) 0.082(8) 0.069(8) -0.001(7) -0.020(7) 0.026(8)
C72 0.118(12) 0.073(8) 0.102(11) -0.011(7) 0.005(9) 0.027(8)
C166 0.122(13) 0.067(8) 0.128(14) -0.026(9) -0.026(11) 0.009(8)
C152 0.086(9) 0.082(9) 0.095(10) 0.001(7) -0.038(8) 0.010(7)
C177 0.082(9) 0.058(8) 0.173(17) -0.049(9) 0.020(10) -0.009(6)
O182 0.067(5) 0.243(16) 0.093(7) -0.025(9) -0.007(5) 0.062(8)
C179 0.112(12) 0.159(16) 0.062(8) -0.003(9) 0.025(8) -0.049(12)
C50 0.106(10) 0.066(7) 0.093(9) -0.021(7) -0.027(8) -0.005(7)
C97 0.086(15) 0.069(10) 0.079(15) -0.008(11) 0.008(10) 0.020(10)
C174 0.154(15) 0.067(8) 0.108(11) 0.006(8) 0.059(11) -0.021(9)
C36 0.066(9) 0.059(8) 0.064(8) -0.003(7) 0.006(8) -0.002(7)
C81 0.105(10) 0.093(10) 0.073(8) 0.007(7) -0.001(7) -0.025(8)
C103 0.115(11) 0.090(10) 0.071(8) 0.003(7) -0.014(8) 0.017(8)
C163 0.129(13) 0.060(8) 0.137(14) -0.015(8) 0.043(11) 0.004(8)
C77 0.165(16) 0.058(7) 0.084(9) -0.021(7) -0.051(10) 0.009(9)
C113 0.071(13) 0.058(8) 0.073(9) -0.008(6) -0.010(11) -0.004(10)
C43 0.102(11) 0.083(10) 0.180(19) -0.056(12) -0.011(12) 0.006(9)
C170 0.093(11) 0.078(11) 0.159(18) -0.061(11) -0.050(11) 0.012(9)
C100 0.144(16) 0.089(11) 0.141(15) -0.008(10) 0.080(13) -0.002(10)
C42 0.063(7) 0.058(7) 0.141(13) -0.015(7) -0.006(7) 0.013(6)
C167 0.117(14) 0.132(16) 0.165(18) -0.084(15) 0.025(13) 0.014(12)
C154 0.097(19) 0.04(2) 0.15(4) -0.001(17) -0.03(2) -0.006(11)
C13 0.077(8) 0.147(14) 0.032(5) -0.010(7) 0.007(5) 0.027(8)
C78 0.142(14) 0.114(12) 0.069(8) -0.019(8) -0.045(9) 0.042(11)
C37 0.073(12) 0.134(18) 0.083(15) 0.002(14) -0.011(11) -0.051(12)
C51 0.129(14) 0.089(11) 0.122(13) 0.007(9) 0.022(11) -0.057(10)
C162 0.27(3) 0.078(10) 0.082(10) -0.014(9) -0.060(14) -0.021(14)
C104 0.099(11) 0.084(9) 0.124(13) -0.026(9) -0.047(10) 0.006(8)
C12 0.167(16) 0.165(17) 0.029(5) 0.012(8) -0.001(7) 0.050(14)
C39 0.121(15) 0.114(15) 0.25(3) 0.086(17) 0.100(18) 0.046(12)
C178 0.32(4) 0.055(9) 0.16(2) 0.010(10) 0.13(2) 0.031(14)
C106 0.045(7) 0.078(10) 0.047(7) -0.009(7) 0.005(5) -0.006(8)
C3 0.108(12) 0.19(2) 0.060(8) -0.010(10) -0.009(8) 0.039(14)
C0AA 0.060(14) 0.082(10) 0.059(13) 0.009(9) -0.032(12) -0.015(15)
C1 0.117(13) 0.28(3) 0.057(8) -0.019(13) 0.049(8) -0.053(17)
C2 0.23(3) 0.131(17) 0.19(2) -0.093(17) -0.13(2) 0.099(18)
C3AA 0.156(18) 0.156(18) 0.127(15) 0.093(15) -0.026(13) -0.056(15)
C6AA 0.091(11) 0.074(10) 0.21(2) -0.003(11) 0.007(13) 0.011(8)
C8AA 0.137(17) 0.16(2) 0.152(19) 0.055(16) 0.006(15) 0.047(15)
C9 0.133(16) 0.080(11) 0.21(2) -0.032(13) -0.023(16) 0.014(10)
C10 0.115(16) 0.093(13) 0.109(15) -0.043(11) -0.053(14) -0.004(13)
C9AA 0.118(13) 0.065(9) 0.25(3) -0.052(12) -0.071(16) 0.013(9)
C5AA 0.134(18) 0.056(13) 0.29(3) -0.041(16) -0.10(2) 0.014(11)
C4AA 0.074(11) 0.21(3) 0.26(3) -0.11(2) 0.019(15) -0.007(14)
C8BA 0.15(2) 0.13(2) 0.48(7) -0.18(3) -0.13(3) 0.046(18)
C1BA 0.117(14) 0.105(13) 0.138(15) -0.006(11) 0.032(12) 0.005(11)
C4BA 0.089(13) 0.069(12) 0.18(3) -0.012(14) 0.040(17) 0.011(10)
C0BA 0.145(19) 0.126(17) 0.24(3) 0.089(19) 0.052(19) 0.053(15)
C9BA 0.11(2) 0.061(12) 0.11(2) 0.030(12) -0.028(14) 0.000(11)
C1CA 0.17(3) 0.077(16) 0.14(3) 0.013(14) -0.02(2) 0.047(18)
C2BA 0.104(11) 0.122(13) 0.092(10) -0.036(10) -0.016(9) 0.026(10)
C2AA 0.093(14) 0.15(2) 0.054(10) -0.003(11) -0.003(9) 0.020(14)
C3BA 0.15(2) 0.12(2) 0.12(2) 0.011(16) 0.049(18) 0.031(18)
C7AA 0.14(2) 0.090(17) 0.18(3) 0.015(17) 0.03(2) 0.007(16)
C2AB 0.093(14) 0.15(2) 0.054(10) -0.003(11) -0.003(9) 0.020(14)
C7AB 0.14(2) 0.090(17) 0.18(3) 0.015(17) 0.03(2) 0.007(16)
C3BB 0.15(2) 0.12(2) 0.12(2) 0.011(16) 0.049(18) 0.031(18)
C7BA 0.146(15) 0.078(9) 0.085(10) 0.014(8) -0.004(10) 0.027(9)
C2CA 0.097(12) 0.072(10) 0.066(10) -0.004(8) 0.030(9) 0.002(9)
C0CA 0.105(13) 0.056(8) 0.082(10) 0.019(8) 0.007(12) 0.010(10)
C0CB 0.105(13) 0.056(8) 0.082(10) 0.019(8) 0.007(12) 0.010(10)
C2CB 0.097(12) 0.072(10) 0.066(10) -0.004(8) 0.030(9) 0.002(9)
O1 0.090(9) 0.118(12) 0.067(8) -0.018(8) 0.010(7) -0.018(8)
C3CA 0.070(10) 0.098(14) 0.054(9) 0.000(9) -0.006(7) -0.010(10)
C6 0.045(7) 0.078(10) 0.047(7) -0.009(7) 0.005(5) -0.006(8)
C0AB 0.060(14) 0.082(10) 0.059(13) 0.009(9) -0.032(12) -0.015(15)
N1 0.089(9) 0.049(19) 0.047(19) 0.038(9) -0.018(12) -0.005(12)
C4CA 0.097(16) 0.069(11) 0.115(18) 0.004(12) -0.003(15) 0.007(15)
C5CA 0.091(15) 0.126(19) 0.102(17) -0.030(15) 0.031(13) 0.002(13)
C3CB 0.070(10) 0.098(14) 0.054(9) 0.000(9) -0.006(7) -0.010(10)
O1A 0.090(9) 0.118(12) 0.067(8) -0.018(8) 0.010(7) -0.018(8)
C5CB 0.091(15) 0.126(19) 0.102(17) -0.030(15) 0.031(13) 0.002(13)
C6CB 0.097(16) 0.069(11) 0.115(18) 0.004(12) -0.003(15) 0.007(15)
C36A 0.066(9) 0.059(8) 0.064(8) -0.003(7) 0.006(8) -0.002(7)
C37A 0.073(12) 0.134(18) 0.083(15) 0.002(14) -0.011(11) -0.051(12)
C4BB 0.089(13) 0.069(12) 0.18(3) -0.012(14) 0.040(17) 0.011(10)
C24 0.067(9) 0.090(11) 0.083(11) -0.010(9) 0.027(8) 0.010(8)
C97A 0.086(15) 0.069(10) 0.079(15) -0.008(11) 0.008(10) 0.020(10)
C9BB 0.11(2) 0.061(12) 0.11(2) 0.030(12) -0.028(14) 0.000(11)
C1CB 0.17(3) 0.077(16) 0.14(3) 0.013(14) -0.02(2) 0.047(18)
C1AA 0.115(18) 0.068(14) 0.26(4) -0.052(16) 0.05(2) 0.003(13)
C21 0.21(3) 0.094(18) 0.36(5) -0.11(3) 0.19(4) -0.05(2)
C5BA 0.13(2) 0.15(3) 0.15(3) 0.01(2) 0.00(2) -0.06(2)
C11 0.097(19) 0.04(2) 0.15(4) -0.001(17) -0.03(2) -0.006(11)
C1AB 0.115(18) 0.068(14) 0.26(4) -0.052(16) 0.05(2) 0.003(13)
C21A 0.21(3) 0.094(18) 0.36(5) -0.11(3) 0.19(4) -0.05(2)
C5BB 0.13(2) 0.15(3) 0.15(3) 0.01(2) 0.00(2) -0.06(2)
C14 0.071(13) 0.058(8) 0.073(9) -0.008(6) -0.010(11) -0.004(10)
C24A 0.067(9) 0.090(11) 0.083(11) -0.010(9) 0.027(8) 0.010(8)
C10A 0.115(16) 0.093(13) 0.109(15) -0.043(11) -0.053(14) -0.004(13)
C17 0.093(11) 0.078(11) 0.159(18) -0.061(11) -0.050(11) 0.012(9)
C8BB 0.15(2) 0.13(2) 0.48(7) -0.18(3) -0.13(3) 0.046(18)
C5AB 0.134(18) 0.056(13) 0.29(3) -0.041(16) -0.10(2) 0.014(11)
C6BA 0.18(3) 0.072(11) 0.07(3) -0.003(16) 0.05(4) -0.010(13)
C6BB 0.18(3) 0.072(11) 0.07(3) -0.003(16) 0.05(4) -0.010(13)

loop_
_atom_type_symbol
_atom_type_description
_atom_type_scat_dispersion_real
_atom_type_scat_dispersion_imag
_atom_type_scat_source
C C 0.0181 0.0091 'International Tables Vol C Tables 4.2.6.8 and 6.1.1.4'
H H 0.0000 0.0000 'International Tables Vol C Tables 4.2.6.8 and 6.1.1.4'
N N 0.0311 0.0180 'International Tables Vol C Tables 4.2.6.8 and 6.1.1.4'
O O 0.0492 0.0322 'International Tables Vol C Tables 4.2.6.8 and 6.1.1.4'
Zn Zn -1.5491 0.6778 'International Tables Vol C Tables 4.2.6.8 and 6.1.1.4'

loop_
_geom_angle_atom_site_label_1
_geom_angle_atom_site_label_2
_geom_angle_atom_site_label_3
_geom_angle
_geom_angle_site_symmetry_1
_geom_angle_site_symmetry_3
_geom_angle_publ_flag
O24 Zn25 O33 92.2(3) . . ?
O26 Zn25 O33 80.6(3) . . ?
O26 Zn25 O24 147.2(3) . . ?
O26 Zn25 N6 112.4(3) . . ?
O26 Zn25 O34 89.1(3) . . ?
N6 Zn25 O33 105.3(3) . . ?
N6 Zn25 O24 100.4(3) . . ?
O34 Zn25 O33 146.5(3) . . ?
O34 Zn25 O24 79.4(3) . . ?
O34 Zn25 N6 108.1(3) . . ?
O2 Zn1 O17 160.6(3) . . ?
O2 Zn1 N18 106.2(3) . 1_655 ?
O9 Zn1 O2 80.4(2) . . ?
O9 Zn1 O17 101.3(3) . . ?
O9 Zn1 N18 102.4(3) . 1_655 ?
O10 Zn1 O2 85.3(3) . . ?
O10 Zn1 O9 129.7(3) . . ?
O10 Zn1 O17 78.8(4) . . ?
O10 Zn1 N18 127.9(4) . 1_655 ?
N18 Zn1 O17 92.4(3) 1_655 . ?
O83 Zn66 N57 94.8(3) . . ?
O84 Zn66 O83 80.1(3) . . ?
O84 Zn66 O67 137.5(3) . . ?
O84 Zn66 O73 89.2(3) . . ?
O84 Zn66 N57 116.6(3) . . ?
O67 Zn66 O83 92.7(3) . . ?
O67 Zn66 N57 105.7(3) . . ?
O73 Zn66 O83 154.0(3) . . ?
O73 Zn66 O67 79.3(3) . . ?
O73 Zn66 N57 111.1(3) . . ?
O85 Zn61 O60 96.5(3) . . ?
O85 Zn61 O62 151.6(3) . . ?
O85 Zn61 N89 98.1(3) . 1_455 ?
O60 Zn61 N89 99.4(3) . 1_455 ?
O62 Zn61 O60 79.1(3) . . ?
O62 Zn61 N89 110.3(3) . 1_455 ?
O88 Zn61 O85 79.8(3) . . ?
O88 Zn61 O60 151.4(5) . . ?
O88 Zn61 O62 90.8(3) . . ?
O88 Zn61 N89 109.2(5) . 1_455 ?
O140 Zn13 N120 105.5(3) . . ?
O140 Zn13 O148 162.2(3) . . ?
O138 Zn13 O140 91.4(3) . . ?
O138 Zn13 O147 130.7(3) . . ?
O138 Zn13 N120 121.1(3) . . ?
O138 Zn13 O148 79.6(3) . . ?
O147 Zn13 O140 80.0(3) . . ?
O147 Zn13 N120 107.9(3) . . ?
O147 Zn13 O148 94.2(4) . . ?
O148 Zn13 N120 92.3(3) . . ?
O116 Zn11 O123 80.0(3) . . ?
O116 Zn11 O131 121.8(3) . . ?
O116 Zn11 O124 90.2(3) . . ?
O116 Zn11 N132 129.9(3) . 1_455 ?
O131 Zn11 O123 92.7(3) . . ?
O131 Zn11 O124 80.1(3) . . ?
O131 Zn11 N132 108.1(3) . 1_455 ?
O124 Zn11 O123 162.5(3) . . ?
N132 Zn11 O123 94.0(3) 1_455 . ?
N132 Zn11 O124 103.4(3) 1_455 . ?
C86 O85 Zn61 113.6(7) . . ?
C32 O33 Zn25 109.7(6) . . ?
C22 O24 Zn25 110.9(6) . . ?
C59 O60 Zn61 113.3(6) . . ?
C155 O159 H159 109.5 . . ?
N141 O140 Zn13 109.3(6) . . ?
N63 O62 Zn61 111.2(5) . . ?
C93 O83 Zn66 110.3(6) . . ?
C48 O52 H52 109.5 . . ?
N3 O2 Zn1 108.7(5) . . ?
C8 O9 Zn1 112.0(6) . . ?
C171 O175 H175 109.5 . . ?
N92 O84 Zn66 109.5(6) . . ?
N117 O116 Zn11 111.2(5) . . ?
O62 N63 C59 116.9(7) . . ?
O62 N63 C64 120.3(8) . . ?
C64 N63 C59 122.7(7) . . ?
C68 O67 Zn66 111.3(7) . . ?
N74 O73 Zn66 111.6(6) . . ?
N27 O26 Zn25 109.5(5) . . ?
C122 O123 Zn11 112.1(6) . . ?
C107 O111 H111 109.5 . . ?
C7 N6 Zn25 125.1(6) . . ?
C5 N6 Zn25 115.1(5) . . ?
C5 N6 C7 118.8(7) . . ?
N135 O138 Zn13 111.9(6) . . ?
C130 O131 Zn11 113.9(7) . . ?
C146 O147 Zn13 112.5(8) . . ?
N125 O124 Zn11 110.3(6) . . ?
O2 N3 C4 119.4(7) . . ?
O2 N3 C8 117.7(7) . . ?
C4 N3 C8 122.7(7) . . ?
N21 O34 Zn25 107.9(6) . . ?
O84 N92 C91 116.1(9) . . ?
C93 N92 O84 119.6(8) . . ?
C93 N92 C91 124.2(9) . . ?
C58 N57 Zn66 126.1(6) . . ?
C58 N57 C65 120.5(8) . . ?
C65 N57 Zn66 112.5(6) . . ?
C16 O17 Zn1 111.9(8) . . ?
O138 N135 C136 116.5(8) . . ?
O138 N135 C134 119.2(8) . . ?
C134 N135 C136 124.3(9) . . ?
N11 O10 Zn1 111.8(7) . . ?
C29 N30 C31 117.4(10) . . ?
O34 N21 C22 117.8(9) . . ?
C20 N21 O34 118.2(9) . . ?
C20 N21 C22 123.9(9) . . ?
C41 O44 H44 109.5 . . ?
O60 C59 N63 119.3(8) . . ?
O60 C59 C58 126.1(8) . . ?
N63 C59 C58 114.5(8) . . ?
O116 N117 C122 116.7(8) . . ?
C118 N117 O116 118.3(8) . . ?
C118 N117 C122 125.1(8) . . ?
O124 N125 C126 121.4(9) . . ?
O124 N125 C130 117.9(7) . . ?
C126 N125 C130 120.6(9) . . ?
C23 N18 Zn1 127.5(7) . 1_455 ?
C23 N18 C19 120.8(8) . . ?
C19 N18 Zn1 111.6(6) . 1_455 ?
O85 C86 C102 124.6(10) . . ?
O85 C86 N87 116.3(9) . . ?
N87 C86 C102 119.1(10) . . ?
C164 O168 H168 109.5 . . ?
C149 O153 H153 109.5 . . ?
C95 O96 H96 109.5 . . ?
O73 N74 C75 117.2(9) . . ?
O73 N74 C68 117.7(8) . . ?
C68 N74 C75 125.0(10) . . ?
O52 C48 H48 108.5 . . ?
O52 C48 C4 111.3(8) . . ?
O52 C48 C49 108.8(9) . . ?
C4 C48 H48 108.5 . . ?
C4 C48 C49 111.1(8) . . ?
C49 C48 H48 108.5 . . ?
N18 C23 C22 121.7(9) . . ?
N18 C23 C45 122.4(8) . . ?
C22 C23 C45 115.9(8) . . ?
N125 C126 C164 116.6(10) . . ?
C127 C126 N125 118.5(10) . . ?
C127 C126 C164 124.8(9) . . ?
O10 N11 C16 117.3(8) . . ?
O10 N11 C12 119.6(13) . . ?
C12 N11 C16 123.1(12) . . ?
C121 N120 Zn13 127.8(6) . . ?
C121 N120 C119 119.6(8) . . ?
C119 N120 Zn13 112.3(6) . . ?
C0AA N105 C102 129(2) . . ?
N117 C118 C171 120.7(8) . . ?
N117 C118 C119 115.9(8) . . ?
C119 C118 C171 123.5(9) . . ?
N63 C64 C65 118.2(8) . . ?
N63 C64 C107 117.0(8) . . ?
C65 C64 C107 124.8(8) . . ?
O140 N141 C142 116.1(9) . . ?
O140 N141 C146 117.0(10) . . ?
C142 N141 C146 126.9(10) . . ?
H35A C35 H35B 107.6 . . ?
H35C C35 H35D 108.1 . . ?
C31 C35 H35A 108.7 . . ?
C31 C35 H35B 108.7 . . ?
C31 C35 H35C 109.5 . . ?
C31 C35 H35D 109.5 . . ?
C31 C35 C36 114.1(10) . . ?
C31 C35 C36A 110.8(17) . . ?
C36 C35 H35A 108.7 . . ?
C36 C35 H35B 108.7 . . ?
C36A C35 H35C 109.5 . . ?
C36A C35 H35D 109.5 . . ?
C94 N89 Zn61 125.9(7) . 1_655 ?
C90 N89 Zn61 113.3(6) . 1_655 ?
C90 N89 C94 120.8(8) . . ?
C133 N132 Zn11 112.5(7) . 1_655 ?
C133 N132 C137 120.1(9) . . ?
C137 N132 Zn11 127.4(7) . 1_655 ?
C164 C165 H165 107.7 . . ?
C164 C165 C166 109.4(11) . . ?
C166 C165 H165 107.7 . . ?
C167 C165 H165 107.7 . . ?
C167 C165 C164 114.8(14) . . ?
C167 C165 C166 109.3(13) . . ?
N57 C58 C59 122.5(9) . . ?
N57 C58 C112 119.2(8) . . ?
C59 C58 C112 118.3(8) . . ?
O83 C93 N92 116.8(9) . . ?
O83 C93 C94 124.1(9) . . ?
N92 C93 C94 119.1(8) . . ?
C136 O148 Zn13 111.7(6) . . ?
C69 N82 C80 118.8(11) . . ?
C29 C28 C38 126.0(10) . . ?
N27 C28 C29 114.7(11) . . ?
N27 C28 C38 119.3(11) . . ?
N57 C65 C64 121.6(8) . . ?
N57 C65 H65 119.2 . . ?
C64 C65 H65 119.2 . . ?
N30 C31 C35 119.9(10) . . ?
N30 C31 C32 120.3(11) . . ?
C32 C31 C35 119.7(9) . . ?
O24 C22 N21 117.7(8) . . ?
O24 C22 C23 127.1(9) . . ?
N21 C22 C23 115.1(9) . . ?
N6 C7 C8 121.9(9) . . ?
N6 C7 C53 118.1(7) . . ?
C8 C7 C53 120.0(9) . . ?
N89 C94 C93 118.1(9) . . ?
N89 C94 C98 120.0(9) . . ?
C93 C94 C98 121.8(8) . . ?
C94 C98 H98A 107.7 . . ?
C94 C98 H98B 107.7 . . ?
C94 C98 C99 118.3(9) . . ?
H98A C98 H98B 107.1 . . ?
C99 C98 H98A 107.7 . . ?
C99 C98 H98B 107.7 . . ?
C86 C102 C103 119.6(11) . . ?
C86 C102 N1 128(2) . . ?
N105 C102 C86 113.7(16) . . ?
N105 C102 C103 126.5(16) . . ?
N1 C102 C103 112(2) . . ?
N92 C91 C95 122.1(11) . . ?
N92 C91 C90 113.8(9) . . ?
C90 C91 C95 124.1(10) . . ?
N120 C121 C176 120.2(9) . . ?
N120 C121 C122 121.5(9) . . ?
C122 C121 C176 118.4(8) . . ?
N74 C75 C76 122.7(11) . . ?
N74 C75 C80 113.2(11) . . ?
C80 C75 C76 124.0(10) . . ?
O111 C107 C64 108.4(8) . . ?
O111 C107 H107 108.8 . . ?
O111 C107 C108 107.9(8) . . ?
C64 C107 H107 108.8 . . ?
C108 C107 C64 114.1(9) . . ?
C108 C107 H107 108.8 . . ?
C121 C176 H17D 108.6 . . ?
C121 C176 H17E 108.6 . . ?
C121 C176 C177 114.7(9) . . ?
H17D C176 H17E 107.6 . . ?
C177 C176 H17D 108.6 . . ?
C177 C176 H17E 108.6 . . ?
N132 C133 H133 119.0 . . ?
N132 C133 C134 122.0(10) . . ?
C134 C133 H133 119.0 . . ?
O123 C122 N117 119.9(8) . . ?
O123 C122 C121 125.0(9) . . ?
N117 C122 C121 115.0(8) . . ?
N6 C5 H5 118.7 . . ?
C4 C5 N6 122.5(8) . . ?
C4 C5 H5 118.7 . . ?
C149 C150 H150 108.6 . . ?
C149 C150 C152 108.0(10) . . ?
C151 C150 H150 108.6 . . ?
C151 C150 C149 112.8(11) . . ?
C151 C150 C152 110.3(11) . . ?
C152 C150 H150 108.6 . . ?
O159 C155 H155 108.7 . . ?
O159 C155 C134 111.3(8) . . ?
O159 C155 C156 107.7(9) . . ?
C134 C155 H155 108.7 . . ?
C134 C155 C156 111.5(9) . . ?
C156 C155 H155 108.7 . . ?
C143 N144 C145 120.4(12) . . ?
N3 C4 C48 116.7(8) . . ?
C5 C4 N3 118.2(9) . . ?
C5 C4 C48 125.0(9) . . ?
O175 C171 C118 110.8(8) . . ?
O175 C171 H171 108.8 . . ?
O175 C171 C172 108.4(9) . . ?
C118 C171 H171 108.8 . . ?
C118 C171 C172 111.2(9) . . ?
C172 C171 H171 108.8 . . ?
N30 C29 C28 126.5(10) . . ?
N30 C29 H29 116.8 . . ?
C28 C29 H29 116.7 . . ?
O67 C68 N74 118.6(9) . . ?
O67 C68 C69 122.6(10) . . ?
N74 C68 C69 118.5(9) . . ?
O131 C130 N125 117.8(9) . . ?
O131 C130 C129 126.4(11) . . ?
C129 C130 N125 115.7(9) . . ?
O33 C32 C31 123.4(9) . . ?
O33 C32 N27 119.6(9) . . ?
N27 C32 C31 116.8(9) . . ?
C28 N27 O26 117.3(9) . . ?
C32 N27 O26 118.4(8) . . ?
C32 N27 C28 123.9(9) . . ?
O153 C149 C150 110.7(10) . . ?
O153 C149 H149 107.8 . . ?
O153 C149 C142 109.1(9) . . ?
C150 C149 H149 107.8 . . ?
C142 C149 C150 113.5(8) . . ?
C142 C149 H149 107.8 . . ?
N141 C142 C149 121.1(9) . . ?
N141 C142 C143 114.1(11) . . ?
C143 C142 C149 124.7(11) . . ?
C86 N87 O88 120.6(9) . . ?
C86 N87 C106 117.8(12) . . ?
C86 N87 C6 120.3(14) . . ?
O88 N87 C106 115.8(12) . . ?
O88 N87 C6 117.6(14) . . ?
C160 C161 H161 107.4 . . ?
C160 C161 C163 109.9(12) . . ?
C163 C161 H161 107.4 . . ?
C162 C161 H161 107.4 . . ?
C162 C161 C160 115.7(15) . . ?
C162 C161 C163 108.7(12) . . ?
N135 C136 C137 116.9(9) . . ?
O148 C136 N135 120.1(9) . . ?
O148 C136 C137 122.9(9) . . ?
C130 C129 C169 117.2(11) . . ?
N128 C129 C130 124.3(11) . . ?
N128 C129 C169 118.4(12) . . ?
O96 C95 C91 113.6(11) . . ?
O96 C95 H95 109.0 . . ?
O96 C95 H95A 100.7 . . ?
O96 C95 C97 106.5(12) . . ?
O96 C95 C97A 119.9(19) . . ?
C91 C95 H95 109.0 . . ?
C91 C95 H95A 100.7 . . ?
C91 C95 C97 109.5(11) . . ?
C91 C95 C97A 116.3(18) . . ?
C97 C95 H95 109.1 . . ?
C97A C95 H95A 100.8 . . ?
C75 C76 H76 107.4 . . ?
C75 C76 C77 111.8(11) . . ?
O79 C76 C75 111.2(13) . . ?
O79 C76 H76 107.4 . . ?
O79 C76 C77 111.4(13) . . ?
C77 C76 H76 107.4 . . ?
N135 C134 C133 116.7(9) . . ?
N135 C134 C155 119.4(9) . . ?
C133 C134 C155 123.6(9) . . ?
O17 C16 N11 119.6(10) . . ?
O17 C16 C15 125.3(12) . . ?
N11 C16 C15 115.1(10) . . ?
O168 C164 C126 106.4(9) . . ?
O168 C164 C165 109.5(9) . . ?
O168 C164 H164 110.8 . . ?
C126 C164 C165 108.5(9) . . ?
C126 C164 H164 110.8 . . ?
C165 C164 H164 110.8 . . ?
N132 C137 C136 119.7(10) . . ?
N132 C137 C160 117.3(9) . . ?
C136 C137 C160 122.8(10) . . ?
C23 C45 H45A 108.7 . . ?
C23 C45 H45B 108.7 . . ?
C23 C45 C46 114.3(11) . . ?
H45A C45 H45B 107.6 . . ?
C46 C45 H45A 108.7 . . ?
C46 C45 H45B 108.7 . . ?
O9 C8 N3 119.2(8) . . ?
O9 C8 C7 125.2(9) . . ?
N3 C8 C7 115.7(8) . . ?
N82 C69 C68 119.3(10) . . ?
N82 C69 C70 121.1(11) . . ?
C68 C69 C70 119.4(9) . . ?
N144 C143 C142 123.5(14) . . ?
N144 C143 H143 118.3 . . ?
C142 C143 H143 118.3 . . ?
N144 C145 C146 122.0(12) . . ?
N144 C145 C154 114(2) . . ?
N144 C145 C11 131(6) . . ?
C146 C145 C154 124(2) . . ?
C146 C145 C11 107(6) . . ?
C129 N128 C127 117.1(10) . . ?
C107 C108 H108 107.2 . . ?
C107 C108 C109 112.6(10) . . ?
C107 C108 C110 110.5(11) . . ?
C109 C108 H108 107.2 . . ?
C110 C108 H108 107.2 . . ?
C110 C108 C109 111.9(12) . . ?
O44 C41 H41 107.6 . . ?
O44 C41 C20 111.3(9) . . ?
O44 C41 C42 110.0(10) . . ?
C20 C41 H41 107.6 . . ?
C20 C41 C42 112.6(12) . . ?
C42 C41 H41 107.6 . . ?
N89 C90 C91 123.8(8) . . ?
N89 C90 H90 118.1 . . ?
C91 C90 H90 118.1 . . ?
C15 N14 C13 116.7(11) . . ?
N120 C119 C118 122.9(9) . . ?
N120 C119 H119 118.5 . . ?
C118 C119 H119 118.5 . . ?
C161 C160 H16A 108.2 . . ?
C161 C160 H16B 108.2 . . ?
C137 C160 C161 116.4(10) . . ?
C137 C160 H16A 108.2 . . ?
C137 C160 H16B 108.2 . . ?
H16A C160 H16B 107.3 . . ?
C48 C49 H49 108.4 . . ?
C50 C49 C48 110.7(10) . . ?
C50 C49 H49 108.4 . . ?
C50 C49 C51 112.5(12) . . ?
C51 C49 C48 108.4(11) . . ?
C51 C49 H49 108.4 . . ?
C98 C99 H99 108.7 . . ?
C98 C99 C100 106.2(13) . . ?
C101 C99 C98 114.4(13) . . ?
C101 C99 H99 108.7 . . ?
C101 C99 C100 110.1(12) . . ?
C100 C99 H99 108.6 . . ?
C7 C53 H53A 107.9 . . ?
C7 C53 H53B 107.9 . . ?
H53A C53 H53B 107.2 . . ?
C7BA C53 C7 117.7(12) . . ?
C7BA C53 H53A 107.9 . . ?
C7BA C53 H53B 107.9 . . ?
N21 C20 C41 119.6(9) . . ?
N21 C20 C19 116.1(10) . . ?
C19 C20 C41 123.9(10) . . ?
O147 C146 N141 121.1(12) . . ?
O147 C146 C145 125.8(12) . . ?
N141 C146 C145 113.0(12) . . ?
C179 C180 H180 110.4 . . ?
C179 C180 C8AA 108.4(15) . . ?
C3 C180 H180 110.4 . . ?
C3 C180 C179 110.8(17) . . ?
C3 C180 C8AA 106.4(18) . . ?
C8AA C180 H180 110.4 . . ?
C38 O40 H40 109.5 . . ?
N18 C19 C20 122.3(9) . . ?
N18 C19 H19 118.8 . . ?
C20 C19 H19 118.9 . . ?
N82 C80 C75 125.0(11) . . ?
N82 C80 H80 117.5 . . ?
C75 C80 H80 117.5 . . ?
C76 O79 H79 109.5 . . ?
C16 C15 C2BA 117.8(10) . . ?
N14 C15 C16 122.9(13) . . ?
N14 C15 C2BA 119.1(11) . . ?
C129 C169 H16C 109.4 . . ?
C129 C169 H16D 109.4 . . ?
C129 C169 H16E 113.4 . . ?
C129 C169 H16F 113.4 . . ?
C129 C169 C170 111.1(13) . . ?
C129 C169 C17 91(4) . . ?
H16C C169 H16D 108.0 . . ?
H16E C169 H16F 110.7 . . ?
C170 C169 H16C 109.4 . . ?
C170 C169 H16D 109.4 . . ?
C17 C169 H16E 113.6 . . ?
C17 C169 H16F 113.3 . . ?
C155 C156 H156 108.3 . . ?
C157 C156 C155 110.4(10) . . ?
C157 C156 H156 108.3 . . ?
C158 C156 C155 109.6(10) . . ?
C158 C156 H156 108.3 . . ?
C158 C156 C157 111.8(11) . . ?
C156 C157 H15A 109.5 . . ?
C156 C157 H15B 109.5 . . ?
C156 C157 H15C 109.5 . . ?
H15A C157 H15B 109.5 . . ?
H15A C157 H15C 109.5 . . ?
H15B C157 H15C 109.5 . . ?
C126 C127 N128 123.2(10) . . ?
C126 C127 H127 118.4 . . ?
N128 C127 H127 118.4 . . ?
C69 C70 H70A 108.3 . . ?
C69 C70 H70B 108.3 . . ?
C69 C70 C71 115.8(10) . . ?
H70A C70 H70B 107.4 . . ?
C71 C70 H70A 108.3 . . ?
C71 C70 H70B 108.3 . . ?
C171 C172 H172 108.9 . . ?
C173 C172 C171 108.1(10) . . ?
C173 C172 H172 108.9 . . ?
C174 C172 C171 111.7(12) . . ?
C174 C172 H172 108.9 . . ?
C174 C172 C173 110.4(12) . . ?
C58 C112 H11A 110.1 . . ?
C58 C112 H11B 110.1 . . ?
C58 C112 H11C 108.0 . . ?
C58 C112 H11D 108.0 . . ?
C58 C112 C113 107.9(14) . . ?
H11A C112 H11B 108.4 . . ?
H11C C112 H11D 107.3 . . ?
C113 C112 H11A 110.2 . . ?
C113 C112 H11B 110.1 . . ?
C14 C112 C58 117.1(11) . . ?
C14 C112 H11C 108.0 . . ?
C14 C112 H11D 108.0 . . ?
C45 C46 H46 107.5 . . ?
C1 C46 C45 111.3(12) . . ?
C1 C46 H46 107.5 . . ?
C3AA C46 C45 108.8(15) . . ?
C3AA C46 H46 107.5 . . ?
C3AA C46 C1 114.0(16) . . ?
C172 C173 H17F 109.4 . . ?
C172 C173 H17G 109.5 . . ?
C172 C173 H17H 109.5 . . ?
H17F C173 H17G 109.5 . . ?
H17F C173 H17H 109.5 . . ?
H17G C173 H17H 109.5 . . ?
C70 C71 H71 107.5 . . ?
C72 C71 C70 109.8(11) . . ?
C72 C71 H71 107.5 . . ?
C81 C71 C70 110.7(10) . . ?
C81 C71 H71 107.5 . . ?
C81 C71 C72 113.5(12) . . ?
N87 O88 Zn61 109.1(7) . . ?
C99 C101 H10A 109.5 . . ?
C99 C101 H10B 109.5 . . ?
C99 C101 H10C 109.5 . . ?
H10A C101 H10B 109.5 . . ?
H10A C101 H10C 109.5 . . ?
H10B C101 H10C 109.5 . . ?
C108 C109 H10D 109.5 . . ?
C108 C109 H10E 109.5 . . ?
C108 C109 H10F 109.5 . . ?
H10D C109 H10E 109.5 . . ?
H10D C109 H10F 109.5 . . ?
H10E C109 H10F 109.5 . . ?
C108 C110 H11E 109.5 . . ?
C108 C110 H11F 109.5 . . ?
C108 C110 H11G 109.5 . . ?
H11E C110 H11F 109.5 . . ?
H11E C110 H11G 109.5 . . ?
H11F C110 H11G 109.5 . . ?
C150 C151 H15D 109.4 . . ?
C150 C151 H15E 109.5 . . ?
C150 C151 H15F 109.5 . . ?
H15D C151 H15E 109.5 . . ?
H15D C151 H15F 109.5 . . ?
H15E C151 H15F 109.5 . . ?
C28 C38 H38 108.2 . . ?
O40 C38 C28 107.2(13) . . ?
O40 C38 H38 108.2 . . ?
O40 C38 C39 112.7(16) . . ?
C39 C38 C28 112.1(11) . . ?
C39 C38 H38 108.2 . . ?
C156 C158 H15G 109.5 . . ?
C156 C158 H15H 109.5 . . ?
C156 C158 H15I 109.5 . . ?
H15G C158 H15H 109.5 . . ?
H15G C158 H15I 109.5 . . ?
H15H C158 H15I 109.5 . . ?
C71 C72 H72A 109.5 . . ?
C71 C72 H72B 109.5 . . ?
C71 C72 H72C 109.5 . . ?
H72A C72 H72B 109.5 . . ?
H72A C72 H72C 109.5 . . ?
H72B C72 H72C 109.5 . . ?
C165 C166 H16G 109.5 . . ?
C165 C166 H16H 109.5 . . ?
C165 C166 H16I 109.5 . . ?
H16G C166 H16H 109.5 . . ?
H16G C166 H16I 109.5 . . ?
H16H C166 H16I 109.5 . . ?
C150 C152 H15J 109.5 . . ?
C150 C152 H15K 109.5 . . ?
C150 C152 H15L 109.5 . . ?
H15J C152 H15K 109.5 . . ?
H15J C152 H15L 109.5 . . ?
H15K C152 H15L 109.5 . . ?
C176 C177 H177 107.8 . . ?
C176 C177 C178 112.8(15) . . ?
C178 C177 H177 107.8 . . ?
C9AA C177 C176 112.4(16) . . ?
C9AA C177 H177 107.8 . . ?
C9AA C177 C178 108.0(15) . . ?
C3 O182 H182 109.5 . . ?
C180 C179 H17A 109.5 . . ?
C180 C179 H17B 109.4 . . ?
C180 C179 H17C 109.5 . . ?
H17A C179 H17B 109.5 . . ?
H17A C179 H17C 109.5 . . ?
H17B C179 H17C 109.5 . . ?
C49 C50 H50A 109.5 . . ?
C49 C50 H50B 109.5 . . ?
C49 C50 H50C 109.5 . . ?
H50A C50 H50B 109.5 . . ?
H50A C50 H50C 109.5 . . ?
H50B C50 H50C 109.5 . . ?
C95 C97 H97 108.6 . . ?
C9BA C97 C95 110.8(16) . . ?
C9BA C97 H97 108.6 . . ?
C1CA C97 C95 109.9(18) . . ?
C1CA C97 H97 108.7 . . ?
C1CA C97 C9BA 110(2) . . ?
C172 C174 H17I 109.5 . . ?
C172 C174 H17J 109.5 . . ?
C172 C174 H17K 109.5 . . ?
H17I C174 H17J 109.5 . . ?
H17I C174 H17K 109.5 . . ?
H17J C174 H17K 109.5 . . ?
C35 C36 H36 110.2 . . ?
C37 C36 C35 111.9(14) . . ?
C37 C36 H36 110.2 . . ?
C37 C36 C4BA 106.0(19) . . ?
C4BA C36 C35 108.2(14) . . ?
C4BA C36 H36 110.2 . . ?
C71 C81 H81A 109.5 . . ?
C71 C81 H81B 109.5 . . ?
C71 C81 H81C 109.5 . . ?
H81A C81 H81B 109.5 . . ?
H81A C81 H81C 109.5 . . ?
H81B C81 H81C 109.5 . . ?
C102 C103 H10G 107.2 . . ?
C102 C103 H10H 107.2 . . ?
H10G C103 H10H 106.8 . . ?
C104 C103 C102 120.5(12) . . ?
C104 C103 H10G 107.2 . . ?
C104 C103 H10H 107.2 . . ?
C161 C163 H16J 109.5 . . ?
C161 C163 H16K 109.5 . . ?
C161 C163 H16L 109.5 . . ?
H16J C163 H16K 109.5 . . ?
H16J C163 H16L 109.5 . . ?
H16K C163 H16L 109.5 . . ?
C76 C77 H77 108.2 . . ?
C78 C77 C76 113.9(14) . . ?
C78 C77 H77 108.3 . . ?
C78 C77 C2 112.6(13) . . ?
C2 C77 C76 105.4(18) . . ?
C2 C77 H77 108.2 . . ?
C112 C113 H113 103.8 . . ?
C10 C113 C112 110(3) . . ?
C10 C113 H113 103.8 . . ?
C10 C113 C24 116(4) . . ?
C24 C113 C112 117(3) . . ?
C24 C113 H113 103.9 . . ?
H43A C43 H43B 109.5 . . ?
H43A C43 H43C 109.5 . . ?
H43B C43 H43C 109.5 . . ?
C42 C43 H43A 109.4 . . ?
C42 C43 H43B 109.5 . . ?
C42 C43 H43C 109.5 . . ?
C169 C170 H170 110.8 . . ?
C169 C170 C5AA 107.4(18) . . ?
C5AA C170 H170 110.8 . . ?
C8BA C170 C169 107(2) . . ?
C8BA C170 H170 111.2 . . ?
C8BA C170 C5AA 109.9(19) . . ?
C99 C100 H10I 109.4 . . ?
C99 C100 H10J 109.5 . . ?
C99 C100 H10K 109.5 . . ?
H10I C100 H10J 109.5 . . ?
H10I C100 H10K 109.5 . . ?
H10J C100 H10K 109.5 . . ?
C41 C42 C43 109.4(11) . . ?
C41 C42 H42 107.0 . . ?
C43 C42 H42 107.0 . . ?
C6AA C42 C41 113.6(15) . . ?
C6AA C42 C43 112.4(13) . . ?
C6AA C42 H42 107.0 . . ?
C165 C167 H16M 109.5 . . ?
C165 C167 H16N 109.5 . . ?
C165 C167 H16O 109.5 . . ?
H16M C167 H16N 109.5 . . ?
H16M C167 H16O 109.5 . . ?
H16N C167 H16O 109.5 . . ?
C145 C154 H15M 106.0 . . ?
C145 C154 H15N 106.0 . . ?
H15M C154 H15N 106.3 . . ?
C1AA C154 C145 125(5) . . ?
C1AA C154 H15M 106.0 . . ?
C1AA C154 H15N 106.0 . . ?
N14 C13 H13 116.3 . . ?
N14 C13 C12 127.3(12) . . ?
C12 C13 H13 116.3 . . ?
C77 C78 H78A 109.5 . . ?
C77 C78 H78B 109.5 . . ?
C77 C78 H78C 109.5 . . ?
H78A C78 H78B 109.5 . . ?
H78A C78 H78C 109.5 . . ?
H78B C78 H78C 109.5 . . ?
C36 C37 H37A 109.5 . . ?
C36 C37 H37B 109.4 . . ?
C36 C37 H37C 109.5 . . ?
H37A C37 H37B 109.5 . . ?
H37A C37 H37C 109.5 . . ?
H37B C37 H37C 109.5 . . ?
C49 C51 H51A 109.5 . . ?
C49 C51 H51B 109.5 . . ?
C49 C51 H51C 109.5 . . ?
H51A C51 H51B 109.5 . . ?
H51A C51 H51C 109.5 . . ?
H51B C51 H51C 109.5 . . ?
C161 C162 H16P 109.5 . . ?
C161 C162 H16Q 109.4 . . ?
C161 C162 H16R 109.5 . . ?
H16P C162 H16Q 109.5 . . ?
H16P C162 H16R 109.5 . . ?
H16Q C162 H16R 109.5 . . ?
C103 C104 H104 110.6 . . ?
C103 C104 C9 111.1(14) . . ?
C103 C104 C4AA 107(2) . . ?
C9 C104 H104 110.7 . . ?
C9 C104 C4AA 106.8(17) . . ?
C4AA C104 H104 110.7 . . ?
N11 C12 C3 119.5(14) . . ?
C13 C12 N11 114.8(16) . . ?
C13 C12 C3 124.0(12) . . ?
C38 C39 H39 101.8 . . ?
C38 C39 C0BA 109.0(16) . . ?
C1BA C39 C38 123(2) . . ?
C1BA C39 H39 101.8 . . ?
C1BA C39 C0BA 116.0(17) . . ?
C0BA C39 H39 101.8 . . ?
C177 C178 H17L 109.5 . . ?
C177 C178 H17M 109.5 . . ?
C177 C178 H17N 109.4 . . ?
H17L C178 H17M 109.5 . . ?
H17L C178 H17N 109.5 . . ?
H17M C178 H17N 109.5 . . ?
N87 C106 C3CA 117.6(16) . . ?
C0AA C106 N87 114.2(17) . . ?
C0AA C106 C3CA 125.4(18) . . ?
C180 C3 C12 106.5(16) . . ?
C180 C3 H3 107.0 . . ?
O182 C3 C180 112.9(18) . . ?
O182 C3 C12 116.1(18) . . ?
O182 C3 H3 107.0 . . ?
C12 C3 H3 107.0 . . ?
N105 C0AA C106 120(3) . . ?
N105 C0AA H0AA 120.0 . . ?
C106 C0AA H0AA 120.0 . . ?
C46 C1 H1B 109.5 . . ?
C46 C1 H1C 109.5 . . ?
C46 C1 H1D 109.5 . . ?
H1B C1 H1C 109.5 . . ?
H1B C1 H1D 109.5 . . ?
H1C C1 H1D 109.5 . . ?
C77 C2 H2A 109.5 . . ?
C77 C2 H2B 109.5 . . ?
C77 C2 H2C 109.4 . . ?
H2A C2 H2B 109.5 . . ?
H2A C2 H2C 109.5 . . ?
H2B C2 H2C 109.5 . . ?
C46 C3AA H3AA 109.4 . . ?
C46 C3AA H3AB 109.5 . . ?
C46 C3AA H3AC 109.5 . . ?
H3AA C3AA H3AB 109.5 . . ?
H3AA C3AA H3AC 109.5 . . ?
H3AB C3AA H3AC 109.5 . . ?
C42 C6AA H6AA 109.5 . . ?
C42 C6AA H6AB 109.5 . . ?
C42 C6AA H6AC 109.5 . . ?
H6AA C6AA H6AB 109.5 . . ?
H6AA C6AA H6AC 109.5 . . ?
H6AB C6AA H6AC 109.5 . . ?
C180 C8AA H8AA 109.5 . . ?
C180 C8AA H8AB 109.5 . . ?
C180 C8AA H8AC 109.5 . . ?
H8AA C8AA H8AB 109.5 . . ?
H8AA C8AA H8AC 109.5 . . ?
H8AB C8AA H8AC 109.5 . . ?
C104 C9 H9A 109.5 . . ?
C104 C9 H9B 109.5 . . ?
C104 C9 H9C 109.4 . . ?
H9A C9 H9B 109.5 . . ?
H9A C9 H9C 109.5 . . ?
H9B C9 H9C 109.5 . . ?
C113 C10 H10L 109.4 . . ?
C113 C10 H10M 109.4 . . ?
C113 C10 H10N 109.6 . . ?
H10L C10 H10M 109.5 . . ?
H10L C10 H10N 109.5 . . ?
H10M C10 H10N 109.5 . . ?
C177 C9AA H9AA 109.4 . . ?
C177 C9AA H9AB 109.5 . . ?
C177 C9AA H9AC 109.5 . . ?
H9AA C9AA H9AB 109.5 . . ?
H9AA C9AA H9AC 109.5 . . ?
H9AB C9AA H9AC 109.5 . . ?
C170 C5AA H5AA 109.5 . . ?
C170 C5AA H5AB 109.4 . . ?
C170 C5AA H5AC 109.5 . . ?
H5AA C5AA H5AB 109.5 . . ?
H5AA C5AA H5AC 109.5 . . ?
H5AB C5AA H5AC 109.5 . . ?
C104 C4AA H4AA 109.4 . . ?
C104 C4AA H4AB 109.5 . . ?
C104 C4AA H4AC 109.5 . . ?
H4AA C4AA H4AB 109.5 . . ?
H4AA C4AA H4AC 109.5 . . ?
H4AB C4AA H4AC 109.5 . . ?
C170 C8BA H8BA 110.0 . . ?
C170 C8BA H8BB 110.3 . . ?
C170 C8BA H8BC 110.7 . . ?
H8BA C8BA H8BB 108.6 . . ?
H8BA C8BA H8BC 108.6 . . ?
H8BB C8BA H8BC 108.5 . . ?
C39 C1BA H1BA 109.5 . . ?
C39 C1BA H1BB 109.5 . . ?
C39 C1BA H1BC 109.4 . . ?
H1BA C1BA H1BB 109.5 . . ?
H1BA C1BA H1BC 109.5 . . ?
H1BB C1BA H1BC 109.5 . . ?
C36 C4BA H4BA 109.5 . . ?
C36 C4BA H4BB 109.4 . . ?
C36 C4BA H4BC 109.5 . . ?
H4BA C4BA H4BB 109.5 . . ?
H4BA C4BA H4BC 109.5 . . ?
H4BB C4BA H4BC 109.5 . . ?
C39 C0BA H0BA 109.4 . . ?
C39 C0BA H0BB 109.5 . . ?
C39 C0BA H0BC 109.5 . . ?
H0BA C0BA H0BB 109.5 . . ?
H0BA C0BA H0BC 109.5 . . ?
H0BB C0BA H0BC 109.5 . . ?
C97 C9BA H9BA 109.4 . . ?
C97 C9BA H9BB 109.5 . . ?
C97 C9BA H9BC 109.5 . . ?
H9BA C9BA H9BB 109.5 . . ?
H9BA C9BA H9BC 109.5 . . ?
H9BB C9BA H9BC 109.5 . . ?
C97 C1CA H1CA 109.4 . . ?
C97 C1CA H1CB 109.4 . . ?
C97 C1CA H1CC 109.6 . . ?
H1CA C1CA H1CB 109.5 . . ?
H1CA C1CA H1CC 109.5 . . ?
H1CB C1CA H1CC 109.5 . . ?
C15 C2BA H2BA 130.5 . . ?
C2AA C2BA C15 124.6(18) . . ?
C2AB C2BA C15 99.0(18) . . ?
C2AB C2BA H2BA 130.5 . . ?
C2BA C2AA H2AA 106.9 . . ?
C2BA C2AA C3BA 108(2) . . ?
C3BA C2AA H2AA 107.0 . . ?
C7AA C2AA C2BA 121(2) . . ?
C7AA C2AA H2AA 107.0 . . ?
C7AA C2AA C3BA 106(2) . . ?
C2AA C3BA H3BA 109.4 . . ?
C2AA C3BA H3BB 109.4 . . ?
C2AA C3BA H3BC 109.5 . . ?
H3BA C3BA H3BB 109.5 . . ?
H3BA C3BA H3BC 109.5 . . ?
H3BB C3BA H3BC 109.5 . . ?
C2AA C7AA H7AA 109.5 . . ?
C2AA C7AA H7AB 109.4 . . ?
C2AA C7AA H7AC 109.5 . . ?
H7AA C7AA H7AB 109.5 . . ?
H7AA C7AA H7AC 109.5 . . ?
H7AB C7AA H7AC 109.5 . . ?
C2BA C2AB H2AB 108.4 . . ?
C2BA C2AB C7AB 124(3) . . ?
C2BA C2AB C3BB 101(2) . . ?
C7AB C2AB H2AB 108.5 . . ?
C7AB C2AB C3BB 105(3) . . ?
C3BB C2AB H2AB 108.4 . . ?
C2AB C7AB H7AD 109.6 . . ?
C2AB C7AB H7AE 109.4 . . ?
C2AB C7AB H7AF 109.5 . . ?
H7AD C7AB H7AE 109.4 . . ?
H7AD C7AB H7AF 109.4 . . ?
H7AE C7AB H7AF 109.4 . . ?
C2AB C3BB H3BD 109.5 . . ?
C2AB C3BB H3BE 109.5 . . ?
C2AB C3BB H3BF 109.4 . . ?
H3BD C3BB H3BE 109.5 . . ?
H3BD C3BB H3BF 109.5 . . ?
H3BE C3BB H3BF 109.5 . . ?
C53 C7BA H7BA 108.7 . . ?
C53 C7BA H7BB 101.1 . . ?
C53 C7BA C2CA 108.4(15) . . ?
C53 C7BA C0CA 113.5(16) . . ?
C53 C7BA C0CB 123(2) . . ?
C53 C7BA C2CB 118.3(17) . . ?
C2CA C7BA H7BA 108.7 . . ?
C2CA C7BA C0CA 108.8(15) . . ?
C0CA C7BA H7BA 108.7 . . ?
C0CB C7BA H7BB 101.0 . . ?
C0CB C7BA C2CB 107(2) . . ?
C2CB C7BA H7BB 101.1 . . ?
C7BA C2CA H2CA 109.5 . . ?
C7BA C2CA H2CB 109.5 . . ?
C7BA C2CA H2CC 109.5 . . ?
H2CA C2CA H2CB 109.5 . . ?
H2CA C2CA H2CC 109.5 . . ?
H2CB C2CA H2CC 109.5 . . ?
C7BA C0CA H0CA 109.5 . . ?
C7BA C0CA H0CB 109.4 . . ?
C7BA C0CA H0CC 109.5 . . ?
H0CA C0CA H0CB 109.5 . . ?
H0CA C0CA H0CC 109.5 . . ?
H0CB C0CA H0CC 109.5 . . ?
C7BA C0CB H0CD 109.5 . . ?
C7BA C0CB H0CE 109.5 . . ?
C7BA C0CB H0CF 109.5 . . ?
H0CD C0CB H0CE 109.5 . . ?
H0CD C0CB H0CF 109.5 . . ?
H0CE C0CB H0CF 109.5 . . ?
C7BA C2CB H2CD 109.6 . . ?
C7BA C2CB H2CE 109.4 . . ?
C7BA C2CB H2CF 109.5 . . ?
H2CD C2CB H2CE 109.5 . . ?
H2CD C2CB H2CF 109.5 . . ?
H2CE C2CB H2CF 109.5 . . ?
C3CA O1 H1 109.5 . . ?
C106 C3CA H3CA 107.5 . . ?
C106 C3CA C4CA 118(2) . . ?
O1 C3CA C106 107(2) . . ?
O1 C3CA H3CA 107.5 . . ?
O1 C3CA C4CA 108(2) . . ?
C4CA C3CA H3CA 107.5 . . ?
N87 C6 C3CB 122(2) . . ?
C0AB C6 N87 112(3) . . ?
C0AB C6 C3CB 126(3) . . ?
C6 C0AB H0AB 113.6 . . ?
C6 C0AB N1 133(4) . . ?
N1 C0AB H0AB 113.6 . . ?
C0AB N1 C102 104(3) . . ?
C3CA C4CA H4CA 106.8 . . ?
C3CA C4CA C6BA 108(4) . . ?
C5CA C4CA C3CA 112(2) . . ?
C5CA C4CA H4CA 106.8 . . ?
C5CA C4CA C6BA 117(3) . . ?
C6BA C4CA H4CA 106.0 . . ?
C4CA C5CA H5CA 109.5 . . ?
C4CA C5CA H5CB 109.6 . . ?
C4CA C5CA H5CC 109.4 . . ?
H5CA C5CA H5CB 109.5 . . ?
H5CA C5CA H5CC 109.5 . . ?
H5CB C5CA H5CC 109.5 . . ?
C6 C3CB H3CB 106.7 . . ?
C6 C3CB C6CB 112(2) . . ?
O1A C3CB C6 109(2) . . ?
O1A C3CB H3CB 106.6 . . ?
O1A C3CB C6CB 115(3) . . ?
C6CB C3CB H3CB 106.7 . . ?
C3CB O1A H1A 109.5 . . ?
H5CD C5CB H5CE 109.5 . . ?
H5CD C5CB H5CF 109.5 . . ?
H5CE C5CB H5CF 109.5 . . ?
C6CB C5CB H5CD 109.4 . . ?
C6CB C5CB H5CE 109.5 . . ?
C6CB C5CB H5CF 109.5 . . ?
C3CB C6CB C5CB 106(3) . . ?
C3CB C6CB H6CB 109.7 . . ?
C3CB C6CB C6BB 103(4) . . ?
C5CB C6CB H6CB 109.6 . . ?
C6BB C6CB C5CB 118(6) . . ?
C6BB C6CB H6CB 110.3 . . ?
C35 C36A H36A 109.4 . . ?
C35 C36A C4BB 110(3) . . ?
C37A C36A C35 105(3) . . ?
C37A C36A H36A 109.5 . . ?
C37A C36A C4BB 114(4) . . ?
C4BB C36A H36A 109.5 . . ?
C36A C37A H37D 109.4 . . ?
C36A C37A H37E 109.5 . . ?
C36A C37A H37F 109.5 . . ?
H37D C37A H37E 109.5 . . ?
H37D C37A H37F 109.5 . . ?
H37E C37A H37F 109.5 . . ?
C36A C4BB H4BD 109.5 . . ?
C36A C4BB H4BE 109.5 . . ?
C36A C4BB H4BF 109.4 . . ?
H4BD C4BB H4BE 109.5 . . ?
H4BD C4BB H4BF 109.5 . . ?
H4BE C4BB H4BF 109.5 . . ?
C113 C24 H24A 109.5 . . ?
C113 C24 H24B 109.5 . . ?
C113 C24 H24C 109.5 . . ?
H24A C24 H24B 109.5 . . ?
H24A C24 H24C 109.5 . . ?
H24B C24 H24C 109.5 . . ?
C95 C97A H97A 109.3 . . ?
C9BB C97A C95 102(3) . . ?
C9BB C97A H97A 109.3 . . ?
C1CB C97A C95 114(3) . . ?
C1CB C97A H97A 109.0 . . ?
C1CB C97A C9BB 113(3) . . ?
C97A C9BB H9BD 109.5 . . ?
C97A C9BB H9BE 109.4 . . ?
C97A C9BB H9BF 109.4 . . ?
H9BD C9BB H9BE 109.5 . . ?
H9BD C9BB H9BF 109.5 . . ?
H9BE C9BB H9BF 109.5 . . ?
C97A C1CB H1CD 109.7 . . ?
C97A C1CB H1CE 110.0 . . ?
C97A C1CB H1CF 109.6 . . ?
H1CD C1CB H1CE 109.1 . . ?
H1CD C1CB H1CF 109.1 . . ?
H1CE C1CB H1CF 109.1 . . ?
C154 C1AA H1AA 99.5 . . ?
C154 C1AA C21 111(4) . . ?
C21 C1AA H1AA 99.6 . . ?
C5BA C1AA C154 128(4) . . ?
C5BA C1AA H1AA 99.6 . . ?
C5BA C1AA C21 112(3) . . ?
C1AA C21 H21A 109.6 . . ?
C1AA C21 H21B 109.4 . . ?
C1AA C21 H21C 109.5 . . ?
H21A C21 H21B 109.4 . . ?
H21A C21 H21C 109.4 . . ?
H21B C21 H21C 109.4 . . ?
C1AA C5BA H5BA 109.8 . . ?
C1AA C5BA H5BB 109.3 . . ?
C1AA C5BA H5BC 109.4 . . ?
H5BA C5BA H5BB 109.5 . . ?
H5BA C5BA H5BC 109.5 . . ?
H5BB C5BA H5BC 109.5 . . ?
C145 C11 H11 109.1 . . ?
C145 C11 C1AB 104(10) . . ?
C145 C11 C21A 142(10) . . ?
C1AB C11 H11 109.0 . . ?
C21A C11 H11 109.1 . . ?
C21A C11 C1AB 61(3) . . ?
C21A C1AB C11 57(6) . . ?
C5BB C1AB C11 136(9) . . ?
C5BB C1AB C21A 107(3) . . ?
C11 C21A C1AB 61(3) . . ?
C11 C21A H21D 149.2 . . ?
C1AB C21A H21D 149.4 . . ?
C1AB C5BB H5BD 110.4 . . ?
C1AB C5BB H5BE 110.6 . . ?
C1AB C5BB H5BF 110.5 . . ?
H5BD C5BB H5BE 108.4 . . ?
H5BD C5BB H5BF 108.5 . . ?
H5BE C5BB H5BF 108.5 . . ?
C112 C14 H14 108.3 . . ?
C112 C14 C24A 110.9(15) . . ?
C112 C14 C10A 112.2(16) . . ?
C24A C14 H14 108.3 . . ?
C10A C14 H14 108.3 . . ?
C10A C14 C24A 108.8(16) . . ?
C14 C24A H24D 109.5 . . ?
C14 C24A H24E 109.4 . . ?
C14 C24A H24F 109.5 . . ?
H24D C24A H24E 109.5 . . ?
H24D C24A H24F 109.5 . . ?
H24E C24A H24F 109.5 . . ?
C14 C10A H10O 109.4 . . ?
C14 C10A H10P 109.4 . . ?
C14 C10A H10Q 109.5 . . ?
H10O C10A H10P 109.5 . . ?
H10O C10A H10Q 109.5 . . ?
H10P C10A H10Q 109.5 . . ?
C169 C17 H17 110.6 . . ?
C169 C17 C5AB 108(4) . . ?
C8BB C17 C169 107(4) . . ?
C8BB C17 H17 110.2 . . ?
C8BB C17 C5AB 111(4) . . ?
C5AB C17 H17 110.7 . . ?
C17 C8BB H8BD 109.4 . . ?
C17 C8BB H8BE 110.1 . . ?
C17 C8BB H8BF 109.8 . . ?
H8BD C8BB H8BE 109.9 . . ?
H8BD C8BB H8BF 108.7 . . ?
H8BE C8BB H8BF 108.8 . . ?
C17 C5AB H5AD 124.7 . . ?
C17 C5AB H5AE 124.6 . . ?
C17 C5AB H5AF 123.6 . . ?
H5AD C5AB H5AE 91.0 . . ?
H5AD C5AB H5AF 91.6 . . ?
H5AE C5AB H5AF 91.4 . . ?
C4CA C6BA H6BA 110.0 . . ?
C4CA C6BA H6BB 110.0 . . ?
C4CA C6BA H6BC 108.4 . . ?
H6BA C6BA H6BB 109.5 . . ?
H6BA C6BA H6BC 109.5 . . ?
H6BB C6BA H6BC 109.5 . . ?
C6CB C6BB H6BD 112.4 . . ?
C6CB C6BB H6BE 110.5 . . ?
C6CB C6BB H6BF 108.4 . . ?
H6BD C6BB H6BE 108.6 . . ?
H6BD C6BB H6BF 108.0 . . ?
H6BE C6BB H6BF 108.8 . . ?

loop_
_geom_bond_atom_site_label_1
_geom_bond_atom_site_label_2
_geom_bond_distance
_geom_bond_site_symmetry_2
_geom_bond_publ_flag
Zn25 O33 2.063(6) . ?
Zn25 O24 2.055(7) . ?
Zn25 O26 2.011(7) . ?
Zn25 N6 2.044(7) . ?
Zn25 O34 2.018(8) . ?
Zn1 O2 2.039(7) . ?
Zn1 O9 2.027(7) . ?
Zn1 O17 2.084(8) . ?
Zn1 O10 2.010(7) . ?
Zn1 N18 2.070(7) 1_655 ?
Zn66 O83 2.057(7) . ?
Zn66 O84 1.997(8) . ?
Zn66 O67 2.018(7) . ?
Zn66 O73 2.018(7) . ?
Zn66 N57 2.069(8) . ?
Zn61 O85 2.030(7) . ?
Zn61 O60 2.040(7) . ?
Zn61 O62 2.040(7) . ?
Zn61 N89 2.082(8) 1_455 ?
Zn61 O88 2.013(9) . ?
Zn13 O140 2.046(8) . ?
Zn13 O138 2.025(8) . ?
Zn13 O147 2.043(9) . ?
Zn13 N120 2.083(8) . ?
Zn13 O148 2.049(9) . ?
Zn11 O116 2.021(7) . ?
Zn11 O123 2.060(7) . ?
Zn11 O131 2.028(8) . ?
Zn11 O124 2.057(7) . ?
Zn11 N132 2.050(9) 1_455 ?
O85 C86 1.274(12) . ?
O33 C32 1.286(11) . ?
O24 C22 1.243(12) . ?
O60 C59 1.238(11) . ?
O159 H159 0.8200 . ?
O159 C155 1.420(11) . ?
O140 N141 1.356(11) . ?
O62 N63 1.324(9) . ?
O83 C93 1.321(11) . ?
O52 H52 0.8200 . ?
O52 C48 1.398(12) . ?
O2 N3 1.344(9) . ?
O9 C8 1.247(11) . ?
O175 H175 0.8200 . ?
O175 C171 1.401(13) . ?
O84 N92 1.349(11) . ?
O116 N117 1.353(10) . ?
N63 C59 1.391(12) . ?
N63 C64 1.358(12) . ?
O67 C68 1.302(11) . ?
O73 N74 1.316(11) . ?
O26 N27 1.367(10) . ?
O123 C122 1.251(12) . ?
O111 H111 0.8200 . ?
O111 C107 1.442(12) . ?
N6 C7 1.360(12) . ?
N6 C5 1.358(12) . ?
O138 N135 1.331(10) . ?
O131 C130 1.239(13) . ?
O147 C146 1.218(15) . ?
O124 N125 1.307(11) . ?
N3 C4 1.366(12) . ?
N3 C8 1.391(13) . ?
O34 N21 1.339(11) . ?
N92 C93 1.347(13) . ?
N92 C91 1.362(13) . ?
N57 C58 1.306(12) . ?
N57 C65 1.346(12) . ?
O17 C16 1.225(13) . ?
N135 C136 1.376(12) . ?
N135 C134 1.352(13) . ?
O10 N11 1.327(13) . ?
N30 C31 1.379(14) . ?
N30 C29 1.288(17) . ?
N21 C22 1.396(14) . ?
N21 C20 1.333(14) . ?
O44 H44 0.8200 . ?
O44 C41 1.412(15) . ?
C59 C58 1.429(12) . ?
N117 C118 1.339(12) . ?
N117 C122 1.389(13) . ?
N125 C126 1.380(12) . ?
N125 C130 1.437(14) . ?
N18 Zn1 2.070(7) 1_455 ?
N18 C23 1.296(12) . ?
N18 C19 1.339(14) . ?
C86 C102 1.405(15) . ?
C86 N87 1.337(15) . ?
O168 H168 0.8200 . ?
O168 C164 1.407(12) . ?
O153 H153 0.8200 . ?
O153 C149 1.444(12) . ?
O96 H96 0.8200 . ?
O96 C95 1.397(14) . ?
N74 C75 1.363(12) . ?
N74 C68 1.335(14) . ?
C48 H48 0.9800 . ?
C48 C4 1.506(14) . ?
C48 C49 1.585(15) . ?
C23 C22 1.414(12) . ?
C23 C45 1.522(14) . ?
C126 C164 1.501(16) . ?
C126 C127 1.333(17) . ?
N11 C16 1.382(16) . ?
N11 C12 1.375(15) . ?
N120 C121 1.315(12) . ?
N120 C119 1.371(12) . ?
N105 C102 1.29(5) . ?
N105 C0AA 1.21(6) . ?
C118 C171 1.499(13) . ?
C118 C119 1.381(14) . ?
C64 C65 1.367(13) . ?
C64 C107 1.526(13) . ?
N141 C142 1.360(14) . ?
N141 C146 1.376(15) . ?
C35 H35A 0.9700 . ?
C35 H35B 0.9700 . ?
C35 H35C 0.9700 . ?
C35 H35D 0.9700 . ?
C35 C31 1.473(17) . ?
C35 C36 1.58(2) . ?
C35 C36A 1.49(4) . ?
N89 Zn61 2.082(8) 1_655 ?
N89 C94 1.346(12) . ?
N89 C90 1.329(13) . ?
N132 Zn11 2.050(9) 1_655 ?
N132 C133 1.359(13) . ?
N132 C137 1.370(14) . ?
C165 H165 0.9800 . ?
C165 C164 1.523(17) . ?
C165 C166 1.56(2) . ?
C165 C167 1.52(3) . ?
C58 C112 1.497(14) . ?
C93 C94 1.412(14) . ?
O148 C136 1.267(13) . ?
N82 C69 1.328(14) . ?
N82 C80 1.364(17) . ?
C28 C29 1.369(18) . ?
C28 N27 1.357(13) . ?
C28 C38 1.544(19) . ?
C65 H65 0.9300 . ?
C31 C32 1.408(15) . ?
C7 C8 1.407(12) . ?
C7 C53 1.515(14) . ?
C94 C98 1.490(15) . ?
C98 H98A 0.9700 . ?
C98 H98B 0.9700 . ?
C98 C99 1.54(2) . ?
C102 C103 1.51(2) . ?
C102 N1 1.47(7) . ?
C91 C95 1.452(16) . ?
C91 C90 1.411(16) . ?
C121 C176 1.491(13) . ?
C121 C122 1.434(13) . ?
C75 C76 1.465(19) . ?
C75 C80 1.397(18) . ?
C107 H107 0.9800 . ?
C107 C108 1.512(16) . ?
C176 H17D 0.9700 . ?
C176 H17E 0.9700 . ?
C176 C177 1.515(19) . ?
C133 H133 0.9300 . ?
C133 C134 1.389(14) . ?
C5 H5 0.9300 . ?
C5 C4 1.354(12) . ?
C150 H150 0.9800 . ?
C150 C149 1.542(17) . ?
C150 C151 1.488(17) . ?
C150 C152 1.562(17) . ?
C155 H155 0.9800 . ?
C155 C134 1.485(14) . ?
C155 C156 1.549(14) . ?
N144 C143 1.312(18) . ?
N144 C145 1.34(2) . ?
C171 H171 0.9800 . ?
C171 C172 1.551(16) . ?
C29 H29 0.9300 . ?
C68 C69 1.432(15) . ?
C130 C129 1.368(17) . ?
C32 N27 1.344(13) . ?
C149 H149 0.9800 . ?
C149 C142 1.462(16) . ?
C142 C143 1.417(16) . ?
N87 O88 1.353(12) . ?
N87 C106 1.382(19) . ?
N87 C6 1.47(2) . ?
C161 H161 0.9800 . ?
C161 C160 1.480(17) . ?
C161 C163 1.58(2) . ?
C161 C162 1.46(2) . ?
C136 C137 1.416(14) . ?
C129 N128 1.339(15) . ?
C129 C169 1.494(17) . ?
C95 H95 0.9800 . ?
C95 H95A 0.9800 . ?
C95 C97 1.60(2) . ?
C95 C97A 1.60(3) . ?
C76 H76 0.9800 . ?
C76 O79 1.381(16) . ?
C76 C77 1.57(2) . ?
C16 C15 1.452(16) . ?
C164 H164 0.9800 . ?
C137 C160 1.455(14) . ?
C45 H45A 0.9700 . ?
C45 H45B 0.9700 . ?
C45 C46 1.538(16) . ?
C69 C70 1.457(17) . ?
C143 H143 0.9300 . ?
C145 C146 1.45(2) . ?
C145 C154 1.53(6) . ?
C145 C11 1.47(19) . ?
N128 C127 1.389(17) . ?
C108 H108 0.9800 . ?
C108 C109 1.536(18) . ?
C108 C110 1.515(18) . ?
C41 H41 0.9800 . ?
C41 C20 1.497(16) . ?
C41 C42 1.539(18) . ?
C90 H90 0.9300 . ?
N14 C15 1.320(15) . ?
N14 C13 1.325(19) . ?
C119 H119 0.9300 . ?
C160 H16A 0.9700 . ?
C160 H16B 0.9700 . ?
C49 H49 0.9800 . ?
C49 C50 1.511(19) . ?
C49 C51 1.547(18) . ?
C99 H99 0.9800 . ?
C99 C101 1.46(2) . ?
C99 C100 1.54(2) . ?
C53 H53A 0.9700 . ?
C53 H53B 0.9700 . ?
C53 C7BA 1.465(19) . ?
C20 C19 1.389(15) . ?
C180 H180 0.9800 . ?
C180 C179 1.54(3) . ?
C180 C3 1.46(3) . ?
C180 C8AA 1.67(3) . ?
O40 H40 0.8200 . ?
O40 C38 1.390(17) . ?
C19 H19 0.9300 . ?
C80 H80 0.9300 . ?
O79 H79 0.8200 . ?
C15 C2BA 1.56(2) . ?
C169 H16C 0.9700 . ?
C169 H16D 0.9700 . ?
C169 H16E 0.9700 . ?
C169 H16F 0.9700 . ?
C169 C170 1.56(2) . ?
C169 C17 1.56(4) . ?
C156 H156 0.9800 . ?
C156 C157 1.503(17) . ?
C156 C158 1.499(19) . ?
C157 H15A 0.9600 . ?
C157 H15B 0.9600 . ?
C157 H15C 0.9600 . ?
C127 H127 0.9300 . ?
C70 H70A 0.9700 . ?
C70 H70B 0.9700 . ?
C70 C71 1.558(18) . ?
C172 H172 0.9800 . ?
C172 C173 1.550(17) . ?
C172 C174 1.53(2) . ?
C112 H11A 0.9700 . ?
C112 H11B 0.9700 . ?
C112 H11C 0.9700 . ?
C112 H11D 0.9700 . ?
C112 C113 1.69(5) . ?
C112 C14 1.48(2) . ?
C46 H46 0.9800 . ?
C46 C1 1.52(3) . ?
C46 C3AA 1.51(3) . ?
C173 H17F 0.9600 . ?
C173 H17G 0.9600 . ?
C173 H17H 0.9600 . ?
C71 H71 0.9800 . ?
C71 C72 1.544(17) . ?
C71 C81 1.498(19) . ?
C101 H10A 0.9600 . ?
C101 H10B 0.9600 . ?
C101 H10C 0.9600 . ?
C109 H10D 0.9600 . ?
C109 H10E 0.9600 . ?
C109 H10F 0.9600 . ?
C110 H11E 0.9600 . ?
C110 H11F 0.9600 . ?
C110 H11G 0.9600 . ?
C151 H15D 0.9600 . ?
C151 H15E 0.9600 . ?
C151 H15F 0.9600 . ?
C38 H38 0.9800 . ?
C38 C39 1.50(3) . ?
C158 H15G 0.9600 . ?
C158 H15H 0.9600 . ?
C158 H15I 0.9600 . ?
C72 H72A 0.9600 . ?
C72 H72B 0.9600 . ?
C72 H72C 0.9600 . ?
C166 H16G 0.9600 . ?
C166 H16H 0.9600 . ?
C166 H16I 0.9600 . ?
C152 H15J 0.9600 . ?
C152 H15K 0.9600 . ?
C152 H15L 0.9600 . ?
C177 H177 0.9800 . ?
C177 C178 1.58(3) . ?
C177 C9AA 1.50(2) . ?
O182 H182 0.8201 . ?
O182 C3 1.432(19) . ?
C179 H17A 0.9600 . ?
C179 H17B 0.9600 . ?
C179 H17C 0.9600 . ?
C50 H50A 0.9600 . ?
C50 H50B 0.9600 . ?
C50 H50C 0.9600 . ?
C97 H97 0.9800 . ?
C97 C9BA 1.55(3) . ?
C97 C1CA 1.42(3) . ?
C174 H17I 0.9600 . ?
C174 H17J 0.9600 . ?
C174 H17K 0.9600 . ?
C36 H36 0.9800 . ?
C36 C37 1.47(3) . ?
C36 C4BA 1.54(3) . ?
C81 H81A 0.9600 . ?
C81 H81B 0.9600 . ?
C81 H81C 0.9600 . ?
C103 H10G 0.9700 . ?
C103 H10H 0.9700 . ?
C103 C104 1.47(2) . ?
C163 H16J 0.9600 . ?
C163 H16K 0.9600 . ?
C163 H16L 0.9600 . ?
C77 H77 0.9800 . ?
C77 C78 1.48(2) . ?
C77 C2 1.54(2) . ?
C113 H113 0.9800 . ?
C113 C10 1.55(2) . ?
C113 C24 1.55(3) . ?
C43 H43A 0.9600 . ?
C43 H43B 0.9600 . ?
C43 H43C 0.9600 . ?
C43 C42 1.56(2) . ?
C170 H170 0.9800 . ?
C170 C5AA 1.59(3) . ?
C170 C8BA 1.54(3) . ?
C100 H10I 0.9600 . ?
C100 H10J 0.9600 . ?
C100 H10K 0.9600 . ?
C42 H42 0.9800 . ?
C42 C6AA 1.48(2) . ?
C167 H16M 0.9600 . ?
C167 H16N 0.9600 . ?
C167 H16O 0.9600 . ?
C154 H15M 0.9700 . ?
C154 H15N 0.9700 . ?
C154 C1AA 1.40(4) . ?
C13 H13 0.9300 . ?
C13 C12 1.37(2) . ?
C78 H78A 0.9600 . ?
C78 H78B 0.9600 . ?
C78 H78C 0.9600 . ?
C37 H37A 0.9600 . ?
C37 H37B 0.9600 . ?
C37 H37C 0.9600 . ?
C51 H51A 0.9600 . ?
C51 H51B 0.9600 . ?
C51 H51C 0.9600 . ?
C162 H16P 0.9600 . ?
C162 H16Q 0.9600 . ?
C162 H16R 0.9600 . ?
C104 H104 0.9800 . ?
C104 C9 1.54(2) . ?
C104 C4AA 1.56(3) . ?
C12 C3 1.51(3) . ?
C39 H39 0.9800 . ?
C39 C1BA 1.36(2) . ?
C39 C0BA 1.56(3) . ?
C178 H17L 0.9600 . ?
C178 H17M 0.9600 . ?
C178 H17N 0.9600 . ?
C106 C0AA 1.37(3) . ?
C106 C3CA 1.51(3) . ?
C3 H3 0.9800 . ?
C0AA H0AA 0.9300 . ?
C1 H1B 0.9600 . ?
C1 H1C 0.9600 . ?
C1 H1D 0.9600 . ?
C2 H2A 0.9600 . ?
C2 H2B 0.9600 . ?
C2 H2C 0.9600 . ?
C3AA H3AA 0.9600 . ?
C3AA H3AB 0.9600 . ?
C3AA H3AC 0.9600 . ?
C6AA H6AA 0.9600 . ?
C6AA H6AB 0.9600 . ?
C6AA H6AC 0.9600 . ?
C8AA H8AA 0.9600 . ?
C8AA H8AB 0.9600 . ?
C8AA H8AC 0.9600 . ?
C9 H9A 0.9600 . ?
C9 H9B 0.9600 . ?
C9 H9C 0.9600 . ?
C10 H10L 0.9600 . ?
C10 H10M 0.9600 . ?
C10 H10N 0.9600 . ?
C9AA H9AA 0.9600 . ?
C9AA H9AB 0.9600 . ?
C9AA H9AC 0.9600 . ?
C5AA H5AA 0.9600 . ?
C5AA H5AB 0.9600 . ?
C5AA H5AC 0.9600 . ?
C4AA H4AA 0.9600 . ?
C4AA H4AB 0.9600 . ?
C4AA H4AC 0.9600 . ?
C8BA H8BA 0.9688 . ?
C8BA H8BB 0.9690 . ?
C8BA H8BC 0.9694 . ?
C1BA H1BA 0.9600 . ?
C1BA H1BB 0.9600 . ?
C1BA H1BC 0.9600 . ?
C4BA H4BA 0.9600 . ?
C4BA H4BB 0.9601 . ?
C4BA H4BC 0.9600 . ?
C0BA H0BA 0.9600 . ?
C0BA H0BB 0.9600 . ?
C0BA H0BC 0.9600 . ?
C9BA H9BA 0.9600 . ?
C9BA H9BB 0.9600 . ?
C9BA H9BC 0.9600 . ?
C1CA H1CA 0.9600 . ?
C1CA H1CB 0.9600 . ?
C1CA H1CC 0.9600 . ?
C2BA H2BA 0.9300 . ?
C2BA C2AA 1.42(3) . ?
C2BA C2AB 1.39(3) . ?
C2AA H2AA 0.9800 . ?
C2AA C3BA 1.59(4) . ?
C2AA C7AA 1.41(4) . ?
C3BA H3BA 0.9600 . ?
C3BA H3BB 0.9600 . ?
C3BA H3BC 0.9600 . ?
C7AA H7AA 0.9600 . ?
C7AA H7AB 0.9600 . ?
C7AA H7AC 0.9600 . ?
C2AB H2AB 0.9800 . ?
C2AB C7AB 1.40(4) . ?
C2AB C3BB 1.59(4) . ?
C7AB H7AD 0.9602 . ?
C7AB H7AE 0.9602 . ?
C7AB H7AF 0.9602 . ?
C3BB H3BD 0.9600 . ?
C3BB H3BE 0.9600 . ?
C3BB H3BF 0.9600 . ?
C7BA H7BA 0.9800 . ?
C7BA H7BB 0.9800 . ?
C7BA C2CA 1.47(2) . ?
C7BA C0CA 1.50(2) . ?
C7BA C0CB 1.47(3) . ?
C7BA C2CB 1.52(3) . ?
C2CA H2CA 0.9600 . ?
C2CA H2CB 0.9600 . ?
C2CA H2CC 0.9600 . ?
C0CA H0CA 0.9600 . ?
C0CA H0CB 0.9600 . ?
C0CA H0CC 0.9600 . ?
C0CB H0CD 0.9600 . ?
C0CB H0CE 0.9600 . ?
C0CB H0CF 0.9600 . ?
C2CB H2CD 0.9601 . ?
C2CB H2CE 0.9601 . ?
C2CB H2CF 0.9601 . ?
O1 H1 0.8200 . ?
O1 C3CA 1.45(3) . ?
C3CA H3CA 0.9800 . ?
C3CA C4CA 1.52(4) . ?
C6 C0AB 1.41(5) . ?
C6 C3CB 1.54(5) . ?
C0AB H0AB 0.9300 . ?
C0AB N1 1.44(8) . ?
C4CA H4CA 0.9800 . ?
C4CA C5CA 1.47(4) . ?
C4CA C6BA 1.57(5) . ?
C5CA H5CA 0.9600 . ?
C5CA H5CB 0.9600 . ?
C5CA H5CC 0.9600 . ?
C3CB H3CB 0.9800 . ?
C3CB O1A 1.47(4) . ?
C3CB C6CB 1.542(13) . ?
O1A H1A 0.8200 . ?
C5CB H5CD 0.9600 . ?
C5CB H5CE 0.9600 . ?
C5CB H5CF 0.9600 . ?
C5CB C6CB 1.548(13) . ?
C6CB H6CB 0.9800 . ?
C6CB C6BB 1.542(14) . ?
C36A H36A 0.9800 . ?
C36A C37A 1.45(7) . ?
C36A C4BB 1.65(6) . ?
C37A H37D 0.9600 . ?
C37A H37E 0.9600 . ?
C37A H37F 0.9600 . ?
C4BB H4BD 0.9600 . ?
C4BB H4BE 0.9600 . ?
C4BB H4BF 0.9600 . ?
C24 H24A 0.9600 . ?
C24 H24B 0.9600 . ?
C24 H24C 0.9600 . ?
C97A H97A 0.9800 . ?
C97A C9BB 1.55(4) . ?
C97A C1CB 1.42(4) . ?
C9BB H9BD 0.9600 . ?
C9BB H9BE 0.9600 . ?
C9BB H9BF 0.9600 . ?
C1CB H1CD 0.9632 . ?
C1CB H1CE 0.9633 . ?
C1CB H1CF 0.9631 . ?
C1AA H1AA 0.9800 . ?
C1AA C21 1.49(3) . ?
C1AA C5BA 1.36(4) . ?
C21 H21A 0.9602 . ?
C21 H21B 0.9602 . ?
C21 H21C 0.9602 . ?
C5BA H5BA 0.9601 . ?
C5BA H5BB 0.9601 . ?
C5BA H5BC 0.9601 . ?
C11 H11 0.9800 . ?
C11 C1AB 1.54(3) . ?
C11 C21A 1.48(15) . ?
C1AB C21A 1.54(3) . ?
C1AB C5BB 1.53(3) . ?
C21A H21D 0.9300 . ?
C5BB H5BD 0.9702 . ?
C5BB H5BE 0.9703 . ?
C5BB H5BF 0.9703 . ?
C14 H14 0.9800 . ?
C14 C24A 1.535(19) . ?
C14 C10A 1.526(19) . ?
C24A H24D 0.9600 . ?
C24A H24E 0.9600 . ?
C24A H24F 0.9600 . ?
C10A H10O 0.9600 . ?
C10A H10P 0.9600 . ?
C10A H10Q 0.9600 . ?
C17 H17 0.9800 . ?
C17 C8BB 1.53(4) . ?
C17 C5AB 1.58(4) . ?
C8BB H8BD 0.9630 . ?
C8BB H8BE 0.9636 . ?
C8BB H8BF 0.9633 . ?
C5AB H5AD 1.1212 . ?
C5AB H5AE 1.1203 . ?
C5AB H5AF 1.1108 . ?
C6BA H6BA 0.9600 . ?
C6BA H6BB 0.9600 . ?
C6BA H6BC 0.9600 . ?
C6BB H6BD 0.9723 . ?
C6BB H6BE 0.9702 . ?
C6BB H6BF 0.9682 . ?

loop_
_geom_torsion_atom_site_label_1
_geom_torsion_atom_site_label_2
_geom_torsion_atom_site_label_3
_geom_torsion_atom_site_label_4
_geom_torsion
_geom_torsion_site_symmetry_1
_geom_torsion_site_symmetry_2
_geom_torsion_site_symmetry_3
_geom_torsion_site_symmetry_4
_geom_torsion_publ_flag
Zn25 O33 C32 C31 171.0(8) . . . . ?
Zn25 O33 C32 N27 -14.9(11) . . . . ?
Zn25 O24 C22 N21 -15.0(10) . . . . ?
Zn25 O24 C22 C23 161.4(7) . . . . ?
Zn25 O26 N27 C28 -167.7(7) . . . . ?
Zn25 O26 N27 C32 5.6(9) . . . . ?
Zn25 N6 C7 C8 167.1(6) . . . . ?
Zn25 N6 C7 C53 -11.7(12) . . . . ?
Zn25 N6 C5 C4 -167.3(7) . . . . ?
Zn25 O34 N21 C22 20.8(11) . . . . ?
Zn25 O34 N21 C20 -161.2(9) . . . . ?
Zn1 O2 N3 C4 -165.2(6) . . . . ?
Zn1 O2 N3 C8 10.6(9) . . . . ?
Zn1 O9 C8 N3 -10.3(10) . . . . ?
Zn1 O9 C8 C7 168.3(7) . . . . ?
Zn1 O17 C16 N11 -6.8(14) . . . . ?
Zn1 O17 C16 C15 171.5(10) . . . . ?
Zn1 O10 N11 C16 4.4(13) . . . . ?
Zn1 O10 N11 C12 -173.1(12) . . . . ?
Zn1 N18 C23 C22 175.9(6) 1_455 . . . ?
Zn1 N18 C23 C45 -4.3(12) 1_455 . . . ?
Zn1 N18 C19 C20 -177.9(9) 1_455 . . . ?
Zn66 O83 C93 N92 -12.0(9) . . . . ?
Zn66 O83 C93 C94 166.8(7) . . . . ?
Zn66 O84 N92 C93 16.1(10) . . . . ?
Zn66 O84 N92 C91 -160.9(7) . . . . ?
Zn66 O67 C68 N74 -12.3(11) . . . . ?
Zn66 O67 C68 C69 173.7(8) . . . . ?
Zn66 O73 N74 C75 -173.7(8) . . . . ?
Zn66 O73 N74 C68 3.7(11) . . . . ?
Zn66 N57 C58 C59 168.5(6) . . . . ?
Zn66 N57 C58 C112 -9.5(13) . . . . ?
Zn66 N57 C65 C64 -169.4(7) . . . . ?
Zn61 O85 C86 C102 172.1(9) . . . . ?
Zn61 O85 C86 N87 -8.9(12) . . . . ?
Zn61 O60 C59 N63 -2.3(11) . . . . ?
Zn61 O60 C59 C58 174.8(7) . . . . ?
Zn61 O62 N63 C59 4.3(9) . . . . ?
Zn61 O62 N63 C64 -172.7(6) . . . . ?
Zn61 N89 C94 C93 179.1(6) 1_655 . . . ?
Zn61 N89 C94 C98 -5.1(12) 1_655 . . . ?
Zn61 N89 C90 C91 178.1(8) 1_655 . . . ?
Zn13 O140 N141 C142 177.8(7) . . . . ?
Zn13 O140 N141 C146 -2.8(10) . . . . ?
Zn13 O138 N135 C136 -4.6(10) . . . . ?
Zn13 O138 N135 C134 177.2(7) . . . . ?
Zn13 O147 C146 N141 0.6(14) . . . . ?
Zn13 O147 C146 C145 179.2(10) . . . . ?
Zn13 N120 C121 C176 3.8(14) . . . . ?
Zn13 N120 C121 C122 -176.4(7) . . . . ?
Zn13 N120 C119 C118 175.8(7) . . . . ?
Zn13 O148 C136 N135 1.4(12) . . . . ?
Zn13 O148 C136 C137 -176.4(8) . . . . ?
Zn11 O116 N117 C118 179.5(7) . . . . ?
Zn11 O116 N117 C122 -1.7(10) . . . . ?
Zn11 O123 C122 N117 0.2(11) . . . . ?
Zn11 O123 C122 C121 -177.5(8) . . . . ?
Zn11 O131 C130 N125 -0.1(12) . . . . ?
Zn11 O131 C130 C129 -177.6(10) . . . . ?
Zn11 O124 N125 C126 175.7(7) . . . . ?
Zn11 O124 N125 C130 -1.6(10) . . . . ?
Zn11 N132 C133 C134 -179.6(7) 1_655 . . . ?
Zn11 N132 C137 C136 175.1(7) 1_655 . . . ?
Zn11 N132 C137 C160 -8.6(13) 1_655 . . . ?
O85 C86 C102 N105 -175(2) . . . . ?
O85 C86 C102 C103 -0.4(18) . . . . ?
O85 C86 C102 N1 176(4) . . . . ?
O85 C86 N87 O88 5.1(17) . . . . ?
O85 C86 N87 C106 157.2(11) . . . . ?
O85 C86 N87 C6 -161.0(13) . . . . ?
O33 C32 N27 O26 6.8(13) . . . . ?
O33 C32 N27 C28 179.6(9) . . . . ?
O60 C59 C58 N57 -176.7(9) . . . . ?
O60 C59 C58 C112 1.4(15) . . . . ?
O159 C155 C134 N135 165.0(9) . . . . ?
O159 C155 C134 C133 -9.2(14) . . . . ?
O159 C155 C156 C157 -74.0(12) . . . . ?
O159 C155 C156 C158 49.5(13) . . . . ?
O140 N141 C142 C149 -5.0(14) . . . . ?
O140 N141 C142 C143 178.7(9) . . . . ?
O140 N141 C146 O147 1.6(16) . . . . ?
O140 N141 C146 C145 -177.1(9) . . . . ?
O62 N63 C59 O60 -1.4(12) . . . . ?
O62 N63 C59 C58 -178.8(8) . . . . ?
O62 N63 C64 C65 179.4(8) . . . . ?
O62 N63 C64 C107 -0.4(12) . . . . ?
O83 C93 C94 N89 -173.7(8) . . . . ?
O83 C93 C94 C98 10.6(14) . . . . ?
O52 C48 C4 N3 157.7(8) . . . . ?
O52 C48 C4 C5 -16.9(14) . . . . ?
O52 C48 C49 C50 48.4(12) . . . . ?
O52 C48 C49 C51 -75.5(13) . . . . ?
O2 N3 C4 C48 5.1(12) . . . . ?
O2 N3 C4 C5 -179.9(7) . . . . ?
O2 N3 C8 O9 -0.5(12) . . . . ?
O2 N3 C8 C7 -179.2(7) . . . . ?
O175 C171 C172 C173 -71.2(14) . . . . ?
O175 C171 C172 C174 50.4(13) . . . . ?
O84 N92 C93 O83 -2.6(12) . . . . ?
O84 N92 C93 C94 178.5(8) . . . . ?
O84 N92 C91 C95 0.0(13) . . . . ?
O84 N92 C91 C90 178.6(8) . . . . ?
O116 N117 C118 C171 -0.8(13) . . . . ?
O116 N117 C118 C119 179.5(8) . . . . ?
O116 N117 C122 O123 1.1(13) . . . . ?
O116 N117 C122 C121 179.0(8) . . . . ?
N63 C59 C58 N57 0.5(13) . . . . ?
N63 C59 C58 C112 178.6(9) . . . . ?
N63 C64 C65 N57 -1.8(14) . . . . ?
N63 C64 C107 O111 155.8(8) . . . . ?
N63 C64 C107 C108 -83.9(11) . . . . ?
O67 C68 C69 N82 178.6(10) . . . . ?
O67 C68 C69 C70 -7.1(16) . . . . ?
O73 N74 C75 C76 -1.7(16) . . . . ?
O73 N74 C75 C80 177.2(10) . . . . ?
O73 N74 C68 O67 5.9(14) . . . . ?
O73 N74 C68 C69 -179.8(9) . . . . ?
O111 C107 C108 C109 54.1(12) . . . . ?
O111 C107 C108 C110 -71.8(13) . . . . ?
N6 C7 C8 O9 -176.9(8) . . . . ?
N6 C7 C8 N3 1.8(12) . . . . ?
N6 C7 C53 C7BA -77.3(14) . . . . ?
N6 C5 C4 N3 -3.7(13) . . . . ?
N6 C5 C4 C48 170.8(9) . . . . ?
O138 N135 C136 O148 2.3(14) . . . . ?
O138 N135 C136 C137 -179.9(9) . . . . ?
O138 N135 C134 C133 175.9(9) . . . . ?
O138 N135 C134 C155 1.4(13) . . . . ?
O131 C130 C129 N128 179.9(12) . . . . ?
O131 C130 C129 C169 -4.5(19) . . . . ?
O124 N125 C126 C164 -1.9(13) . . . . ?
O124 N125 C126 C127 -178.0(10) . . . . ?
O124 N125 C130 O131 1.2(14) . . . . ?
O124 N125 C130 C129 179.0(9) . . . . ?
O34 N21 C22 O24 -4.1(14) . . . . ?
O34 N21 C22 C23 179.1(9) . . . . ?
O34 N21 C20 C41 6.8(17) . . . . ?
O34 N21 C20 C19 179.8(10) . . . . ?
N92 C93 C94 N89 5.1(12) . . . . ?
N92 C93 C94 C98 -170.7(8) . . . . ?
N92 C91 C95 O96 153.3(10) . . . . ?
N92 C91 C95 C97 -87.7(16) . . . . ?
N92 C91 C95 C97A -61(2) . . . . ?
N92 C91 C90 N89 0.9(14) . . . . ?
N57 C58 C112 C113 -102.9(19) . . . . ?
N57 C58 C112 C14 -77.1(15) . . . . ?
O17 C16 C15 N14 178.4(13) . . . . ?
O17 C16 C15 C2BA -6(2) . . . . ?
N135 C136 C137 N132 4.1(14) . . . . ?
N135 C136 C137 C160 -172.0(10) . . . . ?
O10 N11 C16 O17 1.8(17) . . . . ?
O10 N11 C16 C15 -176.7(11) . . . . ?
O10 N11 C12 C13 179.6(14) . . . . ?
O10 N11 C12 C3 -15(3) . . . . ?
N30 C31 C32 O33 178.0(9) . . . . ?
N30 C31 C32 N27 3.8(14) . . . . ?
N21 C20 C19 N18 2.8(17) . . . . ?
O44 C41 C20 N21 150.5(11) . . . . ?
O44 C41 C20 C19 -21.9(18) . . . . ?
O44 C41 C42 C43 58.8(16) . . . . ?
O44 C41 C42 C6AA -67.7(16) . . . . ?
C59 N63 C64 C65 2.6(13) . . . . ?
C59 N63 C64 C107 -177.2(8) . . . . ?
C59 C58 C112 C113 79.0(19) . . . . ?
C59 C58 C112 C14 104.8(13) . . . . ?
N117 C118 C171 O175 167.5(8) . . . . ?
N117 C118 C171 C172 -71.8(12) . . . . ?
N117 C118 C119 N120 -0.3(14) . . . . ?
N125 C126 C164 O168 169.0(8) . . . . ?
N125 C126 C164 C165 -73.2(12) . . . . ?
N125 C126 C127 N128 -4.2(18) . . . . ?
N125 C130 C129 N128 2.4(18) . . . . ?
N125 C130 C129 C169 177.9(10) . . . . ?
N18 C23 C22 O24 -177.0(8) . . . . ?
N18 C23 C22 N21 -0.5(12) . . . . ?
N18 C23 C45 C46 -100.9(11) . . . . ?
C86 C102 C103 C104 -161.9(14) . . . . ?
C86 C102 N1 C0AB -10(6) . . . . ?
C86 N87 O88 Zn61 1.5(16) . . . . ?
C86 N87 C106 C0AA 30(2) . . . . ?
C86 N87 C106 C3CA -168.3(15) . . . . ?
C86 N87 C6 C0AB -17(3) . . . . ?
C86 N87 C6 C3CB 168.6(18) . . . . ?
O153 C149 C142 N141 166.7(9) . . . . ?
O153 C149 C142 C143 -17.3(15) . . . . ?
O96 C95 C97 C9BA 56.6(19) . . . . ?
O96 C95 C97 C1CA -66(3) . . . . ?
O96 C95 C97A C9BB 55(3) . . . . ?
O96 C95 C97A C1CB -67(5) . . . . ?
N74 C75 C76 O79 160.7(12) . . . . ?
N74 C75 C76 C77 -74.0(15) . . . . ?
N74 C75 C80 N82 0.8(18) . . . . ?
N74 C68 C69 N82 4.6(15) . . . . ?
N74 C68 C69 C70 178.9(10) . . . . ?
C23 N18 C19 C20 -2.3(15) . . . . ?
C23 C45 C46 C1 53.4(16) . . . . ?
C23 C45 C46 C3AA 179.8(12) . . . . ?
C126 N125 C130 O131 -176.1(9) . . . . ?
C126 N125 C130 C129 1.7(14) . . . . ?
N11 C16 C15 N14 -3.2(19) . . . . ?
N11 C16 C15 C2BA 172.3(12) . . . . ?
N11 C12 C3 C180 82(2) . . . . ?
N11 C12 C3 O182 -44(3) . . . . ?
N120 C121 C176 C177 78.8(14) . . . . ?
N120 C121 C122 O123 -178.8(10) . . . . ?
N120 C121 C122 N117 3.4(14) . . . . ?
N105 C102 C103 C104 12(3) . . . . ?
C118 N117 C122 O123 179.7(9) . . . . ?
C118 N117 C122 C121 -2.3(13) . . . . ?
C118 C171 C172 C173 166.7(11) . . . . ?
C118 C171 C172 C174 -71.7(13) . . . . ?
C64 N63 C59 O60 175.5(9) . . . . ?
C64 N63 C59 C58 -1.9(12) . . . . ?
C64 C107 C108 C109 -66.5(12) . . . . ?
C64 C107 C108 C110 167.7(11) . . . . ?
N141 C142 C143 N144 0.1(19) . . . . ?
C35 C31 C32 O33 -5.8(15) . . . . ?
C35 C31 C32 N27 179.9(9) . . . . ?
N89 C94 C98 C99 90.3(12) . . . . ?
N132 C133 C134 N135 4.0(13) . . . . ?
N132 C133 C134 C155 178.3(9) . . . . ?
N132 C137 C160 C161 75.8(14) . . . . ?
C58 N57 C65 C64 0.5(14) . . . . ?
C58 C112 C113 C10 -179(3) . . . . ?
C58 C112 C113 C24 45(4) . . . . ?
C58 C112 C14 C24A -71.8(18) . . . . ?
C58 C112 C14 C10A 166.3(14) . . . . ?
C93 N92 C91 C95 -176.9(9) . . . . ?
C93 N92 C91 C90 1.7(13) . . . . ?
C93 C94 C98 C99 -94.1(12) . . . . ?
O148 C136 C137 N132 -178.1(10) . . . . ?
O148 C136 C137 C160 5.8(17) . . . . ?
N82 C69 C70 C71 103.9(13) . . . . ?
C28 C38 C39 C1BA -48(3) . . . . ?
C28 C38 C39 C0BA 171.8(19) . . . . ?
C65 N57 C58 C59 0.1(13) . . . . ?
C65 N57 C58 C112 -177.9(9) . . . . ?
C65 C64 C107 O111 -23.9(13) . . . . ?
C65 C64 C107 C108 96.3(12) . . . . ?
C31 N30 C29 C28 3.6(18) . . . . ?
C31 C35 C36 C37 -64.0(19) . . . . ?
C31 C35 C36 C4BA 179.5(16) . . . . ?
C31 C35 C36A C37A 69(4) . . . . ?
C31 C35 C36A C4BB -168(3) . . . . ?
C31 C32 N27 O26 -178.8(8) . . . . ?
C31 C32 N27 C28 -5.9(14) . . . . ?
C22 N21 C20 C41 -175.3(10) . . . . ?
C22 N21 C20 C19 -2.3(17) . . . . ?
C22 C23 C45 C46 78.9(11) . . . . ?
C7 N6 C5 C4 2.1(13) . . . . ?
C7 C53 C7BA C2CA -69.8(15) . . . . ?
C7 C53 C7BA C0CA 169.3(13) . . . . ?
C7 C53 C7BA C0CB -143(3) . . . . ?
C7 C53 C7BA C2CB -3(2) . . . . ?
C94 N89 C90 C91 -0.3(14) . . . . ?
C94 C98 C99 C101 68.3(15) . . . . ?
C94 C98 C99 C100 -170.1(11) . . . . ?
C102 C86 N87 O88 -175.8(12) . . . . ?
C102 C86 N87 C106 -23.8(18) . . . . ?
C102 C86 N87 C6 18.0(19) . . . . ?
C102 N105 C0AA C106 0(7) . . . . ?
C102 C103 C104 C9 -170.6(17) . . . . ?
C102 C103 C104 C4AA 73(2) . . . . ?
C91 N92 C93 O83 174.2(8) . . . . ?
C91 N92 C93 C94 -4.7(13) . . . . ?
C91 C95 C97 C9BA -67(2) . . . . ?
C91 C95 C97 C1CA 171(2) . . . . ?
C91 C95 C97A C9BB -88(3) . . . . ?
C91 C95 C97A C1CB 150(4) . . . . ?
C121 N120 C119 C118 1.4(14) . . . . ?
C121 C176 C177 C178 70.7(14) . . . . ?
C121 C176 C177 C9AA -166.9(12) . . . . ?
C75 N74 C68 O67 -176.8(9) . . . . ?
C75 N74 C68 C69 -2.6(15) . . . . ?
C75 C76 C77 C78 -60.2(16) . . . . ?
C75 C76 C77 C2 175.9(14) . . . . ?
C107 C64 C65 N57 177.9(9) . . . . ?
C176 C121 C122 O123 1.0(15) . . . . ?
C176 C121 C122 N117 -176.8(8) . . . . ?
C133 N132 C137 C136 -2.4(14) . . . . ?
C133 N132 C137 C160 173.9(9) . . . . ?
C122 N117 C118 C171 -179.4(9) . . . . ?
C122 N117 C118 C119 0.9(13) . . . . ?
C122 C121 C176 C177 -101.0(13) . . . . ?
C5 N6 C7 C8 -1.1(12) . . . . ?
C5 N6 C7 C53 -179.8(9) . . . . ?
C150 C149 C142 N141 -69.4(14) . . . . ?
C150 C149 C142 C143 106.6(12) . . . . ?
N144 C145 C146 O147 178.0(13) . . . . ?
N144 C145 C146 N141 -3.3(18) . . . . ?
N144 C145 C154 C1AA 41(4) . . . . ?
N144 C145 C11 C1AB 101(7) . . . . ?
N144 C145 C11 C21A 40(11) . . . . ?
C4 N3 C8 O9 175.2(8) . . . . ?
C4 N3 C8 C7 -3.6(12) . . . . ?
C4 C48 C49 C50 -74.5(12) . . . . ?
C4 C48 C49 C51 161.7(11) . . . . ?
C171 C118 C119 N120 180.0(9) . . . . ?
C29 N30 C31 C35 -178.8(10) . . . . ?
C29 N30 C31 C32 -2.6(15) . . . . ?
C29 C28 N27 O26 179.4(9) . . . . ?
C29 C28 N27 C32 6.4(15) . . . . ?
C29 C28 C38 O40 -26.5(17) . . . . ?
C29 C28 C38 C39 97.7(19) . . . . ?
C68 N74 C75 C76 -179.0(11) . . . . ?
C68 N74 C75 C80 0.0(16) . . . . ?
C68 C69 C70 C71 -70.2(14) . . . . ?
C130 N125 C126 C164 175.4(9) . . . . ?
C130 N125 C126 C127 -0.7(15) . . . . ?
C130 C129 N128 C127 -7(2) . . . . ?
C130 C129 C169 C170 -73.7(17) . . . . ?
C130 C129 C169 C17 -80(6) . . . . ?
N27 C28 C29 N30 -5.3(17) . . . . ?
N27 C28 C38 O40 155.8(11) . . . . ?
N27 C28 C38 C39 -80.1(18) . . . . ?
C149 C142 C143 N144 -176.1(13) . . . . ?
C142 N141 C146 O147 -179.1(10) . . . . ?
C142 N141 C146 C145 2.2(16) . . . . ?
N87 C86 C102 N105 6(3) . . . . ?
N87 C86 C102 C103 -179.3(12) . . . . ?
N87 C86 C102 N1 -3(4) . . . . ?
N87 C106 C0AA N105 -18(4) . . . . ?
N87 C106 C3CA O1 176.2(15) . . . . ?
N87 C106 C3CA C4CA -61(3) . . . . ?
N87 C6 C0AB N1 2(6) . . . . ?
N87 C6 C3CB O1A -68(3) . . . . ?
N87 C6 C3CB C6CB 60(3) . . . . ?
C136 N135 C134 C133 -2.2(14) . . . . ?
C136 N135 C134 C155 -176.7(9) . . . . ?
C136 C137 C160 C161 -108.0(13) . . . . ?
C129 N128 C127 C126 8(2) . . . . ?
C129 C169 C170 C5AA -70(2) . . . . ?
C129 C169 C170 C8BA 173(2) . . . . ?
C129 C169 C17 C8BB 129(9) . . . . ?
C129 C169 C17 C5AB -112(9) . . . . ?
C95 C91 C90 N89 179.5(10) . . . . ?
C76 C75 C80 N82 179.8(13) . . . . ?
C134 N135 C136 O148 -179.7(10) . . . . ?
C134 N135 C136 C137 -1.8(14) . . . . ?
C134 C155 C156 C157 163.6(10) . . . . ?
C134 C155 C156 C158 -72.9(13) . . . . ?
C16 N11 C12 C13 2(2) . . . . ?
C16 N11 C12 C3 167.7(16) . . . . ?
C16 C15 C2BA C2AA -131.2(18) . . . . ?
C16 C15 C2BA C2AB 96.4(18) . . . . ?
C164 C126 C127 N128 -179.9(11) . . . . ?
C137 N132 C133 C134 -1.8(13) . . . . ?
C45 C23 C22 O24 3.2(13) . . . . ?
C45 C23 C22 N21 179.7(8) . . . . ?
C8 N3 C4 C48 -170.4(8) . . . . ?
C8 N3 C4 C5 4.5(13) . . . . ?
C8 C7 C53 C7BA 103.9(13) . . . . ?
C69 N82 C80 C75 1.2(19) . . . . ?
C69 C70 C71 C72 171.1(11) . . . . ?
C69 C70 C71 C81 -62.8(14) . . . . ?
C143 N144 C145 C146 3(2) . . . . ?
C143 N144 C145 C154 -177.9(19) . . . . ?
C143 N144 C145 C11 177(5) . . . . ?
C145 N144 C143 C142 -1(2) . . . . ?
C145 C154 C1AA C21 177(4) . . . . ?
C145 C154 C1AA C5BA 31(7) . . . . ?
C145 C11 C1AB C21A -142(12) . . . . ?
C145 C11 C1AB C5BB -60(12) . . . . ?
C145 C11 C21A C1AB 75(10) . . . . ?
N128 C129 C169 C170 102.2(16) . . . . ?
N128 C129 C169 C17 95(6) . . . . ?
C41 C20 C19 N18 175.5(11) . . . . ?
C90 N89 C94 C93 -2.7(13) . . . . ?
C90 N89 C94 C98 173.1(9) . . . . ?
C90 C91 C95 O96 -25.1(16) . . . . ?
C90 C91 C95 C97 93.8(15) . . . . ?
C90 C91 C95 C97A 120(2) . . . . ?
N14 C15 C2BA C2AA 45(2) . . . . ?
N14 C15 C2BA C2AB -88(2) . . . . ?
N14 C13 C12 N11 -3(3) . . . . ?
N14 C13 C12 C3 -168.2(17) . . . . ?
C119 N120 C121 C176 177.2(9) . . . . ?
C119 N120 C121 C122 -3.0(14) . . . . ?
C119 C118 C171 O175 -12.8(13) . . . . ?
C119 C118 C171 C172 107.9(12) . . . . ?
C49 C48 C4 N3 -81.0(11) . . . . ?
C49 C48 C4 C5 104.4(11) . . . . ?
C53 C7 C8 O9 1.8(14) . . . . ?
C53 C7 C8 N3 -179.5(9) . . . . ?
C20 N21 C22 O24 178.0(10) . . . . ?
C20 N21 C22 C23 1.2(15) . . . . ?
C20 C41 C42 C43 -66.0(15) . . . . ?
C20 C41 C42 C6AA 167.5(12) . . . . ?
C146 N141 C142 C149 175.7(10) . . . . ?
C146 N141 C142 C143 -0.7(16) . . . . ?
C146 C145 C154 C1AA -140(4) . . . . ?
C146 C145 C11 C1AB -85(8) . . . . ?
C146 C145 C11 C21A -145(10) . . . . ?
O40 C38 C39 C1BA 73(2) . . . . ?
O40 C38 C39 C0BA -67(3) . . . . ?
C19 N18 C23 C22 1.1(13) . . . . ?
C19 N18 C23 C45 -179.2(9) . . . . ?
C80 N82 C69 C68 -3.9(17) . . . . ?
C80 N82 C69 C70 -178.1(11) . . . . ?
C80 C75 C76 O79 -18.1(19) . . . . ?
C80 C75 C76 C77 107.1(14) . . . . ?
O79 C76 C77 C78 64.9(17) . . . . ?
O79 C76 C77 C2 -59.0(17) . . . . ?
C15 N14 C13 C12 1(2) . . . . ?
C15 C2BA C2AA C3BA 62(2) . . . . ?
C15 C2BA C2AA C7AA -175(2) . . . . ?
C15 C2BA C2AB C7AB -72(4) . . . . ?
C15 C2BA C2AB C3BB 172(2) . . . . ?
C169 C129 N128 C127 177.6(12) . . . . ?
C156 C155 C134 N135 -74.8(12) . . . . ?
C156 C155 C134 C133 111.1(11) . . . . ?
C127 C126 C164 O168 -15.1(14) . . . . ?
C127 C126 C164 C165 102.6(13) . . . . ?
O88 N87 C106 C0AA -177.0(18) . . . . ?
O88 N87 C106 C3CA -15(2) . . . . ?
O88 N87 C6 C0AB 176.4(19) . . . . ?
O88 N87 C6 C3CB 2(3) . . . . ?
C151 C150 C149 O153 -67.4(13) . . . . ?
C151 C150 C149 C142 169.5(11) . . . . ?
C38 C28 C29 N30 176.9(12) . . . . ?
C38 C28 N27 O26 -2.6(14) . . . . ?
C38 C28 N27 C32 -175.6(10) . . . . ?
C166 C165 C164 O168 -71.5(14) . . . . ?
C166 C165 C164 C126 172.8(11) . . . . ?
C152 C150 C149 O153 54.7(12) . . . . ?
C152 C150 C149 C142 -68.4(12) . . . . ?
C179 C180 C3 O182 -175.4(14) . . . . ?
C179 C180 C3 C12 56.2(18) . . . . ?
C36 C35 C31 N30 107.9(13) . . . . ?
C36 C35 C31 C32 -68.3(14) . . . . ?
C103 C102 N1 C0AB 167(3) . . . . ?
C163 C161 C160 C137 -163.4(11) . . . . ?
C42 C41 C20 N21 -85.5(14) . . . . ?
C42 C41 C20 C19 102.1(14) . . . . ?
C167 C165 C164 O168 51.8(15) . . . . ?
C167 C165 C164 C126 -64.0(14) . . . . ?
C154 C145 C146 O147 -1(3) . . . . ?
C154 C145 C146 N141 177.7(19) . . . . ?
C13 N14 C15 C16 2(2) . . . . ?
C13 N14 C15 C2BA -173.2(13) . . . . ?
C13 C12 C3 C180 -114(2) . . . . ?
C13 C12 C3 O182 120(2) . . . . ?
C162 C161 C160 C137 73.1(15) . . . . ?
C12 N11 C16 O17 179.2(15) . . . . ?
C12 N11 C16 C15 0.8(19) . . . . ?
C106 N87 O88 Zn61 -151.1(11) . . . . ?
C106 C3CA C4CA C5CA -63(3) . . . . ?
C106 C3CA C4CA C6BA 167(3) . . . . ?
C0AA N105 C102 C86 7(6) . . . . ?
C0AA N105 C102 C103 -168(4) . . . . ?
C0AA C106 C3CA O1 -24(3) . . . . ?
C0AA C106 C3CA C4CA 99(3) . . . . ?
C8AA C180 C3 O182 -57.7(18) . . . . ?
C8AA C180 C3 C12 173.8(13) . . . . ?
O1 C3CA C4CA C5CA 59(3) . . . . ?
O1 C3CA C4CA C6BA -71(3) . . . . ?
C3CA C106 C0AA N105 -179(3) . . . . ?
C6 N87 O88 Zn61 168.0(12) . . . . ?
C6 C0AB N1 C102 10(7) . . . . ?
C6 C3CB C6CB C5CB 51(4) . . . . ?
C6 C3CB C6CB C6BB 175(4) . . . . ?
C0AB C6 C3CB O1A 118(3) . . . . ?
C0AB C6 C3CB C6CB -113(3) . . . . ?
N1 C102 C103 C104 22(4) . . . . ?
C3CB C6 C0AB N1 176(5) . . . . ?
O1A C3CB C6CB C5CB 177(3) . . . . ?
O1A C3CB C6CB C6BB -59(5) . . . . ?
C36A C35 C31 N30 63.0(19) . . . . ?
C36A C35 C31 C32 -113.2(18) . . . . ?
C11 C145 C146 O147 3(4) . . . . ?
C11 C145 C146 N141 -178(4) . . . . ?
C21A C11 C1AB C5BB 82(11) . . . . ?
C5BB C1AB C21A C11 -134(10) . . . . ?

loop_
_platon_squeeze_void_nr
_platon_squeeze_void_average_x
_platon_squeeze_void_average_y
_platon_squeeze_void_average_z
_platon_squeeze_void_volume
_platon_squeeze_void_count_electrons
_platon_squeeze_void_content
1 0.051 0.776 0.247 31 5 ' '
2 -0.052 0.276 0.753 32 5 ' '
3 0.180 0.571 0.345 41 12 ' '
4 0.308 0.954 0.764 12 0 ' '
5 0.327 0.991 0.413 12 0 ' '
6 0.457 0.208 0.434 29 7 ' '
7 0.448 0.422 0.137 11 2 ' '
8 0.492 0.405 0.474 19 3 ' '
9 0.507 0.905 0.526 19 3 ' '
10 0.543 0.708 0.566 29 7 ' '
11 0.552 0.922 0.863 10 2 ' '
12 0.672 0.491 0.587 13 0 ' '
13 0.692 0.454 0.236 12 0 ' '
14 0.820 0.071 0.655 41 12 ' '
